data_4135282
loop_
_publ_author_name
'Wang, Jia-Qi'
'Shi, Shuang'
'He, Rui-Lin'
'Yuan, Shang-Fu'
'Yang, Gao-Yuan'
'Liang, Gui-Jie'
'Wang, Quan-Ming'

_publ_section_title
;
 Total Structure Determination of the Largest Alkynyl-Protected fcc Gold
 Nanocluster Au<sub>110</sub> and the Study on Its Ultrafast Excited-State
 Dynamics.
;
_journal_name_full 'Journal of the American Chemical Society'
_journal_paper_doi 10.1021/jacs.0c07397
_journal_year 2020
_chemical_formula_moiety 'C432 H194 Au110 F144'
_chemical_formula_sum 'C444 H224 Au110 F144 N2'
_chemical_formula_weight 29988.55
_space_group_crystal_system triclinic
_space_group_IT_number 2
_space_group_name_Hall '-P 1'
_space_group_name_H-M_alt 'P -1'
_atom_sites_solution_hydrogens geom
_atom_sites_solution_primary dual
_audit_creation_date 2019-08-24
_audit_creation_method
;
Olex2 1.2
(compiled 2018.05.29 svn.r3508 for OlexSys, GUI svn.r5506)
;
_cell_angle_alpha 67.082(4)
_cell_angle_beta 85.207(4)
_cell_angle_gamma 84.085(4)
_cell_formula_units_Z 1
_cell_length_a 25.4658(13)
_cell_length_b 25.5043(12)
_cell_length_c 25.6054(12)
_cell_measurement_reflns_used 7296
_cell_measurement_temperature 100.00(10)
_cell_measurement_theta_max 65.6820
_cell_measurement_theta_min 3.7110
_cell_volume 15219.0(14)
_computing_cell_refinement 'CrysAlisPro 1.171.39.7e (Rigaku OD, 2015)'
_computing_data_collection 'CrysAlisPro 1.171.39.7e (Rigaku OD, 2015)'
_computing_data_reduction 'CrysAlisPro 1.171.39.7e (Rigaku OD, 2015)'
_computing_molecular_graphics 'Olex2 (Dolomanov et al., 2009)'
_computing_publication_material 'Olex2 (Dolomanov et al., 2009)'
_computing_structure_refinement 'ShelXL (Sheldrick, 2015)'
_computing_structure_solution 'ShelXT (Sheldrick, 2015)'
_diffrn_ambient_environment N~2~
_diffrn_ambient_temperature 100.00(10)
_diffrn_detector 'CCD plate'
_diffrn_detector_area_resol_mean 5.2137
_diffrn_detector_type AtlasS2
_diffrn_measured_fraction_theta_full 0.999
_diffrn_measured_fraction_theta_max 0.999
_diffrn_measurement_details
;
List of Runs (angles in degrees, time in seconds):

  # Type    Start    End  Width  t~exp~   \w     \q     \k     \f   Frames
--------------------------------------------------------------------------
  1  \w    -62.00  26.00   1.00    4.00    --  -40.81  57.00  90.00   88
  2  \w   -112.00 -13.00   1.00    4.00    --  -40.81 -57.00 150.00   99
  3  \w    -61.00  31.00   1.00    4.00    --  -40.81  57.00 -60.00   92
  4  \w     79.00 162.00   1.00   16.00    --   89.35  45.00  90.00   83
  5  \w     25.00  53.00   1.00   16.00    --   89.35 -95.00  60.00   28
  6  \w    118.00 163.00   1.00   16.00    --   89.35 125.00  60.00   45
  7  \w     23.00 118.00   1.00   16.00    --   89.35 -61.00  90.00   95
  8  \w     17.00  49.00   1.00   16.00    --   89.35 -61.00-150.00   32
  9  \w     73.00 101.00   1.00   16.00    --   89.35-125.00-120.00   28
 10  \w     97.00 162.00   1.00   16.00    --   89.35 125.00  90.00   65
 11  \w     64.00 161.00   1.00   16.00    --   89.35  45.00  30.00   97
 12  \w     81.00 108.00   1.00   16.00    --   89.35 -95.00  60.00   27
 13  \w     62.00 122.00   1.00   16.00    --   89.35 -77.00 -30.00   60
 14  \w     68.00 155.00   1.00   16.00    --   89.35  30.00-180.00   87
 15  \w    103.00 128.00   1.00   16.00    --   89.35 125.00 -30.00   25
 16  \w     23.00 121.00   1.00   16.00    --   89.35-125.00 -60.00   98
;
_diffrn_measurement_device 'four-circle diffractometer'
_diffrn_measurement_device_type 'SuperNova, Dual, Cu at home/near, AtlasS2'
_diffrn_measurement_method '\w scans'
_diffrn_orient_matrix_type 'CrysAlisPro convention (1999,Acta A55,543-557)'
_diffrn_orient_matrix_UB_11 0.0121602000
_diffrn_orient_matrix_UB_12 0.0278446000
_diffrn_orient_matrix_UB_13 0.0408654000
_diffrn_orient_matrix_UB_21 -0.0035485000
_diffrn_orient_matrix_UB_22 -0.0578498000
_diffrn_orient_matrix_UB_23 0.0503398000
_diffrn_orient_matrix_UB_31 0.0595554000
_diffrn_orient_matrix_UB_32 -0.0142987000
_diffrn_orient_matrix_UB_33 -0.0085137000
_diffrn_radiation_monochromator mirror
_diffrn_radiation_probe x-ray
_diffrn_radiation_type CuK\a
_diffrn_radiation_wavelength 1.54184
_diffrn_reflns_av_R_equivalents 0.0907
_diffrn_reflns_av_unetI/netI 0.1276
_diffrn_reflns_Laue_measured_fraction_full 0.999
_diffrn_reflns_Laue_measured_fraction_max 0.999
_diffrn_reflns_limit_h_max 28
_diffrn_reflns_limit_h_min -26
_diffrn_reflns_limit_k_max 28
_diffrn_reflns_limit_k_min -28
_diffrn_reflns_limit_l_max 28
_diffrn_reflns_limit_l_min -29
_diffrn_reflns_number 96916
_diffrn_reflns_point_group_measured_fraction_full 0.999
_diffrn_reflns_point_group_measured_fraction_max 0.999
_diffrn_reflns_theta_full 61.000
_diffrn_reflns_theta_max 61.000
_diffrn_reflns_theta_min 3.558
_diffrn_source 'micro-focus sealed X-ray tube'
_diffrn_source_type 'SuperNova (Cu) X-ray Source'
_exptl_absorpt_coefficient_mu 49.091
_exptl_absorpt_correction_T_max 1.00000
_exptl_absorpt_correction_T_min 0.03566
_exptl_absorpt_correction_type multi-scan
_exptl_absorpt_process_details
;
CrysAlisPro 1.171.39.7e (Rigaku Oxford Diffraction, 2015)
Empirical absorption correction using spherical harmonics,
 implemented in SCALE3 ABSPACK scaling algorithm.
;
_exptl_crystal_colour black
_exptl_crystal_colour_primary black
_exptl_crystal_density_diffrn 3.272
_exptl_crystal_description plate
_exptl_crystal_F_000 12888
_exptl_crystal_size_max 0.08
_exptl_crystal_size_mid 0.05
_exptl_crystal_size_min 0.01
_platon_squeeze_details
;
;
_refine_diff_density_max 3.238
_refine_diff_density_min -2.304
_refine_diff_density_rms 0.314
_refine_ls_extinction_method none
_refine_ls_goodness_of_fit_ref 0.787
_refine_ls_hydrogen_treatment constr
_refine_ls_matrix_type full
_refine_ls_number_parameters 1372
_refine_ls_number_reflns 46469
_refine_ls_number_restraints 540
_refine_ls_restrained_S_all 0.844
_refine_ls_R_factor_all 0.1595
_refine_ls_R_factor_gt 0.0836
_refine_ls_shift/su_max 0.109
_refine_ls_shift/su_mean 0.001
_refine_ls_structure_factor_coef Fsqd
_refine_ls_weighting_details 'w=1/[\s^2^(Fo^2^)+(0.0841P)^2^] where P=(Fo^2^+2Fc^2^)/3'
_refine_ls_weighting_scheme calc
_refine_ls_wR_factor_gt 0.1971
_refine_ls_wR_factor_ref 0.2392
_reflns_Friedel_coverage 0.000
_reflns_number_gt 16379
_reflns_number_total 46469
_reflns_threshold_expression 'I > 2\s(I)'
_cod_data_source_file ja0c07397_si_002.cif
_cod_data_source_block wjq283a1-r-1
_cod_original_cell_volume 15219.0(13)
_cod_database_code 4135282
_shelx_shelxl_version_number 2014/7
_shelx_space_group_comment
;
The symmetry employed for this shelxl refinement is uniquely defined
by the following loop, which should always be used as a source of
symmetry information in preference to the above space-group names.
They are only intended as comments.
;
_reflns_odcompleteness_completeness 99.92
_reflns_odcompleteness_iscentric 1
_reflns_odcompleteness_theta 61.08
_olex2_refinement_description
;
1. Fixed Uiso
 At 1.2 times of:
  All C(H) groups
2. Restrained distances
 C233-C237
 2.78 with sigma of 0.02
 C233-C234
 1.39 with sigma of 0.02
 C234-C235
 1.39 with sigma of 0.02
 C237-C238
 1.39 with sigma of 0.02
 C238-C233
 1.39 with sigma of 0.02
 C233-C238
 1.39 with sigma of 0.02
 C237-C236
 1.39 with sigma of 0.02
 C235-C236
 1.39 with sigma of 0.02
 C238-C236
 2.78 with sigma of 0.02
 C151-C152
 1.2 with sigma of 0.02
 Au31-C151
 2.1 with sigma of 0.02
 C153-C151
 2.4 with sigma of 0.02
 C152-Au31
 3.5 with sigma of 0.02
 C82-C83
 1.35 with sigma of 0.02
 C83-C81
 2.6 with sigma of 0.02
 C88-C82
 2.2 with sigma of 0.02
 C84-C82
 2.2 with sigma of 0.02
 F12-C19
 1.37 with sigma of 0.02
 F13-C19
 1.37 with sigma of 0.02
 F11-C19
 1.37 with sigma of 0.02
 F12-F13
 2.2 with sigma of 0.02
 F13-F11
 2.2 with sigma of 0.02
 F12-F11
 2.2 with sigma of 0.02
 C99-C96
 1.37 with sigma of 0.02
 F91-C99
 1.37 with sigma of 0.02
 F93-C99
 1.37 with sigma of 0.02
 F92-C99
 1.37 with sigma of 0.02
 F91-F93
 2.2 with sigma of 0.02
 F93-F92
 2.2 with sigma of 0.02
 F92-F91
 2.2 with sigma of 0.02
 F93-C96
 2.35 with sigma of 0.02
 C159-C156
 1.37 with sigma of 0.02
 F152-C159
 1.35 with sigma of 0.02
 F153-C159
 1.35 with sigma of 0.02
 F151-C159
 1.35 with sigma of 0.02
 C159-C155
 2.2 with sigma of 0.02
 C159-C157
 2.2 with sigma of 0.02
 F151-F152
 2.2 with sigma of 0.02
 F152-F153
 2.2 with sigma of 0.02
 F153-F151
 2.2 with sigma of 0.02
 F151-C156
 2.35 with sigma of 0.02
 F152-C156
 2.35 with sigma of 0.02
 F153-C156
 2.35 with sigma of 0.02
 C49-C46
 1.37 with sigma of 0.02
 F42-C49
 1.35 with sigma of 0.02
 F43-C49
 1.35 with sigma of 0.02
 F43-F42
 2.2 with sigma of 0.02
 F41-F43
 2.2 with sigma of 0.02
 F41-F42
 2.2 with sigma of 0.02
 F41-C46
 2.35 with sigma of 0.02
 F43-C46
 2.35 with sigma of 0.02
 C169-F163 = C169-F162
 1.37 with sigma of 0.02
 C109-C107
 2.2 with sigma of 0.02
 C109-C105
 2.2 with sigma of 0.02
 F101-C109
 1.35 with sigma of 0.02
 F103-C109
 1.35 with sigma of 0.02
 F102-C109
 1.35 with sigma of 0.02
 F101-F103
 2.2 with sigma of 0.02
 F101-F102
 2.2 with sigma of 0.02
 F102-F103
 2.2 with sigma of 0.02
 F162-F163
 2.2 with sigma of 0.02
 F163-F161
 2.2 with sigma of 0.02
 F162-F161
 2.2 with sigma of 0.02
 F161-C169
 1.37 with sigma of 0.02
 F163-C169
 1.37 with sigma of 0.02
 F162-C169
 1.37 with sigma of 0.02
 C69-C66
 1.37 with sigma of 0.02
 F61-C69
 1.35 with sigma of 0.02
 F62-C69
 1.35 with sigma of 0.02
 C69-C67
 2.2 with sigma of 0.02
 F61-C66
 2.37 with sigma of 0.02
 F63-C66
 2.37 with sigma of 0.02
 F62-C66
 2.37 with sigma of 0.02
 C99-C97
 2.6 with sigma of 0.02
 C99-C95
 2.6 with sigma of 0.02
 C57-C59
 2.6 with sigma of 0.02
 C89-C86
 1.5 with sigma of 0.02
 C87-C89
 2.6 with sigma of 0.02
 C89-C85
 2.6 with sigma of 0.02
 F83-C89
 1.35 with sigma of 0.02
 F81-C89
 1.35 with sigma of 0.02
 F82-C89
 1.35 with sigma of 0.02
 F81-F83
 2.2 with sigma of 0.02
 F81-F82
 2.2 with sigma of 0.02
 F82-F83
 2.2 with sigma of 0.02
 F212-C219
 1.35 with sigma of 0.02
 F211-C219
 1.35 with sigma of 0.02
 F213-C219
 1.35 with sigma of 0.02
 F213-F211
 2.2 with sigma of 0.02
 F212-F211
 2.2 with sigma of 0.02
 F212-F213
 2.2 with sigma of 0.02
 C199-C196
 1.5 with sigma of 0.02
 C199-C197
 2.5 with sigma of 0.02
 C199-C195
 2.5 with sigma of 0.02
 F193-C199
 1.35 with sigma of 0.02
 F191-C199
 1.35 with sigma of 0.02
 F192-C199
 1.35 with sigma of 0.02
 F192-C196
 2.35 with sigma of 0.02
 C59-C56
 1.5 with sigma of 0.02
 C59-C55
 2.5 with sigma of 0.02
 C59-C57
 2.5 with sigma of 0.02
 F52-C59
 1.35 with sigma of 0.02
 F53-C59
 1.35 with sigma of 0.02
 F51-C59
 1.35 with sigma of 0.02
 F51-F52
 2.2 with sigma of 0.02
 F53-F51
 2.2 with sigma of 0.02
 F52-F53
 2.2 with sigma of 0.02
 F52-C56
 2.35 with sigma of 0.02
 F53-C56
 2.35 with sigma of 0.02
 F51-C56
 2.35 with sigma of 0.02
 C194-C192
 2.54 with sigma of 0.02
 C198-C192
 2.54 with sigma of 0.02
 C139-C136
 1.5 with sigma of 0.02
 C139-C135
 2.5 with sigma of 0.02
 C139-C137
 2.5 with sigma of 0.02
 F131-C139
 1.35 with sigma of 0.02
 F133-C139
 1.35 with sigma of 0.02
 F132-C139
 1.35 with sigma of 0.02
 F132-F131
 2.2 with sigma of 0.02
 F131-F133
 2.2 with sigma of 0.02
 F132-F133
 2.2 with sigma of 0.02
 F132-C136
 2.37 with sigma of 0.02
 F131-C136
 2.37 with sigma of 0.02
 F133-C136
 2.37 with sigma of 0.02
 C186-C189
 1.5 with sigma of 0.02
 C189-C185
 2.5 with sigma of 0.02
 F183-C189
 1.35 with sigma of 0.02
 F181-C189
 1.35 with sigma of 0.02
 F181-C186
 2.37 with sigma of 0.02
 F183-C186
 2.37 with sigma of 0.02
 C46-C49
 1.5 with sigma of 0.02
 F41-C49
 1.35 with sigma of 0.02
 C49-C45
 2.5 with sigma of 0.02
 C49-C47
 2.5 with sigma of 0.02
 F42-C46
 2.37 with sigma of 0.02
 C229-C226
 1.5 with sigma of 0.02
 C229-C227
 2.5 with sigma of 0.02
 C229-C225
 2.5 with sigma of 0.02
 F222-C229
 1.35 with sigma of 0.02
 F221-C229
 1.35 with sigma of 0.02
 F223-C229
 1.35 with sigma of 0.02
 F223-F222
 2.2 with sigma of 0.02
 F223-F221
 2.2 with sigma of 0.02
 F222-F221
 2.2 with sigma of 0.02
 F222-C226
 2.37 with sigma of 0.02
 F223-C226
 2.37 with sigma of 0.02
 F221-C226
 2.37 with sigma of 0.02
 C189-C186
 1.5 with sigma of 0.02
 C189-C187
 2.5 with sigma of 0.02
 F182-C189
 1.35 with sigma of 0.02
 F182-F183
 2.2 with sigma of 0.02
 F181-F183
 2.2 with sigma of 0.02
 F83-C86
 2.37 with sigma of 0.02
 F92-C96
 2.37 with sigma of 0.02
 F91-C96
 2.37 with sigma of 0.02
 F61-F63
 2.2 with sigma of 0.02
 F63-C69
 1.35 with sigma of 0.02
 C66-C69
 1.5 with sigma of 0.02
 C69-C65
 2.5 with sigma of 0.02
 C129-C126
 1.5 with sigma of 0.02
 C129-C125
 2.5 with sigma of 0.02
 C129-C127
 2.5 with sigma of 0.02
 F121-C129
 1.35 with sigma of 0.02
 F122-C129
 1.35 with sigma of 0.02
 F123-C129
 1.35 with sigma of 0.02
 F121-F122
 2.2 with sigma of 0.02
 F122-F123
 2.2 with sigma of 0.02
 F123-F121
 2.2 with sigma of 0.02
 F121-C126
 2.37 with sigma of 0.02
 F122-C126
 2.37 with sigma of 0.02
 F123-C126
 2.37 with sigma of 0.02
 C239-C236
 1.5 with sigma of 0.02
 C239-C237
 2.5 with sigma of 0.02
 C239-C235
 2.5 with sigma of 0.02
 F233-C239
 1.35 with sigma of 0.02
 F231-C239
 1.35 with sigma of 0.02
 C239-F232
 1.35 with sigma of 0.02
 F233-F231
 2.2 with sigma of 0.02
 F232-F231
 2.2 with sigma of 0.02
 F232-F233
 2.2 with sigma of 0.02
 F232-C236
 2.37 with sigma of 0.02
 F231-C236
 2.37 with sigma of 0.02
 F233-C236
 2.37 with sigma of 0.02
 C39-C36
 1.5 with sigma of 0.02
 C39-C37
 2.5 with sigma of 0.02
 C39-C35
 2.5 with sigma of 0.02
 F32-C39
 1.35 with sigma of 0.02
 F31-C39
 1.35 with sigma of 0.02
 F33-C39
 1.35 with sigma of 0.02
 F32-F33
 2.2 with sigma of 0.02
 F32-F31
 2.2 with sigma of 0.02
 F31-F33
 2.2 with sigma of 0.02
 F32-C36
 2.37 with sigma of 0.02
 F33-C36
 2.37 with sigma of 0.02
 F31-C36
 2.37 with sigma of 0.02
 F182-F181
 2.2 with sigma of 0.02
 F182-C186
 2.37 with sigma of 0.02
 C29-C26
 1.5 with sigma of 0.02
 C29-C25
 2.5 with sigma of 0.02
 C29-C27
 2.5 with sigma of 0.02
 F21-C29
 1.35 with sigma of 0.02
 F22-C29
 1.35 with sigma of 0.02
 F23-C29
 1.35 with sigma of 0.02
 F22-F21
 2.2 with sigma of 0.02
 F22-F23
 2.2 with sigma of 0.02
 F21-F23
 2.2 with sigma of 0.02
 F23-C26
 2.37 with sigma of 0.02
 F22-C26
 2.37 with sigma of 0.02
 F21-C26
 2.37 with sigma of 0.02
 C209-C206
 1.5 with sigma of 0.02
 C209-C205
 2.5 with sigma of 0.02
 C209-C207
 2.5 with sigma of 0.02
 F202-F201
 2.2 with sigma of 0.02
 F202-F203
 2.2 with sigma of 0.02
 F202-C206
 2.37 with sigma of 0.02
 F201-F202
 2.2 with sigma of 0.02
 F203-F202
 2.2 with sigma of 0.02
 F203-F201
 2.2 with sigma of 0.02
 F203-C206
 2.37 with sigma of 0.02
 F201-C206
 2.37 with sigma of 0.02
 F202-C209
 1.35 with sigma of 0.02
 F201-C209
 1.35 with sigma of 0.02
 F203-C209
 1.35 with sigma of 0.02
 C179-C176
 1.5 with sigma of 0.02
 C179-C177
 2.5 with sigma of 0.02
 C179-C175
 2.5 with sigma of 0.02
 F171-C179
 1.35 with sigma of 0.02
 F172-C179
 1.35 with sigma of 0.02
 F173-C179
 1.35 with sigma of 0.02
 F172-F171
 2.2 with sigma of 0.02
 F172-F173
 2.2 with sigma of 0.02
 F173-F171
 2.2 with sigma of 0.02
 F171-C176
 2.37 with sigma of 0.02
 F172-C176
 2.37 with sigma of 0.02
 F173-C176
 2.37 with sigma of 0.02
 C142-C141
 1.2 with sigma of 0.02
 C149-C146
 1.5 with sigma of 0.02
 C149-C147
 2.5 with sigma of 0.02
 C149-C145
 2.5 with sigma of 0.02
 C144-C142
 2.54 with sigma of 0.02
 C148-C142
 2.54 with sigma of 0.02
 C148-C141
 3.65 with sigma of 0.02
 C144-C141
 3.65 with sigma of 0.02
 C141-Au31
 1.9 with sigma of 0.02
 C142-Au31
 3.1 with sigma of 0.02
 F112-C119
 1.35 with sigma of 0.02
 F111-C119
 1.35 with sigma of 0.02
 F113-C119
 1.35 with sigma of 0.02
 F112-F111
 2.2 with sigma of 0.02
 F111-F113
 2.2 with sigma of 0.02
 F113-F112
 2.2 with sigma of 0.02
 C119-C116
 1.5 with sigma of 0.02
 C119-C117
 2.5 with sigma of 0.02
 C119-C115
 2.5 with sigma of 0.02
 F112-C116
 2.36 with sigma of 0.02
 F113-C116
 2.36 with sigma of 0.02
 F111-C116
 2.36 with sigma of 0.02
 F193-F191
 2.2 with sigma of 0.02
 F191-F192
 2.2 with sigma of 0.02
 F193-F192
 2.2 with sigma of 0.02
 F191-C196
 2.36 with sigma of 0.02
 F193-C196
 2.36 with sigma of 0.02
 C171-C172
 1.22 with sigma of 0.02
 C43-C42
 1.54 with sigma of 0.02
 C48-C42
 2.33 with sigma of 0.02
 C44-C42
 2.4 with sigma of 0.02
 C172-C173
 1.54 with sigma of 0.02
 C178-C172
 2.54 with sigma of 0.02
 C174-C172
 2.54 with sigma of 0.02
 C221-C222
 1.22 with sigma of 0.02
 Au54-C221
 2 with sigma of 0.02
 Au54-C222
 3.1 with sigma of 0.02
 C223-C222
 1.54 with sigma of 0.02
 C222-C228
 2.54 with sigma of 0.02
 C222-C224
 2.54 with sigma of 0.02
 Au55-C41
 2 with sigma of 0.02
 Au55-C42_$1
 3.1 with sigma of 0.02
 C41-C42_$1
 1.22 with sigma of 0.02
 C43_$1-C42_$1
 1.5 with sigma of 0.02
 C48_$1-C42_$1
 2.5 with sigma of 0.02
 C44_$1-C42_$1
 2.5 with sigma of 0.02
 C249-C246
 1.5 with sigma of 0.02
 C249-C247
 2.5 with sigma of 0.02
 F243-C249
 1.35 with sigma of 0.02
 F242-C249
 1.35 with sigma of 0.02
 F241-C249
 1.35 with sigma of 0.02
 F241-F243
 2.2 with sigma of 0.02
 F243-F242
 2.2 with sigma of 0.02
 F242-F241
 2.2 with sigma of 0.02
 F243-C246
 2.35 with sigma of 0.02
 F242-C246
 2.35 with sigma of 0.02
 F241-C246
 2.35 with sigma of 0.02
 C181_$1-C182_$1
 1.2 with sigma of 0.02
 Au45_$1-C181_$1
 2 with sigma of 0.02
 Au45_$1-C182_$1
 3.1 with sigma of 0.02
 C183_$1-C182_$1
 1.5 with sigma of 0.02
 C188_$1-C182_$1
 2.5 with sigma of 0.02
 C184_$1-C182_$1
 2.5 with sigma of 0.02
 F142-C149
 1.35 with sigma of 0.02
 F143-C149 = F141-C149
 1.35 with sigma of 0.02
 F143-C146
 2.37 with sigma of 0.02
 F142-C146
 2.37 with sigma of 0.02
 F142-F143
 2.2 with sigma of 0.02
 F42_$1-C49_$1
 1.352 with sigma of 0.005
 F42-F41
 2.201 with sigma of 0.005
 F42-F43
 2.196 with sigma of 0.005
 Au12-C81
 2.094 with sigma of 0.005
 C81-C82
 1.433 with sigma of 0.005
 C44_$1-C43_$1 = C44_$1-C45_$1
 1.39 with sigma of 0.005
 C43-C44
 1.39 with sigma of 0.005
 Au2-C31
 2.02 with sigma of 0.005
 C31-C32
 1.22 with sigma of 0.005
 C33-C32
 1.54 with sigma of 0.005
 C33-C31
 2.74 with sigma of 0.005
 Au3-C31
 2.015 with sigma of 0.005
 Au25-C145
 4 with sigma of 0.02
 Au25-C144
 3.65 with sigma of 0.02
 C81_$1-C82_$1 = C81_$1-Au12_$1 = C81_$1-Au25_$1
 1.618 with sigma of 0.005
 C219-C215
 2.5 with sigma of 0.02
 C214-C212
 2.54 with sigma of 0.02
 C215_$1-C214_$1
 1.39 with sigma of 0.00005
 C215-C214
 1.39 with sigma of 0.00005
 C214-C213
 1.39 with sigma of 0.00005
 C219-C216
 1.5 with sigma of 0.02
 F212-C216
 2.35 with sigma of 0.02
 F213-C216
 2.35 with sigma of 0.02
 F211-C216
 2.35 with sigma of 0.02
 C216_$1-C215_$1
 1.39 with sigma of 0.00005
 C215-C216
 1.39 with sigma of 0.00005
 C216-C213
 2.78 with sigma of 0.00005
 C219-C217
 2.5 with sigma of 0.02
 C217-C214
 2.78 with sigma of 0.00005
 C217-C216
 1.39 with sigma of 0.00005
 F13-C16
 2.35 with sigma of 0.02
 F11-C16
 2.35 with sigma of 0.02
 F12-C16
 2.35 with sigma of 0.02
 C19-C17
 2.5 with sigma of 0.02
 C19-C15
 2.5 with sigma of 0.02
 C217_$1-C14
 3.7 with sigma of 0.02
 C212-C218
 2.54 with sigma of 0.02
 C218-C215
 2.78 with sigma of 0.000005
 C213-C218
 1.39 with sigma of 0.000005
 C218-C217
 1.39 with sigma of 0.000005
 C79-C76
 1.54 with sigma of 0.02
 F72-C79
 1.35 with sigma of 0.02
 F73-C79
 1.35 with sigma of 0.02
 F71-C79
 1.35 with sigma of 0.02
 F71-F73
 2.2 with sigma of 0.02
 F72-F71
 2.2 with sigma of 0.02
 F72-F73
 2.2 with sigma of 0.02
 F71-C76
 2.36 with sigma of 0.02
 F72-C76
 2.36 with sigma of 0.02
 F73-C76
 2.36 with sigma of 0.02
 C234-C232 \\sim C232-C238
 with sigma of 0.02
 F141-F142 \\sim F141-F143 \\sim F142-F143
 with sigma of 0.02
3. Restrained planarity
 C222, C221, C225, C224, C223, C228, C227, C226
 with sigma of 0.1
 C202_$1, C201_$1, C203_$1, C208_$1, C207_$1, C206_$1, C205_$1, C204_$1
 with sigma of 0.1
 C231, C232, C233, C238, C237, C236
 with sigma of 0.0005
 C237, C236, C235, C234, C233, C238, C232
 with sigma of 0.1
 C73, C74, C75, C76, C72, C71, C78, C77
 with sigma of 0.1
 C86, C82, C88, C87, C84, C83, C81
 with sigma of 0.1
 C141, C142, C144, C143, C148, C147, C146, C145
 with sigma of 0.1
 C149, C147, C146, C145, C144, C143, C148, C142
 with sigma of 0.1
 Au1, C13, C18, C17, C16, C15, C14, C19
 with sigma of 0.001
 C212, C211, C215, C214, C213, C218, C217, C216
 with sigma of 0.00005
4. Uiso/Uaniso restraints and constraints
C171 \\sim C172 \\sim C175 \\sim C174 \\sim C173 \\sim C178 \\sim C177 \\sim
C176: within 2A with sigma of 0.04 and sigma for terminal atoms of 0.08
C81 \\sim Au25 \\sim Au12: within 2A with sigma of 0.01 and sigma for terminal
atoms of 0.02
C81 \\sim C82 \\sim C84 \\sim C83 \\sim C88 \\sim F81 \\sim C87 \\sim C86 \\sim
C85 \\sim F82 \\sim F83 \\sim C89: within 2A with sigma of 0.001 and sigma for
terminal atoms of 0.002
C141 \\sim C142 \\sim C143 \\sim C148 \\sim C144 \\sim C145 \\sim C146 \\sim
C147 \\sim C149 \\sim F142 \\sim F141 \\sim F143: within 2A with sigma of 0.001
and sigma for terminal atoms of 0.002
C231 \\sim C232 \\sim C235 \\sim C233 \\sim C234 \\sim C238 \\sim C237 \\sim
C236 \\sim C239 \\sim F232 \\sim F233 \\sim F231: within 2A with sigma of 0.001
and sigma for terminal atoms of 0.002
C241 \\sim C242 \\sim C243 \\sim C248 \\sim C247 \\sim C246 \\sim C245 \\sim
C244 \\sim C249 \\sim F242 \\sim F243 \\sim F241: within 2A with sigma of 0.001
and sigma for terminal atoms of 0.002
F42 \\sim F43 \\sim F41: within 2A with sigma of 0.001 and sigma for terminal
atoms of 0.002
C47 \\sim C48 \\sim C46 \\sim C49 \\sim C45 \\sim C44 \\sim C43: within 2A with
sigma of 0.001 and sigma for terminal atoms of 0.002
C29 \\sim C26 \\sim C25 \\sim C23 \\sim C28 \\sim C27 \\sim C24: within 2A with
sigma of 0.001 and sigma for terminal atoms of 0.002
C44 \\sim C44 \\sim C43 \\sim C48 \\sim C47 \\sim C46 \\sim C45: within 2A with
sigma of 0.001 and sigma for terminal atoms of 0.002
C229 \\sim C227 \\sim C226 \\sim C225 \\sim C224 \\sim C228 \\sim C223 \\sim
C222 \\sim C221: within 2A with sigma of 0.001 and sigma for terminal atoms of
0.002
C231 \\sim C231 \\sim C232 \\sim C234 \\sim C235 \\sim C236 \\sim C237 \\sim
C238 \\sim C233 \\sim C239 \\sim F232 \\sim F233 \\sim F231: within 2A with
sigma of 0.001 and sigma for terminal atoms of 0.002
C69 \\sim C69 \\sim C66 \\sim C63 \\sim C68 \\sim C67 \\sim C65 \\sim C64 \\sim
C62 \\sim C61: within 2A with sigma of 0.001 and sigma for terminal atoms of
0.002
C81 \\sim C81 \\sim C82 \\sim C83 \\sim C88 \\sim C87 \\sim C86 \\sim C89 \\sim
F81 \\sim F83 \\sim F82 \\sim C85 \\sim C84: within 2A with sigma of 0.001 and
sigma for terminal atoms of 0.002
C69 \\sim F61 \\sim F62 \\sim F63 \\sim C65 \\sim C66 \\sim C67 \\sim C68 \\sim
C63 \\sim C64 \\sim C62 \\sim C61: within 2A with sigma of 0.001 and sigma for
terminal atoms of 0.002
C199 \\sim C199 \\sim C191 \\sim C192 \\sim C193 \\sim C198 \\sim C197 \\sim
C196 \\sim C195 \\sim C194 \\sim F193 \\sim F191 \\sim F192: within 2A with
sigma of 0.001 and sigma for terminal atoms of 0.002
C196 \\sim C196 \\sim F193 \\sim C199 \\sim F191 \\sim F192 \\sim C197 \\sim
C195 \\sim C198 \\sim C194 \\sim C193 \\sim C192 \\sim C191: within 2A with
sigma of 0.001 and sigma for terminal atoms of 0.002
C81 \\sim C81 \\sim C82 \\sim C83 \\sim C84 \\sim C85 \\sim C86 \\sim C87 \\sim
C88 \\sim C89 \\sim F82 \\sim F81 \\sim F83: within 2A with sigma of 0.001 and
sigma for terminal atoms of 0.002
C16 \\sim C15 \\sim C14 \\sim C13 \\sim C18 \\sim C17 \\sim C19: within 2A with
sigma of 0.001 and sigma for terminal atoms of 0.002
C211 \\sim C212 \\sim C213 \\sim C214 \\sim C215 \\sim C216 \\sim C217 \\sim
C218 \\sim C219: within 2A with sigma of 0.001 and sigma for terminal atoms of
0.002
5.a Ternary CH refined with riding coordinates:
 C241(H241)
5.b Aromatic/amide H refined with riding coordinates:
 C225(H225), C224(H224), C228(H228), C227(H227), C58(H58), C57(H57), C55(H55),
 C54(H54), C94(H94), C95(H95), C97(H97), C98(H98), C138(H138), C134(H134),
 C135(H135), C137(H137), C158(H158), C157(H157), C155(H155), C154(H154),
 C174(H174), C175(H175), C177(H177), C178(H178), C18(H18), C17(H17), C15(H15),
 C14(H14), C104(H104), C105(H105), C107(H107), C108(H108), C208(H208),
 C207(H207), C205(H205), C204(H204), C184(H184), C185(H185), C187(H187),
 C188(H188), C115(H115), C117(H117), C118(H118), C114(H114), C164(H164),
 C168(H168), C167(H167), C165(H165), C125(H125), C124(H124), C128(H128),
 C127(H127), C44(H44), C48(H48), C47(H47), C45(H45), C65(H65), C64(H64),
 C68(H68), C67(H67), C24(H24), C28(H28), C27(H27), C25(H25), C34(H34), C38(H38),
  C37(H37), C35(H35), C78(H78), C74(H74), C75(H75), C77(H77), C234(H234),
 C235(H235), C237(H237), C238(H238), C197(H197), C195(H195), C194(H194),
 C198(H198), C215(H215), C214(H214), C218(H218), C217(H217), C88(H88), C87(H87),
  C85(H85), C84(H84), C148(H148), C147(H147), C145(H145), C144(H144),
 C245(H245), C247(H247), C248(H248), C244(H244)
5.c Fitted hexagon refined as free rotating group:
 C225(C224,C223,C228,C227,C226), C53(C58,C57,C56,C55,C54), C93(C94,C95,C96,C97,
 C98), C138(C133,C134,C135,C136,C137), C153(C158,C157,C156,C155,C154),
 C174(C175,C176,C177,C178,C173), C13(C18,C17,C16,C15,C14), C103(C104,C105,C106,
 C107,C108), C203(C208,C207,C206,C205,C204), C183(C184,C185,C186,C187,C188),
 C115(C116,C117,C118,C113,C114), C164(C163,C168,C167,C166,C165), C126(C125,C124,
 C123,C128,C127), C44(C43,C48,C47,C46,C45), C65(C64,C63,C68,C67,C66), C24(C23,
 C28,C27,C26,C25), C34(C33,C38,C37,C36,C35), C78(C73,C74,C75,C76,C77),
 C233(C234,C235,C236,C237,C238), C197(C196,C195,C194,C193,C198), C83(C88,C87,
 C86,C85,C84), C143(C148,C147,C146,C145,C144), C245(C246,C247,C248,C243,C244)
;
_olex2_submission_special_instructions 'No special instructions were received'
_oxdiff_exptl_absorpt_empirical_details
;
Empirical correction (ABSPACK) includes:
- Absorption correction using spherical harmonics
- Frame scaling
;
_oxdiff_exptl_absorpt_empirical_full_max 23.253
_oxdiff_exptl_absorpt_empirical_full_min 0.393

loop_
_space_group_symop_operation_xyz
'x, y, z'
'-x, -y, -z'

loop_
_atom_site_label
_atom_site_type_symbol
_atom_site_fract_x
_atom_site_fract_y
_atom_site_fract_z
_atom_site_U_iso_or_equiv
_atom_site_adp_type
_atom_site_occupancy
_atom_site_site_symmetry_order
_atom_site_calc_flag
_atom_site_refinement_flags_posn
_atom_site_refinement_flags_adp
_atom_site_refinement_flags_occupancy
_atom_site_disorder_assembly
_atom_site_disorder_group
Au29 Au 0.51699(5) 0.48636(5) 0.42839(5) 0.0761(3) Uani 1 1 d . . . . .
Au43 Au 0.42326(5) 0.51132(5) 0.48298(5) 0.0764(3) Uani 1 1 d . . . . .
Au46 Au 0.35669(5) 0.61097(5) 0.41654(5) 0.0810(3) Uani 1 1 d . . . . .
Au20 Au 0.53942(5) 0.65046(5) 0.34220(5) 0.0783(3) Uani 1 1 d . . . . .
Au40 Au 0.49177(5) 0.41667(5) 0.54115(5) 0.0758(3) Uani 1 1 d . . . . .
Au26 Au 0.58824(5) 0.38424(5) 0.49410(5) 0.0779(3) Uani 1 1 d . . . . .
Au19 Au 0.59883(5) 0.65293(5) 0.43096(5) 0.0799(3) Uani 1 1 d . . . . .
Au13 Au 0.67487(5) 0.45879(5) 0.46912(5) 0.0837(4) Uani 1 1 d . . . . .
Au18 Au 0.54710(6) 0.55017(5) 0.31273(5) 0.0822(4) Uani 1 1 d . . . . .
Au17 Au 0.60919(5) 0.55357(5) 0.40329(5) 0.0775(3) Uani 1 1 d . . . . .
Au36 Au 0.44491(5) 0.68273(5) 0.39311(5) 0.0787(3) Uani 1 1 d . . . . .
Au44 Au 0.36671(6) 0.51295(5) 0.38763(5) 0.0833(4) Uani 1 1 d . . . . .
Au23 Au 0.53290(6) 0.75221(5) 0.36950(5) 0.0834(4) Uani 1 1 d . . . . .
Au16 Au 0.66430(5) 0.55645(5) 0.49815(5) 0.0837(4) Uani 1 1 d . . . . .
Au37 Au 0.39068(5) 0.67951(5) 0.30125(5) 0.0839(4) Uani 1 1 d . . . . .
Au35 Au 0.50373(5) 0.68372(5) 0.48321(5) 0.0801(3) Uani 1 1 d . . . . .
Au27 Au 0.52996(6) 0.38265(5) 0.40416(5) 0.0824(4) Uani 1 1 d . . . . .
Au24 Au 0.47426(6) 0.74763(5) 0.28064(5) 0.0845(4) Uani 1 1 d . . . . .
Au32 Au 0.45290(5) 0.58360(5) 0.36213(5) 0.0778(3) Uani 1 1 d . . . . .
Au41 Au 0.42731(5) 0.40785(5) 0.45013(5) 0.0816(3) Uani 1 1 d . . . . .
Au49 Au 0.34515(6) 0.71155(5) 0.43821(6) 0.0923(4) Uani 1 1 d . . . . .
Au21 Au 0.48750(6) 0.65251(6) 0.24842(5) 0.0862(4) Uani 1 1 d . . . . .
Au3 Au 0.70414(6) 0.51962(6) 0.35256(6) 0.0922(4) Uani 1 1 d D . . . .
Au14 Au 0.61540(6) 0.45480(5) 0.37799(5) 0.0833(4) Uani 1 1 d . . . . .
Au51 Au 0.34078(6) 0.34244(6) 0.47690(6) 0.0898(4) Uani 1 1 d . . . . .
Au30 Au 0.46169(6) 0.47866(5) 0.33956(5) 0.0844(4) Uani 1 1 d . . . . .
Au33 Au 0.40116(6) 0.57678(6) 0.27389(5) 0.0888(4) Uani 1 1 d . . . . .
Au6 Au 0.63536(6) 0.61718(5) 0.29220(5) 0.0872(4) Uani 1 1 d . . . . .
Au8 Au 0.62293(6) 0.71611(5) 0.31722(5) 0.0858(4) Uani 1 1 d . . . . .
Au5 Au 0.69522(6) 0.61892(6) 0.38515(6) 0.0905(4) Uani 1 1 d . . . . .
Au47 Au 0.30403(6) 0.61043(6) 0.32805(6) 0.0920(4) Uani 1 1 d . . . . .
Au15 Au 0.55748(6) 0.44809(6) 0.28867(6) 0.0914(4) Uani 1 1 d . . . . .
Au34 Au 0.56025(6) 0.69041(6) 0.57310(6) 0.0910(4) Uani 1 1 d . . . . .
Au42 Au 0.37365(6) 0.40974(6) 0.35918(6) 0.0943(4) Uani 1 1 d . . . . .
Au22 Au 0.59330(6) 0.74902(5) 0.45592(6) 0.0884(4) Uani 1 1 d . . . . .
Au11 Au 0.68213(6) 0.35751(6) 0.44566(6) 0.0920(4) Uani 1 1 d . . . . .
Au48 Au 0.40753(6) 0.71479(5) 0.52808(6) 0.0909(4) Uani 1 1 d . . . . .
Au10 Au 0.73851(6) 0.36279(6) 0.53077(6) 0.0955(4) Uani 1 1 d . . . . .
Au9 Au 0.58727(6) 0.74013(6) 0.20395(6) 0.0962(4) Uani 1 1 d . . . . .
Au4 Au 0.64177(6) 0.52262(6) 0.26376(6) 0.0955(4) Uani 1 1 d . . . . .
Au28 Au 0.47571(7) 0.37705(6) 0.31844(6) 0.0972(4) Uani 1 1 d . . . . .
Au12 Au 0.62595(6) 0.35778(6) 0.35522(6) 0.0964(4) Uani 1 1 d D U . . .
Au53 Au 0.26865(6) 0.53973(6) 0.43804(6) 0.0926(4) Uani 1 1 d . . . . .
Au52 Au 0.28292(6) 0.44659(6) 0.40704(6) 0.0970(4) Uani 1 1 d . . . . .
Au50 Au 0.27532(6) 0.72122(6) 0.33255(6) 0.1037(5) Uani 1 1 d . . . . .
Au7 Au 0.54405(7) 0.55570(7) 0.19222(6) 0.1074(5) Uani 1 1 d . . . . .
Au54 Au 0.30792(7) 0.25404(7) 0.61413(7) 0.1071(5) Uani 1 1 d D . . . .
Au1 Au 0.72613(7) 0.41091(7) 0.31510(7) 0.1114(5) Uani 1 1 d . . . . .
Au39 Au 0.42768(7) 0.80993(6) 0.36060(7) 0.1051(5) Uani 1 1 d . . . . .
Au31 Au 0.43636(8) 0.47844(8) 0.21939(7) 0.1202(6) Uani 1 1 d D . . . .
Au38 Au 0.48633(9) 0.81391(7) 0.47305(7) 0.1207(6) Uani 1 1 d . . . . .
Au25 Au 0.55187(9) 0.27342(8) 0.36057(8) 0.1271(6) Uani 1 1 d D U . . .
Au2 Au 0.79366(7) 0.47119(8) 0.45761(10) 0.1326(7) Uani 1 1 d D . . . .
Au45 Au 0.29231(8) 0.51821(11) 0.28329(8) 0.1376(7) Uani 1 1 d D . . . .
Au55 Au 0.21773(8) 0.40479(9) 0.51340(13) 0.1602(10) Uani 1 1 d D . . . .
C111 C 0.5247(11) 0.7953(13) 0.2057(12) 0.074(7) Uiso 1 1 d . . . . .
C182 C 0.3253(13) 0.3983(9) 0.2815(14) 0.110(11) Uiso 1 1 d D . . . .
C161 C 0.3405(14) 0.7474(17) 0.2649(15) 0.100(10) Uiso 1 1 d . . . . .
C112 C 0.4878(11) 0.8291(13) 0.1999(12) 0.076(7) Uiso 1 1 d . . . . .
C222 C 0.2707(11) 0.2810(14) 0.4936(9) 0.148(5) Uiso 1 1 d D U . . .
C152 C 0.3851(14) 0.6172(8) 0.1741(16) 0.113(11) Uiso 1 1 d D . . . .
C11 C 0.751(2) 0.344(3) 0.393(2) 0.150(17) Uiso 1 1 d . . . . .
C131 C 0.5696(15) 0.8373(17) 0.4496(15) 0.100(10) Uiso 1 1 d . . . . .
C51 C 0.6507(16) 0.671(2) 0.2113(18) 0.118(12) Uiso 1 1 d . . . . .
C202 C 0.3084(18) 0.8077(14) 0.3899(13) 0.116(12) Uiso 1 1 d . . . . .
C221 C 0.2888(15) 0.2802(18) 0.5351(9) 0.147(5) Uiso 1 1 d D U . . .
C21 C 0.7080(14) 0.4716(17) 0.2402(16) 0.102(10) Uiso 1 1 d . . . . .
C225 C 0.2183(11) 0.2885(13) 0.3560(7) 0.148(5) Uiso 1 1 d D U . . .
H225 H 0.2270 0.3041 0.3173 0.177 Uiso 1 1 calc R . . . .
C224 C 0.2452(10) 0.3025(13) 0.3933(8) 0.148(5) Uiso 1 1 d DG U . . .
H224 H 0.2718 0.3275 0.3795 0.177 Uiso 1 1 calc R . . . .
C223 C 0.2322(11) 0.2792(14) 0.4512(8) 0.148(5) Uiso 1 1 d DG U . . .
C228 C 0.1924(11) 0.2419(14) 0.4718(7) 0.148(5) Uiso 1 1 d DG U . . .
H228 H 0.1837 0.2263 0.5106 0.177 Uiso 1 1 calc R . . . .
C227 C 0.1655(10) 0.2279(13) 0.4346(9) 0.148(5) Uiso 1 1 d DG U . . .
H227 H 0.1389 0.2029 0.4484 0.178 Uiso 1 1 calc R . . . .
C226 C 0.1785(11) 0.2511(13) 0.3767(9) 0.148(5) Uiso 1 1 d DG U . . .
C122 C 0.5278(13) 0.8745(15) 0.3049(14) 0.091(9) Uiso 1 1 d . . . . .
C52 C 0.6622(12) 0.7024(14) 0.1627(13) 0.082(8) Uiso 1 1 d . . . . .
C141 C 0.441(2) 0.4011(9) 0.236(2) 0.304(7) Uiso 1 1 d D U . . .
C101 C 0.5188(15) 0.6348(18) 0.1724(16) 0.106(11) Uiso 1 1 d . . . . .
C32 C 0.7991(15) 0.5112(17) 0.3266(6) 0.131(14) Uiso 1 1 d D . . . .
C121 C 0.4931(17) 0.841(2) 0.3248(18) 0.120(12) Uiso 1 1 d . . . . .
C91 C 0.5681(17) 0.490(2) 0.1934(19) 0.128(13) Uiso 1 1 d . . . . .
C162 C 0.3025(12) 0.7888(14) 0.2431(13) 0.083(8) Uiso 1 1 d . . . . .
C201 C 0.3489(16) 0.8039(16) 0.3820(14) 0.103(10) Uiso 1 1 d . . . . .
C212 C 0.36919(2) 0.81219(2) 0.51127(2) 0.216(7) Uiso 1 1 d D U . . .
C181 C 0.3183(14) 0.4416(9) 0.2882(16) 0.111(11) Uiso 1 1 d D . . . .
C53 C 0.6802(10) 0.7326(11) 0.1053(8) 0.096(9) Uiso 1 1 d . . . . .
C58 C 0.6650(9) 0.7893(11) 0.0730(10) 0.109(11) Uiso 1 1 d G . . . .
H58 H 0.6374 0.8085 0.0862 0.131 Uiso 1 1 calc R . . . .
C57 C 0.6909(11) 0.8172(9) 0.0209(10) 0.155(17) Uiso 1 1 d DG . . . .
H57 H 0.6807 0.8551 -0.0007 0.185 Uiso 1 1 calc R . . . .
C56 C 0.7321(10) 0.7885(10) 0.0012(9) 0.164(19) Uiso 1 1 d DG . . . .
C55 C 0.7474(11) 0.7318(11) 0.0336(11) 0.167(19) Uiso 1 1 d DG . . . .
H55 H 0.7749 0.7126 0.0204 0.200 Uiso 1 1 calc R . . . .
C54 C 0.7214(12) 0.7039(9) 0.0856(11) 0.19(2) Uiso 1 1 d G . . . .
H54 H 0.7316 0.6659 0.1073 0.224 Uiso 1 1 calc R . . . .
C172 C 0.5539(11) 0.7732(13) 0.5969(16) 0.107(10) Uiso 1 1 d D U . . .
C93 C 0.6135(14) 0.3972(14) 0.1612(15) 0.121(12) Uiso 1 1 d . . . . .
C94 C 0.6527(16) 0.4070(12) 0.1180(16) 0.26(4) Uiso 1 1 d G . . . .
H94 H 0.6651 0.4431 0.1001 0.309 Uiso 1 1 calc R . . . .
C95 C 0.6734(15) 0.3628(15) 0.1016(15) 0.25(4) Uiso 1 1 d DG . . . .
H95 H 0.6996 0.3694 0.0727 0.298 Uiso 1 1 calc R . . . .
C96 C 0.6548(15) 0.3089(13) 0.1283(15) 0.22(3) Uiso 1 1 d DG . . . .
C97 C 0.6156(15) 0.2991(13) 0.1715(15) 0.20(3) Uiso 1 1 d DG . . . .
H97 H 0.6032 0.2630 0.1894 0.239 Uiso 1 1 calc R . . . .
C98 C 0.5950(13) 0.3433(15) 0.1879(14) 0.20(3) Uiso 1 1 d G . . . .
H98 H 0.5688 0.3367 0.2168 0.243 Uiso 1 1 calc R . . . .
C92 C 0.5895(17) 0.442(2) 0.1832(18) 0.125(13) Uiso 1 1 d . . . . .
C138 C 0.6324(10) 0.9483(15) 0.4193(15) 0.163(19) Uiso 1 1 d . . . . .
H138 H 0.5979 0.9585 0.4288 0.196 Uiso 1 1 calc R . . . .
C133 C 0.6465(12) 0.8929(14) 0.4231(13) 0.110(11) Uiso 1 1 d G . . . .
C134 C 0.6981(14) 0.8776(12) 0.4090(17) 0.26(4) Uiso 1 1 d G . . . .
H134 H 0.7075 0.8405 0.4115 0.308 Uiso 1 1 calc R . . . .
C135 C 0.7355(11) 0.9178(15) 0.3911(17) 0.19(2) Uiso 1 1 d DG . . . .
H135 H 0.7700 0.9075 0.3817 0.229 Uiso 1 1 calc R . . . .
C136 C 0.7214(11) 0.9732(14) 0.3874(17) 0.23(3) Uiso 1 1 d DG . . . .
C137 C 0.6698(12) 0.9885(12) 0.4015(18) 0.23(3) Uiso 1 1 d DG . . . .
H137 H 0.6604 1.0256 0.3989 0.275 Uiso 1 1 calc R . . . .
C61 C 0.678(3) 0.781(4) 0.301(3) 0.210(5) Uiso 1 1 d . U . . .
C142 C 0.4489(17) 0.3576(8) 0.2268(18) 0.304(7) Uiso 1 1 d D U . . .
C132 C 0.6097(18) 0.857(2) 0.4355(19) 0.127(13) Uiso 1 1 d . . . . .
C153 C 0.3650(12) 0.6620(9) 0.1383(12) 0.143(16) Uiso 1 1 d D . . . .
C158 C 0.3309(11) 0.6974(11) 0.1577(8) 0.114(12) Uiso 1 1 d G . . . .
H158 H 0.3228 0.6868 0.1963 0.137 Uiso 1 1 calc R . . . .
C157 C 0.3089(10) 0.7487(10) 0.1192(9) 0.150(16) Uiso 1 1 d DG . . . .
H157 H 0.2860 0.7724 0.1322 0.180 Uiso 1 1 calc R . . . .
C156 C 0.3210(11) 0.7645(10) 0.0614(9) 0.133(14) Uiso 1 1 d DG . . . .
C155 C 0.3551(12) 0.7291(12) 0.0421(9) 0.156(17) Uiso 1 1 d DG . . . .
H155 H 0.3632 0.7397 0.0034 0.187 Uiso 1 1 calc R . . . .
C154 C 0.3771(12) 0.6778(11) 0.0805(13) 0.164(19) Uiso 1 1 d G . . . .
H154 H 0.4000 0.6541 0.0676 0.197 Uiso 1 1 calc R . . . .
C174 C 0.6486(9) 0.8010(10) 0.5689(13) 0.144(14) Uiso 1 1 d D U . . .
H174 H 0.6565 0.7676 0.5624 0.173 Uiso 1 1 calc R . . . .
C175 C 0.6881(8) 0.8371(11) 0.5624(12) 0.132(13) Uiso 1 1 d DG U . . .
H175 H 0.7225 0.8279 0.5516 0.159 Uiso 1 1 calc R . . . .
C176 C 0.6763(9) 0.8871(11) 0.5722(14) 0.156(15) Uiso 1 1 d DG U . . .
C177 C 0.6250(10) 0.9009(11) 0.5884(14) 0.172(17) Uiso 1 1 d DG U . . .
H177 H 0.6172 0.9343 0.5949 0.206 Uiso 1 1 calc R . . . .
C178 C 0.5855(8) 0.8648(11) 0.5949(13) 0.141(14) Uiso 1 1 d DG U . . .
H178 H 0.5512 0.8740 0.6057 0.169 Uiso 1 1 calc R . . . .
C173 C 0.5973(8) 0.8148(11) 0.5851(13) 0.126(11) Uiso 1 1 d DG U . . .
C12 C 0.790(2) 0.338(3) 0.364(2) 0.152(17) Uiso 1 1 d . . . . .
C42 C 0.7741(12) 0.6409(17) 0.3543(6) 0.114(12) Uiso 1 1 d D . . . .
C211 C 0.41016(3) 0.80023(2) 0.50109(2) 0.216(7) Uiso 1 1 d . U . . .
C13 C 0.8368(2) 0.32713(14) 0.3440(2) 0.217(8) Uiso 1 1 d . U . . .
C18 C 0.8479(3) 0.35504(19) 0.2861(2) 0.217(8) Uiso 1 1 d G U . . .
H18 H 0.8236 0.3829 0.2639 0.260 Uiso 1 1 calc R . . . .
C17 C 0.8952(4) 0.3413(3) 0.2616(3) 0.217(8) Uiso 1 1 d DG U . . .
H17 H 0.9027 0.3599 0.2228 0.260 Uiso 1 1 calc R . . . .
C16 C 0.9315(3) 0.2996(3) 0.2948(5) 0.217(8) Uiso 1 1 d DG U . . .
C15 C 0.9204(2) 0.2717(3) 0.3527(5) 0.217(8) Uiso 1 1 d DG U . . .
H15 H 0.9447 0.2438 0.3750 0.261 Uiso 1 1 calc R . . . .
C14 C 0.8730(3) 0.28546(19) 0.3773(3) 0.217(8) Uiso 1 1 d DG U . . .
H14 H 0.8656 0.2668 0.4160 0.261 Uiso 1 1 calc R . . . .
C103 C 0.4890(10) 0.7476(9) 0.1074(9) 0.109(11) Uiso 1 1 d . . . . .
C104 C 0.5250(8) 0.7676(10) 0.0615(11) 0.105(10) Uiso 1 1 d G . . . .
H104 H 0.5556 0.7451 0.0592 0.127 Uiso 1 1 calc R . . . .
C105 C 0.5153(8) 0.8213(10) 0.0191(9) 0.152(17) Uiso 1 1 d DG . . . .
H105 H 0.5394 0.8347 -0.0116 0.182 Uiso 1 1 calc R . . . .
C106 C 0.4696(9) 0.8549(9) 0.0225(9) 0.087(8) Uiso 1 1 d G . . . .
C107 C 0.4336(8) 0.8348(10) 0.0684(10) 0.17(2) Uiso 1 1 d DG . . . .
H107 H 0.4030 0.8573 0.0707 0.202 Uiso 1 1 calc R . . . .
C108 C 0.4433(9) 0.7812(11) 0.1108(9) 0.115(12) Uiso 1 1 d G . . . .
H108 H 0.4192 0.7677 0.1415 0.139 Uiso 1 1 calc R . . . .
F152 F 0.3038(18) 0.8628(12) 0.0337(17) 0.27(2) Uiso 1 1 d D . . . .
F161 F 0.1197(15) 0.972(2) 0.1370(16) 0.228(16) Uiso 1 1 d D . . . .
C203 C 0.2486(10) 0.8174(16) 0.3980(16) 0.138(15) Uiso 1 1 d . . . . .
C208 C 0.2166(12) 0.7941(14) 0.4468(14) 0.166(19) Uiso 1 1 d G . . . .
H208 H 0.2292 0.7620 0.4771 0.199 Uiso 1 1 calc R . . . .
C207 C 0.1658(12) 0.8186(17) 0.4504(12) 0.19(2) Uiso 1 1 d DG . . . .
H207 H 0.1444 0.8030 0.4831 0.228 Uiso 1 1 calc R . . . .
C206 C 0.1470(10) 0.8665(16) 0.4052(13) 0.20(3) Uiso 1 1 d DG . . . .
C205 C 0.1790(13) 0.8898(16) 0.3563(13) 0.27(4) Uiso 1 1 d DG . . . .
H205 H 0.1664 0.9218 0.3261 0.320 Uiso 1 1 calc R . . . .
C204 C 0.2298(12) 0.8652(19) 0.3527(14) 0.22(3) Uiso 1 1 d G . . . .
H204 H 0.2512 0.8808 0.3201 0.262 Uiso 1 1 calc R . . . .
C183 C 0.3212(10) 0.3479(8) 0.2664(10) 0.114(11) Uiso 1 1 d D . . . .
C184 C 0.2888(10) 0.3531(9) 0.2233(11) 0.159(18) Uiso 1 1 d DG . . . .
H184 H 0.2709 0.3880 0.2032 0.191 Uiso 1 1 calc R . . . .
C185 C 0.2831(10) 0.3060(9) 0.2102(11) 0.155(17) Uiso 1 1 d DG . . . .
H185 H 0.2614 0.3094 0.1814 0.186 Uiso 1 1 calc R . . . .
C186 C 0.3098(10) 0.2537(9) 0.2403(12) 0.161(18) Uiso 1 1 d DG . . . .
C187 C 0.3422(11) 0.2486(8) 0.2834(11) 0.154(17) Uiso 1 1 d DG . . . .
H187 H 0.3601 0.2136 0.3035 0.185 Uiso 1 1 calc R . . . .
C188 C 0.3479(10) 0.2957(8) 0.2964(9) 0.123(13) Uiso 1 1 d DG . . . .
H188 H 0.3695 0.2922 0.3253 0.147 Uiso 1 1 calc R . . . .
F151 F 0.3170(16) 0.8291(17) -0.0318(10) 0.26(2) Uiso 1 1 d D . . . .
C115 C 0.4356(10) 0.9771(10) 0.1178(10) 0.18(2) Uiso 1 1 d D . . . .
H115 H 0.4456 1.0076 0.0852 0.221 Uiso 1 1 calc R . . . .
C116 C 0.3895(9) 0.9829(9) 0.1488(11) 0.143(15) Uiso 1 1 d DG . . . .
C117 C 0.3746(8) 0.9374(10) 0.1975(10) 0.122(13) Uiso 1 1 d DG . . . .
H117 H 0.3437 0.9412 0.2182 0.147 Uiso 1 1 calc R . . . .
C118 C 0.4058(9) 0.8861(9) 0.2153(9) 0.103(10) Uiso 1 1 d G . . . .
H118 H 0.3958 0.8557 0.2479 0.123 Uiso 1 1 calc R . . . .
C113 C 0.4520(9) 0.8804(9) 0.1843(10) 0.091(9) Uiso 1 1 d G . . . .
C114 C 0.4669(8) 0.9259(10) 0.1356(10) 0.119(12) Uiso 1 1 d G . . . .
H114 H 0.4978 0.9220 0.1149 0.143 Uiso 1 1 calc R . . . .
C189 C 0.3038(12) 0.2040(11) 0.2242(13) 0.29(5) Uiso 1 1 d D . . . .
C159 C 0.2994(11) 0.8112(11) 0.0260(11) 0.21(3) Uiso 1 1 d D . . . .
C82 C 0.6615(6) 0.2877(19) 0.3069(12) 0.172(3) Uiso 1 1 d D U . . .
F163 F 0.169(2) 0.976(3) 0.061(2) 0.33(3) Uiso 1 1 d D . . . .
C81 C 0.6098(8) 0.2972(13) 0.3377(17) 0.168(3) Uiso 1 1 d D U . . .
F153 F 0.2440(10) 0.815(2) 0.0207(19) 0.34(3) Uiso 1 1 d D . . . .
C169 C 0.1706(15) 0.9760(19) 0.1144(17) 0.38(8) Uiso 1 1 d D . . . .
C164 C 0.2173(13) 0.8410(16) 0.2331(12) 0.17(2) Uiso 1 1 d . . . . .
H164 H 0.2054 0.8165 0.2688 0.209 Uiso 1 1 calc R . . . .
C163 C 0.2688(12) 0.8330(12) 0.2133(11) 0.106(10) Uiso 1 1 d G . . . .
C168 C 0.2865(10) 0.8696(13) 0.1600(12) 0.119(12) Uiso 1 1 d G . . . .
H168 H 0.3210 0.8642 0.1467 0.143 Uiso 1 1 calc R . . . .
C167 C 0.2528(14) 0.9141(13) 0.1264(11) 0.131(14) Uiso 1 1 d G . . . .
H167 H 0.2646 0.9386 0.0907 0.157 Uiso 1 1 calc R . . . .
C166 C 0.2013(13) 0.9221(16) 0.1461(17) 0.22(3) Uiso 1 1 d G . . . .
C165 C 0.1835(10) 0.8856(19) 0.1995(18) 0.19(2) Uiso 1 1 d G . . . .
H165 H 0.1491 0.8909 0.2127 0.228 Uiso 1 1 calc R . . . .
C126 C 0.6291(10) 1.0069(12) 0.2123(13) 0.19(2) Uiso 1 1 d D . . . .
C125 C 0.5777(11) 1.0111(11) 0.1958(12) 0.18(2) Uiso 1 1 d DG . . . .
H125 H 0.5656 1.0423 0.1645 0.210 Uiso 1 1 calc R . . . .
C124 C 0.5442(8) 0.9685(12) 0.2262(11) 0.123(13) Uiso 1 1 d G . . . .
H124 H 0.5098 0.9713 0.2152 0.148 Uiso 1 1 calc R . . . .
C123 C 0.5621(9) 0.9218(11) 0.2730(11) 0.094(9) Uiso 1 1 d G . . . .
C128 C 0.6136(10) 0.9176(11) 0.2894(10) 0.130(14) Uiso 1 1 d G . . . .
H128 H 0.6256 0.8864 0.3207 0.156 Uiso 1 1 calc R . . . .
C127 C 0.6470(9) 0.9602(13) 0.2591(13) 0.167(19) Uiso 1 1 d DG . . . .
H127 H 0.6814 0.9574 0.2701 0.200 Uiso 1 1 calc R . . . .
F62 F 0.7264(14) 0.9561(18) -0.0107(12) 0.213(5) Uiso 1 1 d D U . . .
F63 F 0.6444(13) 0.9700(16) -0.0019(13) 0.213(5) Uiso 1 1 d D U . . .
F61 F 0.7021(14) 1.0193(14) 0.0147(15) 0.213(5) Uiso 1 1 d D U . . .
C69 C 0.6883(13) 0.9654(13) 0.0263(11) 0.212(5) Uiso 1 1 d D U . . .
C44 C 0.7799(12) 0.675(2) 0.2475(8) 0.346(10) Uiso 1 1 d D U . . .
H44 H 0.7483 0.6600 0.2472 0.416 Uiso 1 1 calc R . . . .
C43 C 0.8034(11) 0.6621(19) 0.2986(8) 0.346(10) Uiso 1 1 d DG U . . .
C48 C 0.8508(12) 0.685(2) 0.2991(8) 0.346(10) Uiso 1 1 d DG U . . .
H48 H 0.8665 0.6760 0.3333 0.416 Uiso 1 1 calc R . . . .
C47 C 0.8745(12) 0.720(2) 0.2485(8) 0.346(10) Uiso 1 1 d DG U . . .
H47 H 0.9062 0.7352 0.2489 0.416 Uiso 1 1 calc R . . . .
C46 C 0.8510(11) 0.7331(18) 0.1975(8) 0.346(10) Uiso 1 1 d DG U . . .
C45 C 0.8037(12) 0.711(2) 0.1970(8) 0.346(10) Uiso 1 1 d DG U . . .
H45 H 0.7880 0.7192 0.1628 0.416 Uiso 1 1 calc R . . . .
C192 C 0.232(4) 0.637(5) 0.257(4) 0.336(8) Uiso 1 1 d D U . . .
C139 C 0.7619(13) 1.0166(16) 0.3678(14) 0.26(4) Uiso 1 1 d D . . . .
F133 F 0.781(2) 1.026(2) 0.3144(16) 0.33(3) Uiso 1 1 d D . . . .
F183 F 0.331(2) 0.1555(13) 0.257(2) 0.32(3) Uiso 1 1 d D . . . .
C65 C 0.7341(12) 0.8957(18) 0.1145(14) 0.211(5) Uiso 1 1 d D U . . .
H65 H 0.7682 0.8999 0.0983 0.253 Uiso 1 1 calc R . . . .
C64 C 0.7256(17) 0.8581(19) 0.1704(14) 0.211(5) Uiso 1 1 d G U . . .
H64 H 0.7541 0.8372 0.1915 0.253 Uiso 1 1 calc R . . . .
C63 C 0.675(2) 0.852(2) 0.1946(12) 0.211(5) Uiso 1 1 d G U . . .
C68 C 0.6320(15) 0.883(2) 0.1631(15) 0.211(5) Uiso 1 1 d G U . . .
H68 H 0.5978 0.8787 0.1793 0.253 Uiso 1 1 calc R . . . .
C67 C 0.6404(12) 0.9205(19) 0.1072(14) 0.211(5) Uiso 1 1 d DG U . . .
H67 H 0.6119 0.9414 0.0861 0.253 Uiso 1 1 calc R . . . .
C66 C 0.6914(12) 0.9269(16) 0.0830(11) 0.211(5) Uiso 1 1 d DG U . . .
F181 F 0.321(3) 0.215(2) 0.1693(15) 0.45(5) Uiso 1 1 d D . . . .
F182 F 0.2521(13) 0.193(2) 0.228(2) 0.32(3) Uiso 1 1 d D . . . .
F102 F 0.4844(13) 0.9139(17) -0.0688(13) 0.213(14) Uiso 1 1 d D . . . .
F53 F 0.7971(11) 0.7805(14) -0.0661(13) 0.225(16) Uiso 1 1 d D . . . .
F101 F 0.4093(10) 0.920(2) -0.024(2) 0.28(2) Uiso 1 1 d D . . . .
F51 F 0.7251(10) 0.8370(14) -0.0965(10) 0.186(11) Uiso 1 1 d D . . . .
F103 F 0.4799(13) 0.9495(17) -0.0048(15) 0.210(14) Uiso 1 1 d D . . . .
F202 F 0.0624(13) 0.859(2) 0.4529(15) 0.26(2) Uiso 1 1 d D . . . .
F52 F 0.7839(13) 0.8628(13) -0.0555(14) 0.233(16) Uiso 1 1 d D . . . .
F203 F 0.0660(16) 0.876(3) 0.3618(18) 0.34(3) Uiso 1 1 d D . . . .
F23 F 0.7456(19) 0.6810(17) -0.0638(19) 0.30(3) Uiso 1 1 d D . . . .
C41 C 0.223(2) 0.382(2) 0.5938(7) 0.159(18) Uiso 1 1 d D . . . .
F113 F 0.3073(9) 1.0323(15) 0.1210(15) 0.217(15) Uiso 1 1 d D . . . .
F112 F 0.3786(14) 1.0789(12) 0.0856(15) 0.28(2) Uiso 1 1 d D . . . .
C79 C 1.0134(11) 0.2857(15) 0.4495(13) 0.18(2) Uiso 1 1 d D . . . .
F73 F 1.0547(13) 0.299(2) 0.470(2) 0.31(3) Uiso 1 1 d D . . . .
F72 F 1.0091(17) 0.318(2) 0.3942(13) 0.30(3) Uiso 1 1 d D . . . .
F71 F 1.0182(18) 0.2304(15) 0.457(2) 0.30(3) Uiso 1 1 d D . . . .
C191 C 0.252(6) 0.599(7) 0.264(6) 0.336(8) Uiso 1 1 d . U . . .
C19 C 0.9830(4) 0.2840(3) 0.2692(5) 0.217(8) Uiso 1 1 d D U . . .
F131 F 0.7413(19) 1.0677(16) 0.369(3) 0.35(3) Uiso 1 1 d D . . . .
C49 C 0.8771(11) 0.7603(17) 0.1410(10) 0.346(10) Uiso 1 1 d D U . . .
F121 F 0.6356(17) 1.1033(14) 0.151(2) 0.34(3) Uiso 1 1 d D . . . .
C109 C 0.4623(13) 0.9029(11) -0.0135(12) 0.26(4) Uiso 1 1 d D . . . .
F122 F 0.6941(17) 1.065(2) 0.2154(18) 0.29(2) Uiso 1 1 d D . . . .
F21 F 0.7461(19) 0.599(2) -0.0727(16) 0.31(3) Uiso 1 1 d D . . . .
F111 F 0.3527(16) 1.0590(16) 0.1742(15) 0.28(2) Uiso 1 1 d D . . . .
C22 C 0.701(2) 0.508(3) 0.193(3) 0.162(19) Uiso 1 1 d . . . . .
C29 C 0.7185(13) 0.6338(15) -0.0496(11) 0.213(8) Uiso 1 1 d D U . . .
C24 C 0.7454(18) 0.5318(19) 0.1005(14) 0.212(8) Uiso 1 1 d . U . . .
H24 H 0.7712 0.5037 0.1193 0.255 Uiso 1 1 calc R . . . .
C23 C 0.701(2) 0.544(2) 0.1306(11) 0.212(8) Uiso 1 1 d G U . . .
C28 C 0.6626(17) 0.586(2) 0.1025(14) 0.212(8) Uiso 1 1 d G U . . .
H28 H 0.6330 0.5941 0.1227 0.255 Uiso 1 1 calc R . . . .
C27 C 0.6683(14) 0.6158(19) 0.0442(14) 0.212(8) Uiso 1 1 d DG U . . .
H27 H 0.6425 0.6439 0.0253 0.255 Uiso 1 1 calc R . . . .
C26 C 0.7126(14) 0.6037(18) 0.0140(11) 0.213(8) Uiso 1 1 d DG U . . .
C25 C 0.7511(14) 0.5617(18) 0.0421(14) 0.212(8) Uiso 1 1 d DG U . . .
H25 H 0.7807 0.5535 0.0220 0.255 Uiso 1 1 calc R . . . .
C102 C 0.503(2) 0.683(3) 0.156(2) 0.143(15) Uiso 1 1 d . . . . .
C34 C 0.8633(13) 0.5078(14) 0.2573(7) 0.17(2) Uiso 1 1 d . . . . .
H34 H 0.8765 0.4766 0.2880 0.204 Uiso 1 1 calc R . . . .
C33 C 0.8140(13) 0.5348(15) 0.2625(5) 0.133(14) Uiso 1 1 d DG . . . .
C38 C 0.7944(11) 0.5815(15) 0.2167(9) 0.166(19) Uiso 1 1 d G . . . .
H38 H 0.7614 0.5995 0.2202 0.200 Uiso 1 1 calc R . . . .
C37 C 0.8240(12) 0.6011(14) 0.1656(9) 0.17(2) Uiso 1 1 d DG . . . .
H37 H 0.8108 0.6323 0.1349 0.209 Uiso 1 1 calc R . . . .
C36 C 0.8732(11) 0.5741(15) 0.1604(9) 0.21(3) Uiso 1 1 d DG . . . .
C35 C 0.8929(11) 0.5275(15) 0.2063(11) 0.17(2) Uiso 1 1 d DG . . . .
H35 H 0.9259 0.5094 0.2028 0.208 Uiso 1 1 calc R . . . .
C78 C 0.8709(12) 0.3313(17) 0.4830(16) 0.18(2) Uiso 1 1 d . . . . .
H78 H 0.8417 0.3522 0.4633 0.218 Uiso 1 1 calc R . . . .
C73 C 0.8669(11) 0.3038(14) 0.5417(16) 0.135(14) Uiso 1 1 d G . . . .
C74 C 0.9107(16) 0.2725(17) 0.5711(12) 0.19(2) Uiso 1 1 d G . . . .
H74 H 0.9080 0.2541 0.6104 0.224 Uiso 1 1 calc R . . . .
C75 C 0.9584(13) 0.2687(19) 0.5417(17) 0.20(2) Uiso 1 1 d G . . . .
H75 H 0.9877 0.2478 0.5613 0.237 Uiso 1 1 calc R . . . .
C76 C 0.9624(12) 0.2962(18) 0.4829(17) 0.22(3) Uiso 1 1 d DG . . . .
C77 C 0.9187(16) 0.3275(19) 0.4536(12) 0.20(3) Uiso 1 1 d G . . . .
H77 H 0.9213 0.3459 0.4143 0.238 Uiso 1 1 calc R . . . .
C39 C 0.9022(12) 0.5905(16) 0.1033(10) 0.31(5) Uiso 1 1 d D . . . .
F11 F 0.9792(13) 0.299(2) 0.2128(8) 0.28(2) Uiso 1 1 d D . . . .
C72 C 0.822(4) 0.308(3) 0.567(4) 0.25(4) Uiso 1 1 d . . . . .
F13 F 0.9934(15) 0.2259(8) 0.2933(19) 0.37(4) Uiso 1 1 d D . . . .
C71 C 0.783(2) 0.303(2) 0.605(2) 0.146(16) Uiso 1 1 d . . . . .
F91 F 0.6374(14) 0.2311(16) 0.1058(17) 0.229(16) Uiso 1 1 d D . . . .
F123 F 0.6974(18) 1.040(2) 0.1422(19) 0.36(4) Uiso 1 1 d D . . . .
C59 C 0.7606(10) 0.8176(12) -0.0561(9) 0.24(4) Uiso 1 1 d D . . . .
F33 F 0.921(2) 0.5431(19) 0.0933(18) 0.32(3) Uiso 1 1 d D . . . .
F31 F 0.8704(16) 0.623(2) 0.0612(12) 0.30(3) Uiso 1 1 d D . . . .
C231 C 0.197(3) 0.4221(3) 0.425(3) 0.315(7) Uiso 1 1 d . U . . .
C171 C 0.5116(12) 0.7506(17) 0.6127(16) 0.113(11) Uiso 1 1 d D U . . .
C151 C 0.406(2) 0.5672(10) 0.190(2) 0.18(2) Uiso 1 1 d D . . . .
C232 C 0.1784(16) 0.42379(16) 0.3835(18) 0.315(7) Uiso 1 1 d D U . . .
F92 F 0.7021(19) 0.283(2) 0.0573(17) 0.34(3) Uiso 1 1 d D . . . .
C119 C 0.3567(10) 1.0390(10) 0.1318(12) 0.18(2) Uiso 1 1 d D . . . .
C233 C 0.1515(12) 0.4246(3) 0.3446(12) 0.316(7) Uiso 1 1 d D U . . .
C234 C 0.1758(11) 0.4311(12) 0.2920(13) 0.316(7) Uiso 1 1 d DG U . . .
H234 H 0.2119 0.4349 0.2859 0.379 Uiso 1 1 calc R . . . .
C235 C 0.1460(13) 0.4321(13) 0.2485(12) 0.316(7) Uiso 1 1 d DG U . . .
H235 H 0.1622 0.4364 0.2133 0.379 Uiso 1 1 calc R . . . .
C236 C 0.0919(13) 0.4265(9) 0.2577(13) 0.316(7) Uiso 1 1 d DG U . . .
C237 C 0.0676(11) 0.4200(15) 0.3103(14) 0.316(7) Uiso 1 1 d DG U . . .
H237 H 0.0314 0.4162 0.3164 0.379 Uiso 1 1 calc R . . . .
C238 C 0.0974(12) 0.4190(13) 0.3537(13) 0.316(7) Uiso 1 1 d DG U . . .
H238 H 0.0812 0.4147 0.3889 0.379 Uiso 1 1 calc R . . . .
F191 F 0.103(2) 0.869(2) 0.116(2) 0.337(8) Uiso 1 1 d D U . . .
C62 C 0.674(3) 0.814(4) 0.253(3) 0.210(5) Uiso 1 1 d . U . . .
C99 C 0.6768(12) 0.2613(14) 0.1093(14) 0.20(3) Uiso 1 1 d D . . . .
C199 C 0.0765(15) 0.8265(17) 0.1569(16) 0.337(8) Uiso 1 1 d D U . . .
C197 C 0.117(2) 0.750(2) 0.2420(16) 0.337(8) Uiso 1 1 d D U . . .
H197 H 0.0964 0.7652 0.2650 0.404 Uiso 1 1 calc R . . . .
C196 C 0.113(2) 0.774(2) 0.1835(16) 0.337(7) Uiso 1 1 d DG U . . .
C195 C 0.145(2) 0.752(2) 0.1491(18) 0.337(8) Uiso 1 1 d DG U . . .
H195 H 0.1415 0.7677 0.1099 0.404 Uiso 1 1 calc R . . . .
C194 C 0.181(2) 0.705(3) 0.173(2) 0.336(8) Uiso 1 1 d DG U . . .
H194 H 0.2016 0.6899 0.1502 0.404 Uiso 1 1 calc R . . . .
C193 C 0.185(2) 0.681(2) 0.232(3) 0.336(8) Uiso 1 1 d G U . . .
C198 C 0.153(3) 0.704(3) 0.2661(19) 0.336(8) Uiso 1 1 d DG U . . .
H198 H 0.1564 0.6874 0.3052 0.404 Uiso 1 1 calc R . . . .
C215 C 0.24623(2) 0.91283(2) 0.50576(3) 0.217(7) Uiso 1 1 d D U . . .
H215 H 0.2360 0.9516 0.4884 0.260 Uiso 1 1 calc R . . . .
C214 C 0.29735(2) 0.89252(2) 0.49606(2) 0.217(7) Uiso 1 1 d D U . . .
H214 H 0.3213 0.9175 0.4723 0.260 Uiso 1 1 calc R . . . .
C213 C 0.31238(2) 0.83460(2) 0.52213(2) 0.216(7) Uiso 1 1 d D U . . .
C218 C 0.27671(2) 0.79708(2) 0.55769(2) 0.217(7) Uiso 1 1 d D U . . .
H218 H 0.2869 0.7584 0.5751 0.260 Uiso 1 1 calc R . . . .
C217 C 0.22569(2) 0.81786(2) 0.56709(2) 0.217(7) Uiso 1 1 d D U . . .
H217 H 0.2017 0.7929 0.5909 0.260 Uiso 1 1 calc R . . . .
C216 C 0.21024(2) 0.87569(2) 0.54123(2) 0.217(7) Uiso 1 1 d D U . . .
C31 C 0.7801(3) 0.502(3) 0.3742(3) 0.18(2) Uiso 1 1 d D . . . .
C89 C 0.8438(9) 0.2404(12) 0.1923(10) 0.183(3) Uiso 1 1 d D U . . .
C83 C 0.7028(6) 0.2777(14) 0.2835(10) 0.176(3) Uiso 1 1 d D U . . .
C88 C 0.7260(10) 0.2222(13) 0.3005(11) 0.178(3) Uiso 1 1 d DG U . . .
H88 H 0.7100 0.1927 0.3297 0.213 Uiso 1 1 calc R . . . .
C87 C 0.7731(10) 0.2108(11) 0.2739(13) 0.179(3) Uiso 1 1 d DG U . . .
H87 H 0.7886 0.1737 0.2853 0.215 Uiso 1 1 calc R . . . .
C86 C 0.7970(7) 0.2549(11) 0.2303(11) 0.181(3) Uiso 1 1 d DG U . . .
C85 C 0.7738(10) 0.3104(11) 0.2133(12) 0.179(3) Uiso 1 1 d DG U . . .
H85 H 0.7898 0.3399 0.1841 0.215 Uiso 1 1 calc R . . . .
C84 C 0.7268(10) 0.3218(12) 0.2399(13) 0.178(3) Uiso 1 1 d DG U . . .
H84 H 0.7112 0.3589 0.2285 0.213 Uiso 1 1 calc R . . . .
F12 F 1.0230(9) 0.3091(19) 0.2787(19) 0.30(3) Uiso 1 1 d D . . . .
F93 F 0.7118(18) 0.226(2) 0.147(2) 0.39(4) Uiso 1 1 d D . . . .
F42 F 0.9304(11) 0.758(3) 0.1391(18) 0.39(4) Uiso 1 1 d D U . . .
F43 F 0.8646(19) 0.733(2) 0.1060(15) 0.31(3) Uiso 1 1 d D U . . .
F41 F 0.858(2) 0.8157(16) 0.114(2) 0.46(5) Uiso 1 1 d D U . . .
F162 F 0.1853(19) 1.028(2) 0.108(2) 0.30(3) Uiso 1 1 d D . . . .
F83 F 0.8767(9) 0.1984(12) 0.2277(10) 0.186(4) Uiso 1 1 d D U . . .
F82 F 0.8745(12) 0.2825(11) 0.1572(12) 0.187(4) Uiso 1 1 d D U . . .
F81 F 0.8228(11) 0.2179(14) 0.1592(12) 0.187(4) Uiso 1 1 d D U . . .
F213 F 0.1194(9) 0.867(2) 0.540(2) 0.32(3) Uiso 1 1 d D . . . .
F211 F 0.1463(14) 0.889(2) 0.6074(12) 0.29(2) Uiso 1 1 d D . . . .
F212 F 0.1453(14) 0.9529(11) 0.5196(19) 0.31(3) Uiso 1 1 d D . . . .
C219 C 0.1548(6) 0.8971(9) 0.5519(12) 0.217(7) Uiso 1 1 d D U . . .
F193 F 0.0370(18) 0.815(3) 0.132(2) 0.338(8) Uiso 1 1 d D U . . .
C239 C 0.0588(14) 0.4369(15) 0.2080(14) 0.316(7) Uiso 1 1 d D U . . .
F192 F 0.055(2) 0.846(2) 0.1966(19) 0.337(8) Uiso 1 1 d D U . . .
F222 F 0.1022(11) 0.2192(17) 0.3556(14) 0.222(15) Uiso 1 1 d D . . . .
F221 F 0.1453(17) 0.2818(18) 0.2852(12) 0.30(2) Uiso 1 1 d D . . . .
C229 C 0.1506(10) 0.2363(13) 0.3352(11) 0.149(5) Uiso 1 1 d D U . . .
F223 F 0.1791(17) 0.193(2) 0.324(2) 0.40(4) Uiso 1 1 d D . . . .
F132 F 0.8033(17) 0.999(2) 0.402(2) 0.37(4) Uiso 1 1 d D . . . .
F201 F 0.0823(19) 0.9433(15) 0.391(3) 0.41(5) Uiso 1 1 d D . . . .
F233 F 0.0100(14) 0.418(2) 0.2251(18) 0.316(7) Uiso 1 1 d D U . . .
F231 F 0.052(2) 0.4936(15) 0.1752(18) 0.317(7) Uiso 1 1 d D U . . .
C129 C 0.6646(12) 1.0539(13) 0.1801(14) 0.27(4) Uiso 1 1 d D . . . .
F32 F 0.9441(16) 0.621(2) 0.1006(19) 0.35(3) Uiso 1 1 d D . . . .
F232 F 0.0820(18) 0.410(2) 0.1745(19) 0.316(7) Uiso 1 1 d D U . . .
F22 F 0.6711(14) 0.650(2) -0.0735(16) 0.30(3) Uiso 1 1 d D . . . .
C209 C 0.0889(11) 0.8860(16) 0.4033(15) 0.32(6) Uiso 1 1 d D . . . .
F171 F 0.701(2) 0.9818(12) 0.535(3) 0.54(7) Uiso 1 1 d D . . . .
C179 C 0.7187(11) 0.9266(13) 0.5647(15) 0.22(3) Uiso 1 1 d D . . . .
F172 F 0.7628(13) 0.915(2) 0.536(2) 0.29(2) Uiso 1 1 d D . . . .
F173 F 0.7339(19) 0.924(3) 0.6155(19) 0.33(3) Uiso 1 1 d D . . . .
C143 C 0.4581(13) 0.3048(9) 0.2146(12) 0.304(7) Uiso 1 1 d . U . . .
C148 C 0.4352(17) 0.2994(12) 0.1697(14) 0.304(7) Uiso 1 1 d DG U . . .
H148 H 0.4133 0.3293 0.1463 0.365 Uiso 1 1 calc R . . . .
C147 C 0.4451(15) 0.2494(13) 0.1598(12) 0.304(7) Uiso 1 1 d DG U . . .
H147 H 0.4297 0.2458 0.1298 0.365 Uiso 1 1 calc R . . . .
C146 C 0.4778(10) 0.2047(10) 0.1949(10) 0.304(7) Uiso 1 1 d DG U . . .
C145 C 0.5007(16) 0.2100(11) 0.2398(14) 0.304(7) Uiso 1 1 d DG U . . .
H145 H 0.5226 0.1801 0.2632 0.365 Uiso 1 1 calc R . . . .
C144 C 0.4908(17) 0.2601(11) 0.2497(14) 0.304(7) Uiso 1 1 d DG U . . .
H144 H 0.5062 0.2637 0.2797 0.365 Uiso 1 1 calc R . . . .
F143 F 0.4706(19) 0.1054(13) 0.2139(16) 0.305(7) Uiso 1 1 d D U . . .
C149 C 0.4825(14) 0.1554(13) 0.1758(13) 0.305(7) Uiso 1 1 d D U . . .
F142 F 0.4429(16) 0.1688(18) 0.1345(17) 0.305(7) Uiso 1 1 d D U . . .
C242 C 0.154(4) 0.559(5) 0.426(4) 0.270(7) Uiso 1 1 d . U . . .
C241 C 0.182(4) 0.560(5) 0.456(4) 0.270(7) Uiso 1 1 d . U . . .
H241 H 0.1813 0.6012 0.4459 0.324 Uiso 1 1 calc R . . . .
C249 C 0.0196(13) 0.6179(16) 0.2379(14) 0.271(7) Uiso 1 1 d D U . . .
F241 F 0.0186(17) 0.6745(14) 0.2053(18) 0.271(7) Uiso 1 1 d D U . . .
F243 F -0.0299(12) 0.606(2) 0.2611(17) 0.271(7) Uiso 1 1 d D U . . .
F242 F 0.0327(16) 0.5879(19) 0.2051(17) 0.272(7) Uiso 1 1 d D U . . .
C245 C 0.0425(18) 0.619(3) 0.330(2) 0.270(7) Uiso 1 1 d . U . . .
H245 H 0.0107 0.6401 0.3301 0.325 Uiso 1 1 calc R . . . .
C246 C 0.0574(15) 0.603(2) 0.2842(16) 0.271(7) Uiso 1 1 d DG U . . .
C247 C 0.1050(16) 0.571(2) 0.284(2) 0.270(7) Uiso 1 1 d DG U . . .
H247 H 0.1150 0.5606 0.2533 0.324 Uiso 1 1 calc R . . . .
C248 C 0.1376(17) 0.555(3) 0.329(2) 0.270(7) Uiso 1 1 d G U . . .
H248 H 0.1695 0.5333 0.3292 0.324 Uiso 1 1 calc R . . . .
C243 C 0.123(2) 0.570(3) 0.375(2) 0.270(7) Uiso 1 1 d G U . . .
C244 C 0.075(2) 0.602(3) 0.3754(18) 0.270(7) Uiso 1 1 d G U . . .
H244 H 0.0651 0.6128 0.4060 0.324 Uiso 1 1 calc R . . . .
F141 F 0.5264(14) 0.149(3) 0.145(2) 0.305(7) Uiso 1 1 d D U . . .

loop_
_atom_site_aniso_label
_atom_site_aniso_U_11
_atom_site_aniso_U_22
_atom_site_aniso_U_33
_atom_site_aniso_U_23
_atom_site_aniso_U_13
_atom_site_aniso_U_12
Au29 0.0916(8) 0.0556(6) 0.0669(7) -0.0105(5) -0.0030(6) 0.0036(6)
Au43 0.0899(8) 0.0573(6) 0.0669(7) -0.0096(5) -0.0047(6) 0.0033(6)
Au46 0.0906(8) 0.0613(7) 0.0745(7) -0.0106(6) -0.0051(6) 0.0050(6)
Au20 0.0942(8) 0.0581(6) 0.0671(7) -0.0092(5) -0.0042(6) 0.0029(6)
Au40 0.0926(8) 0.0542(6) 0.0677(7) -0.0107(5) -0.0049(6) 0.0013(6)
Au26 0.0925(8) 0.0576(6) 0.0686(7) -0.0109(5) -0.0011(6) 0.0042(6)
Au19 0.0942(8) 0.0569(6) 0.0744(7) -0.0117(5) -0.0041(6) 0.0017(6)
Au13 0.0916(8) 0.0603(7) 0.0779(8) -0.0074(6) -0.0004(7) 0.0072(6)
Au18 0.1028(9) 0.0581(6) 0.0697(7) -0.0100(5) 0.0006(7) 0.0014(6)
Au17 0.0911(8) 0.0559(6) 0.0686(7) -0.0082(5) 0.0004(6) 0.0016(6)
Au36 0.0949(8) 0.0579(6) 0.0681(7) -0.0094(5) -0.0047(6) 0.0015(6)
Au44 0.0996(9) 0.0616(7) 0.0731(7) -0.0091(6) -0.0104(7) 0.0004(6)
Au23 0.1012(9) 0.0562(6) 0.0773(8) -0.0104(6) -0.0037(7) 0.0000(6)
Au16 0.0921(9) 0.0609(7) 0.0788(8) -0.0067(6) -0.0074(7) -0.0001(6)
Au37 0.0974(9) 0.0638(7) 0.0735(7) -0.0092(6) -0.0077(7) 0.0028(6)
Au35 0.0985(9) 0.0591(6) 0.0704(7) -0.0135(5) -0.0046(6) 0.0026(6)
Au27 0.1025(9) 0.0617(7) 0.0711(7) -0.0146(6) -0.0033(7) 0.0011(6)
Au24 0.1043(9) 0.0593(6) 0.0714(7) -0.0067(6) -0.0023(7) -0.0005(6)
Au32 0.0959(8) 0.0564(6) 0.0678(7) -0.0108(5) -0.0056(6) 0.0012(6)
Au41 0.0977(9) 0.0606(7) 0.0709(7) -0.0098(6) -0.0069(6) 0.0022(6)
Au49 0.1126(10) 0.0607(7) 0.0822(8) -0.0104(6) 0.0040(7) 0.0112(7)
Au21 0.1087(10) 0.0675(7) 0.0664(7) -0.0107(6) -0.0038(7) 0.0024(7)
Au3 0.0974(9) 0.0686(7) 0.0876(8) -0.0105(6) 0.0088(7) 0.0046(7)
Au14 0.1011(9) 0.0599(7) 0.0727(7) -0.0116(6) 0.0042(7) 0.0015(6)
Au51 0.1039(10) 0.0652(7) 0.0876(8) -0.0144(6) -0.0151(7) -0.0024(7)
Au30 0.1046(9) 0.0634(7) 0.0719(7) -0.0130(6) -0.0086(7) 0.0028(7)
Au33 0.1136(10) 0.0671(7) 0.0725(8) -0.0125(6) -0.0160(7) 0.0027(7)
Au6 0.1043(9) 0.0636(7) 0.0743(8) -0.0096(6) 0.0054(7) 0.0021(7)
Au8 0.0993(9) 0.0628(7) 0.0764(8) -0.0081(6) 0.0003(7) -0.0016(7)
Au5 0.0935(9) 0.0677(7) 0.0901(9) -0.0111(6) 0.0002(7) 0.0013(7)
Au47 0.1002(9) 0.0726(8) 0.0837(8) -0.0088(6) -0.0152(7) 0.0026(7)
Au15 0.1212(11) 0.0683(7) 0.0731(8) -0.0175(6) -0.0002(7) 0.0015(7)
Au34 0.1199(11) 0.0645(7) 0.0795(8) -0.0172(6) -0.0127(8) -0.0026(7)
Au42 0.1119(10) 0.0751(8) 0.0844(8) -0.0157(7) -0.0197(8) -0.0049(8)
Au22 0.1080(10) 0.0608(7) 0.0832(8) -0.0130(6) -0.0121(7) -0.0014(7)
Au11 0.1029(9) 0.0690(7) 0.0842(8) -0.0142(6) 0.0062(7) 0.0115(7)
Au48 0.1088(10) 0.0608(7) 0.0882(8) -0.0172(6) 0.0035(7) 0.0062(7)
Au10 0.0989(9) 0.0716(8) 0.0901(9) -0.0091(7) 0.0004(7) 0.0146(7)
Au9 0.1138(10) 0.0784(8) 0.0787(8) -0.0142(7) 0.0014(8) 0.0010(8)
Au4 0.1186(11) 0.0723(8) 0.0776(8) -0.0150(6) 0.0101(8) 0.0041(8)
Au28 0.1294(11) 0.0730(8) 0.0787(8) -0.0190(7) -0.0095(8) 0.0008(8)
Au12 0.1194(11) 0.0709(8) 0.0838(8) -0.0190(7) 0.0062(8) 0.0069(8)
Au53 0.0920(9) 0.0732(8) 0.0915(9) -0.0099(7) -0.0081(7) 0.0017(7)
Au52 0.1041(10) 0.0735(8) 0.0975(9) -0.0135(7) -0.0206(8) -0.0021(7)
Au50 0.1157(11) 0.0743(8) 0.0920(9) -0.0062(7) 0.0056(8) 0.0082(8)
Au7 0.1452(13) 0.0852(9) 0.0781(8) -0.0204(7) -0.0050(9) 0.0062(9)
Au54 0.1155(11) 0.0781(9) 0.1148(11) -0.0237(8) 0.0029(9) -0.0125(8)
Au1 0.1335(12) 0.0845(9) 0.0988(10) -0.0239(8) 0.0224(9) 0.0006(9)
Au39 0.1276(12) 0.0736(8) 0.1042(10) -0.0265(8) -0.0178(9) 0.0142(8)
Au31 0.1518(15) 0.1160(13) 0.0924(10) -0.0387(9) -0.0151(10) -0.0069(11)
Au38 0.1794(17) 0.0709(8) 0.1050(11) -0.0284(8) -0.0305(11) 0.0177(10)
Au25 0.1895(18) 0.0853(10) 0.1065(11) -0.0399(9) -0.0306(12) 0.0208(11)
Au2 0.1022(11) 0.0949(11) 0.1657(17) -0.0199(11) 0.0160(11) 0.0071(9)
Au45 0.1375(14) 0.1636(19) 0.1014(12) -0.0296(12) -0.0223(10) -0.0390(14)
Au55 0.1034(12) 0.0993(13) 0.251(3) -0.0391(15) -0.0009(15) -0.0082(10)

loop_
_atom_type_symbol
_atom_type_description
_atom_type_scat_dispersion_real
_atom_type_scat_dispersion_imag
_atom_type_scat_source
C C 0.0181 0.0091 'International Tables Vol C Tables 4.2.6.8 and 6.1.1.4'
H H 0.0000 0.0000 'International Tables Vol C Tables 4.2.6.8 and 6.1.1.4'
Au Au -4.4197 7.2980 'International Tables Vol C Tables 4.2.6.8 and 6.1.1.4'
F F 0.0727 0.0534 'International Tables Vol C Tables 4.2.6.8 and 6.1.1.4'
N N 0.0311 0.0180 'International Tables Vol C Tables 4.2.6.8 and 6.1.1.4'

loop_
_geom_angle_atom_site_label_1
_geom_angle_atom_site_label_2
_geom_angle_atom_site_label_3
_geom_angle
_geom_angle_site_symmetry_1
_geom_angle_site_symmetry_3
_geom_angle_publ_flag
Au43 Au29 Au43 90.12(5) . 2_666 ?
Au43 Au29 Au40 60.59(5) . 2_666 ?
Au43 Au29 Au26 118.33(5) . . ?
Au43 Au29 Au26 59.78(4) 2_666 . ?
Au43 Au29 Au18 123.80(6) . . ?
Au43 Au29 Au17 123.21(6) . . ?
Au43 Au29 Au17 58.61(4) 2_666 . ?
Au43 Au29 Au27 119.95(6) . . ?
Au43 Au29 Au27 117.36(5) 2_666 . ?
Au43 Au29 Au32 64.22(4) . . ?
Au43 Au29 Au41 62.54(5) . . ?
Au43 Au29 Au41 123.04(5) 2_666 . ?
Au43 Au29 Au14 176.64(6) . . ?
Au43 Au29 Au14 87.96(5) 2_666 . ?
Au43 Au29 Au30 92.64(6) . . ?
Au40 Au29 Au43 60.59(4) . 2_666 ?
Au40 Au29 Au43 58.79(4) 2_666 2_666 ?
Au40 Au29 Au43 59.99(4) . . ?
Au40 Au29 Au40 89.85(5) . 2_666 ?
Au40 Au29 Au26 118.55(6) 2_666 . ?
Au40 Au29 Au26 58.33(4) . . ?
Au40 Au29 Au18 175.74(6) . . ?
Au40 Au29 Au17 62.64(5) 2_666 . ?
Au40 Au29 Au17 119.04(6) . . ?
Au40 Au29 Au27 176.09(6) 2_666 . ?
Au40 Au29 Au27 87.33(5) . . ?
Au40 Au29 Au32 124.21(6) . . ?
Au40 Au29 Au41 123.11(6) 2_666 . ?
Au40 Au29 Au41 62.47(4) . . ?
Au40 Au29 Au14 120.44(6) 2_666 . ?
Au40 Au29 Au14 116.64(5) . . ?
Au40 Au29 Au30 119.30(6) . . ?
Au40 Au29 Au30 124.43(6) 2_666 . ?
Au26 Au29 Au41 89.17(5) . . ?
Au18 Au29 Au43 119.87(6) . 2_666 ?
Au18 Au29 Au40 93.88(5) . 2_666 ?
Au18 Au29 Au26 117.84(6) . . ?
Au18 Au29 Au17 61.26(5) . . ?
Au18 Au29 Au27 88.84(5) . . ?
Au18 Au29 Au41 116.77(6) . . ?
Au18 Au29 Au14 59.56(4) . . ?
Au18 Au29 Au30 59.95(5) . . ?
Au17 Au29 Au26 87.32(5) . . ?
Au17 Au29 Au41 174.23(6) . . ?
Au27 Au29 Au26 57.59(4) . . ?
Au27 Au29 Au17 116.57(6) . . ?
Au27 Au29 Au41 57.67(4) . . ?
Au32 Au29 Au43 121.05(6) . 2_666 ?
Au32 Au29 Au40 62.42(4) . 2_666 ?
Au32 Au29 Au26 177.45(6) . . ?
Au32 Au29 Au18 59.61(4) . . ?
Au32 Au29 Au17 91.22(5) . . ?
Au32 Au29 Au27 121.47(6) . . ?
Au32 Au29 Au41 92.12(5) . . ?
Au32 Au29 Au14 119.14(5) . . ?
Au32 Au29 Au30 62.09(5) . . ?
Au14 Au29 Au26 58.31(4) . . ?
Au14 Au29 Au17 57.82(4) . . ?
Au14 Au29 Au27 58.78(5) . . ?
Au14 Au29 Au41 116.41(6) . . ?
Au30 Au29 Au43 176.58(6) . 2_666 ?
Au30 Au29 Au26 117.01(6) . . ?
Au30 Au29 Au17 121.10(5) . . ?
Au30 Au29 Au27 59.43(5) . . ?
Au30 Au29 Au41 56.86(4) . . ?
Au30 Au29 Au14 89.18(5) . . ?
Au29 Au43 Au29 89.88(5) . 2_666 ?
Au29 Au43 Au46 116.59(5) . . ?
Au29 Au43 Au46 120.62(6) 2_666 . ?
Au29 Au43 Au40 60.49(4) . 2_666 ?
Au29 Au43 Au26 62.60(5) 2_666 2_666 ?
Au29 Au43 Au26 119.04(6) . 2_666 ?
Au29 Au43 Au13 176.01(6) . 2_666 ?
Au29 Au43 Au17 124.34(5) . 2_666 ?
Au29 Au43 Au44 87.78(5) . . ?
Au29 Au43 Au44 176.66(6) 2_666 . ?
Au29 Au43 Au16 119.92(6) . 2_666 ?
Au29 Au43 Au32 119.06(6) 2_666 . ?
Au29 Au43 Au32 58.37(4) . . ?
Au29 Au43 Au41 123.02(5) 2_666 . ?
Au29 Au43 Au41 62.88(5) . . ?
Au46 Au43 Au26 58.05(4) . 2_666 ?
Au46 Au43 Au44 58.62(5) . . ?
Au46 Au43 Au32 58.22(4) . . ?
Au46 Au43 Au41 116.34(6) . . ?
Au40 Au43 Au29 58.69(4) 2_666 2_666 ?
Au40 Au43 Au29 59.87(4) . . ?
Au40 Au43 Au29 60.49(4) . 2_666 ?
Au40 Au43 Au46 88.29(5) 2_666 . ?
Au40 Au43 Au46 176.46(6) . . ?
Au40 Au43 Au40 89.72(5) . 2_666 ?
Au40 Au43 Au26 58.73(4) 2_666 2_666 ?
Au40 Au43 Au26 123.07(6) . 2_666 ?
Au40 Au43 Au13 119.58(6) 2_666 2_666 ?
Au40 Au43 Au13 123.85(5) . 2_666 ?
Au40 Au43 Au17 64.47(4) . 2_666 ?
Au40 Au43 Au44 118.02(5) 2_666 . ?
Au40 Au43 Au44 120.05(6) . . ?
Au40 Au43 Au16 176.96(6) 2_666 2_666 ?
Au40 Au43 Au16 93.00(5) . 2_666 ?
Au40 Au43 Au32 118.24(6) . . ?
Au40 Au43 Au32 60.40(4) 2_666 . ?
Au40 Au43 Au41 123.35(6) 2_666 . ?
Au40 Au43 Au41 62.56(4) . . ?
Au26 Au43 Au32 87.72(5) 2_666 . ?
Au26 Au43 Au41 174.37(6) 2_666 . ?
Au13 Au43 Au29 93.41(5) 2_666 2_666 ?
Au13 Au43 Au46 59.69(4) 2_666 . ?
Au13 Au43 Au26 60.85(5) 2_666 2_666 ?
Au13 Au43 Au44 88.84(5) 2_666 . ?
Au13 Au43 Au16 59.78(5) 2_666 2_666 ?
Au13 Au43 Au32 117.89(5) 2_666 . ?
Au13 Au43 Au41 116.82(6) 2_666 . ?
Au17 Au43 Au29 61.96(4) 2_666 2_666 ?
Au17 Au43 Au46 119.07(6) 2_666 . ?
Au17 Au43 Au40 120.48(6) 2_666 2_666 ?
Au17 Au43 Au26 90.72(5) 2_666 2_666 ?
Au17 Au43 Au13 59.41(4) 2_666 2_666 ?
Au17 Au43 Au44 121.36(6) 2_666 . ?
Au17 Au43 Au16 62.07(5) 2_666 2_666 ?
Au17 Au43 Au32 177.29(6) 2_666 . ?
Au17 Au43 Au41 92.17(5) 2_666 . ?
Au44 Au43 Au26 116.64(5) . 2_666 ?
Au44 Au43 Au32 57.64(4) . . ?
Au44 Au43 Au41 57.75(4) . . ?
Au16 Au43 Au29 123.97(5) 2_666 2_666 ?
Au16 Au43 Au46 88.93(5) 2_666 . ?
Au16 Au43 Au26 120.53(6) 2_666 2_666 ?
Au16 Au43 Au44 59.34(5) 2_666 . ?
Au16 Au43 Au32 116.97(6) 2_666 . ?
Au16 Au43 Au41 57.08(5) 2_666 . ?
Au32 Au43 Au41 89.21(5) . . ?
Au43 Au46 Au36 90.62(5) . . ?
Au43 Au46 Au53 89.77(5) . . ?
Au26 Au46 Au43 61.28(4) 2_666 . ?
Au26 Au46 Au13 61.84(5) 2_666 2_666 ?
Au26 Au46 Au36 58.99(4) 2_666 . ?
Au26 Au46 Au44 122.19(6) 2_666 . ?
Au26 Au46 Au37 117.84(6) 2_666 . ?
Au26 Au46 Au32 92.05(5) 2_666 . ?
Au26 Au46 Au53 121.89(6) 2_666 . ?
Au13 Au46 Au43 59.25(4) 2_666 . ?
Au13 Au46 Au36 120.81(6) 2_666 . ?
Au13 Au46 Au37 178.66(7) 2_666 . ?
Au13 Au46 Au32 121.72(5) 2_666 . ?
Au13 Au46 Au53 60.07(5) 2_666 . ?
Au44 Au46 Au43 60.93(5) . . ?
Au44 Au46 Au13 89.93(5) . 2_666 ?
Au44 Au46 Au36 120.15(6) . . ?
Au44 Au46 Au37 89.22(5) . . ?
Au44 Au46 Au32 59.78(5) . . ?
Au44 Au46 Au53 59.40(5) . . ?
Au37 Au46 Au43 119.41(6) . . ?
Au37 Au46 Au36 58.85(4) . . ?
Au37 Au46 Au53 120.26(6) . . ?
Au32 Au46 Au43 62.49(4) . . ?
Au32 Au46 Au36 60.38(5) . . ?
Au32 Au46 Au37 56.94(4) . . ?
Au32 Au46 Au53 119.15(6) . . ?
Au49 Au46 Au43 122.26(6) . . ?
Au49 Au46 Au26 60.97(5) . 2_666 ?
Au49 Au46 Au13 93.06(6) . 2_666 ?
Au49 Au46 Au36 59.58(5) . . ?
Au49 Au46 Au44 176.52(6) . . ?
Au49 Au46 Au37 87.82(5) . . ?
Au49 Au46 Au32 119.75(6) . . ?
Au49 Au46 Au10 60.86(5) . 2_666 ?
Au49 Au46 Au53 120.81(6) . . ?
Au47 Au46 Au43 120.42(6) . . ?
Au47 Au46 Au26 177.92(6) . 2_666 ?
Au47 Au46 Au13 119.89(6) . 2_666 ?
Au47 Au46 Au36 119.30(6) . . ?
Au47 Au46 Au44 59.49(5) . . ?
Au47 Au46 Au37 60.46(5) . . ?
Au47 Au46 Au32 87.89(6) . . ?
Au47 Au46 Au49 117.32(6) . . ?
Au47 Au46 Au10 91.44(6) . 2_666 ?
Au47 Au46 Au53 59.82(5) . . ?
Au10 Au46 Au43 117.65(5) 2_666 . ?
Au10 Au46 Au26 88.64(6) 2_666 2_666 ?
Au10 Au46 Au13 58.41(4) 2_666 2_666 ?
Au10 Au46 Au36 120.27(6) 2_666 . ?
Au10 Au46 Au44 119.58(6) 2_666 . ?
Au10 Au46 Au37 122.93(6) 2_666 . ?
Au10 Au46 Au32 179.26(8) 2_666 . ?
Au10 Au46 Au53 60.20(5) 2_666 . ?
Au53 Au46 Au36 179.10(6) . . ?
Au40 Au20 Au18 91.54(5) 2_666 . ?
Au40 Au20 Au23 89.61(5) 2_666 . ?
Au19 Au20 Au40 61.16(4) . 2_666 ?
Au19 Au20 Au18 121.17(6) . . ?
Au19 Au20 Au17 60.05(4) . . ?
Au19 Au20 Au23 59.23(5) . . ?
Au19 Au20 Au6 89.05(6) . . ?
Au18 Au20 Au23 178.82(6) . . ?
Au17 Au20 Au40 62.80(4) . 2_666 ?
Au17 Au20 Au18 61.13(5) . . ?
Au17 Au20 Au23 119.25(6) . . ?
Au36 Au20 Au40 59.67(4) . 2_666 ?
Au36 Au20 Au19 90.32(5) . . ?
Au36 Au20 Au18 121.02(6) . . ?
Au36 Au20 Au17 122.45(5) . . ?
Au36 Au20 Au23 59.87(5) . . ?
Au36 Au20 Au6 179.28(6) . . ?
Au24 Au20 Au40 118.73(6) . 2_666 ?
Au24 Au20 Au19 119.17(6) . . ?
Au24 Au20 Au18 119.64(6) . . ?
Au24 Au20 Au17 177.95(6) . . ?
Au24 Au20 Au36 59.06(4) . . ?
Au24 Au20 Au23 59.94(5) . . ?
Au24 Au20 Au32 89.18(5) . . ?
Au24 Au20 Au21 60.38(5) . . ?
Au24 Au20 Au6 121.59(5) . . ?
Au32 Au20 Au40 62.10(4) . 2_666 ?
Au32 Au20 Au19 123.25(5) . . ?
Au32 Au20 Au18 59.02(5) . . ?
Au32 Au20 Au17 92.80(5) . . ?
Au32 Au20 Au36 62.00(5) . . ?
Au32 Au20 Au23 121.85(6) . . ?
Au32 Au20 Au21 61.30(5) . . ?
Au32 Au20 Au6 118.10(6) . . ?
Au21 Au20 Au40 123.40(6) . 2_666 ?
Au21 Au20 Au19 175.33(6) . . ?
Au21 Au20 Au18 59.38(5) . . ?
Au21 Au20 Au17 120.22(6) . . ?
Au21 Au20 Au36 93.11(6) . . ?
Au21 Au20 Au23 120.11(6) . . ?
Au21 Au20 Au6 87.54(6) . . ?
Au6 Au20 Au40 119.68(5) . 2_666 ?
Au6 Au20 Au18 59.08(5) . . ?
Au6 Au20 Au17 56.89(4) . . ?
Au6 Au20 Au23 120.05(6) . . ?
Au8 Au20 Au40 120.77(6) . 2_666 ?
Au8 Au20 Au19 59.62(5) . . ?
Au8 Au20 Au18 119.47(6) . . ?
Au8 Au20 Au17 88.36(5) . . ?
Au8 Au20 Au36 119.47(6) . . ?
Au8 Au20 Au23 59.62(5) . . ?
Au8 Au20 Au24 89.64(5) . . ?
Au8 Au20 Au32 177.08(6) . . ?
Au8 Au20 Au21 115.82(6) . . ?
Au8 Au20 Au6 60.46(5) . . ?
Au29 Au40 Au29 90.15(5) . 2_666 ?
Au29 Au40 Au43 60.14(4) . . ?
Au29 Au40 Au43 60.72(4) . 2_666 ?
Au29 Au40 Au43 58.93(4) 2_666 2_666 ?
Au29 Au40 Au20 87.52(5) 2_666 2_666 ?
Au29 Au40 Au20 176.60(6) . 2_666 ?
Au29 Au40 Au26 64.47(4) . . ?
Au29 Au40 Au19 117.71(6) 2_666 2_666 ?
Au29 Au40 Au19 120.46(6) . 2_666 ?
Au29 Au40 Au17 59.95(4) 2_666 2_666 ?
Au29 Au40 Au17 118.40(5) . 2_666 ?
Au29 Au40 Au36 124.16(6) . 2_666 ?
Au29 Au40 Au36 118.81(6) 2_666 2_666 ?
Au29 Au40 Au35 93.15(5) . 2_666 ?
Au29 Au40 Au32 122.93(6) . 2_666 ?
Au29 Au40 Au32 58.54(4) 2_666 2_666 ?
Au29 Au40 Au41 123.47(5) 2_666 . ?
Au29 Au40 Au41 63.04(4) . . ?
Au43 Au40 Au29 60.72(4) . 2_666 ?
Au43 Au40 Au43 90.28(5) . 2_666 ?
Au43 Au40 Au20 119.84(6) 2_666 2_666 ?
Au43 Au40 Au20 116.50(6) . 2_666 ?
Au43 Au40 Au26 124.60(5) . . ?
Au43 Au40 Au19 87.86(5) . 2_666 ?
Au43 Au40 Au19 176.64(6) 2_666 2_666 ?
Au43 Au40 Au17 58.26(4) . 2_666 ?
Au43 Au40 Au17 118.86(6) 2_666 2_666 ?
Au43 Au40 Au36 93.04(5) 2_666 2_666 ?
Au43 Au40 Au36 175.57(6) . 2_666 ?
Au43 Au40 Au35 119.93(6) . 2_666 ?
Au43 Au40 Au32 119.10(6) . 2_666 ?
Au43 Au40 Au32 62.24(4) 2_666 2_666 ?
Au43 Au40 Au41 62.79(5) . . ?
Au43 Au40 Au41 123.74(5) 2_666 . ?
Au20 Au40 Au19 58.77(4) 2_666 2_666 ?
Au20 Au40 Au17 58.24(4) 2_666 2_666 ?
Au20 Au40 Au32 57.63(4) 2_666 2_666 ?
Au20 Au40 Au41 116.40(6) 2_666 . ?
Au26 Au40 Au29 120.62(6) . 2_666 ?
Au26 Au40 Au43 61.88(5) . 2_666 ?
Au26 Au40 Au20 118.89(5) . 2_666 ?
Au26 Au40 Au19 121.46(6) . 2_666 ?
Au26 Au40 Au17 177.12(6) . 2_666 ?
Au26 Au40 Au36 59.70(4) . 2_666 ?
Au26 Au40 Au35 62.31(5) . 2_666 ?
Au26 Au40 Au32 90.46(5) . 2_666 ?
Au26 Au40 Au41 92.73(5) . . ?
Au19 Au40 Au17 57.79(4) 2_666 2_666 ?
Au19 Au40 Au32 116.39(5) 2_666 2_666 ?
Au19 Au40 Au41 57.64(4) 2_666 . ?
Au17 Au40 Au41 89.01(5) 2_666 . ?
Au36 Au40 Au20 59.22(4) 2_666 2_666 ?
Au36 Au40 Au19 88.67(5) 2_666 2_666 ?
Au36 Au40 Au17 117.44(5) 2_666 2_666 ?
Au36 Au40 Au32 60.28(4) 2_666 2_666 ?
Au36 Au40 Au41 117.35(6) 2_666 . ?
Au35 Au40 Au29 176.39(6) 2_666 2_666 ?
Au35 Au40 Au43 124.14(6) 2_666 2_666 ?
Au35 Au40 Au20 89.11(5) 2_666 2_666 ?
Au35 Au40 Au19 59.22(4) 2_666 2_666 ?
Au35 Au40 Au17 117.01(6) 2_666 2_666 ?
Au35 Au40 Au36 60.24(4) 2_666 2_666 ?
Au35 Au40 Au32 120.42(5) 2_666 2_666 ?
Au35 Au40 Au41 57.17(4) 2_666 . ?
Au32 Au40 Au17 87.60(5) 2_666 2_666 ?
Au32 Au40 Au41 174.02(5) 2_666 . ?
Au43 Au26 Au29 57.61(4) 2_666 . ?
Au43 Au26 Au13 58.40(4) 2_666 . ?
Au43 Au26 Au35 118.48(6) 2_666 2_666 ?
Au46 Au26 Au29 118.25(6) 2_666 . ?
Au46 Au26 Au43 60.67(4) 2_666 2_666 ?
Au46 Au26 Au40 90.23(5) 2_666 . ?
Au46 Au26 Au13 59.73(5) 2_666 . ?
Au46 Au26 Au36 62.09(5) 2_666 2_666 ?
Au46 Au26 Au35 121.45(5) 2_666 2_666 ?
Au46 Au26 Au27 177.91(6) 2_666 . ?
Au46 Au26 Au49 59.19(5) 2_666 2_666 ?
Au46 Au26 Au14 120.17(6) 2_666 . ?
Au40 Au26 Au29 57.20(4) . . ?
Au40 Au26 Au43 59.40(4) . 2_666 ?
Au40 Au26 Au13 117.80(6) . . ?
Au40 Au26 Au35 59.13(4) . 2_666 ?
Au40 Au26 Au27 87.99(5) . . ?
Au40 Au26 Au49 120.44(5) . 2_666 ?
Au40 Au26 Au14 116.33(5) . . ?
Au13 Au26 Au29 88.99(5) . . ?
Au13 Au26 Au35 176.14(6) . 2_666 ?
Au36 Au26 Au29 117.69(5) 2_666 . ?
Au36 Au26 Au43 92.03(5) 2_666 2_666 ?
Au36 Au26 Au40 60.50(4) 2_666 . ?
Au36 Au26 Au13 121.80(6) 2_666 . ?
Au36 Au26 Au35 59.43(4) 2_666 2_666 ?
Au36 Au26 Au27 117.80(6) 2_666 . ?
Au36 Au26 Au49 60.04(4) 2_666 2_666 ?
Au36 Au26 Au14 176.55(7) 2_666 . ?
Au35 Au26 Au29 87.28(5) 2_666 . ?
Au27 Au26 Au29 59.79(4) . . ?
Au27 Au26 Au43 117.40(5) . 2_666 ?
Au27 Au26 Au13 120.28(5) . . ?
Au27 Au26 Au35 58.38(4) . 2_666 ?
Au27 Au26 Au49 122.74(6) . 2_666 ?
Au27 Au26 Au14 59.83(5) . . ?
Au49 Au26 Au29 177.00(6) 2_666 . ?
Au49 Au26 Au43 119.86(6) 2_666 2_666 ?
Au49 Au26 Au13 90.78(5) 2_666 . ?
Au49 Au26 Au35 92.89(5) 2_666 2_666 ?
Au49 Au26 Au14 123.19(6) 2_666 . ?
Au14 Au26 Au29 59.13(4) . . ?
Au14 Au26 Au43 87.17(5) . 2_666 ?
Au14 Au26 Au13 60.46(5) . . ?
Au14 Au26 Au35 118.13(6) . 2_666 ?
Au11 Au26 Au29 120.73(5) . . ?
Au11 Au26 Au43 118.73(6) . 2_666 ?
Au11 Au26 Au46 89.93(6) . 2_666 ?
Au11 Au26 Au40 177.61(6) . . ?
Au11 Au26 Au13 60.34(5) . . ?
Au11 Au26 Au36 121.59(6) . 2_666 ?
Au11 Au26 Au35 122.66(6) . 2_666 ?
Au11 Au26 Au27 91.80(6) . . ?
Au11 Au26 Au49 61.59(5) . 2_666 ?
Au11 Au26 Au14 61.61(4) . . ?
Au11 Au26 Au48 64.47(5) . 2_666 ?
Au48 Au26 Au29 119.86(6) 2_666 . ?
Au48 Au26 Au43 176.48(7) 2_666 2_666 ?
Au48 Au26 Au46 121.71(6) 2_666 2_666 ?
Au48 Au26 Au40 117.37(6) 2_666 . ?
Au48 Au26 Au13 124.81(6) 2_666 . ?
Au48 Au26 Au36 87.19(5) 2_666 2_666 ?
Au48 Au26 Au35 58.24(5) 2_666 2_666 ?
Au48 Au26 Au27 60.18(5) 2_666 . ?
Au48 Au26 Au49 62.59(5) 2_666 2_666 ?
Au48 Au26 Au14 93.41(5) 2_666 . ?
Au20 Au19 Au40 60.07(4) . 2_666 ?
Au20 Au19 Au17 60.26(5) . . ?
Au20 Au19 Au23 61.56(5) . . ?
Au20 Au19 Au41 123.36(6) . 2_666 ?
Au20 Au19 Au51 178.86(6) . 2_666 ?
Au20 Au19 Au54 113.97(5) . 2_666 ?
Au40 Au19 Au51 120.01(5) 2_666 2_666 ?
Au40 Au19 Au54 172.20(6) 2_666 2_666 ?
Au17 Au19 Au40 62.49(5) . 2_666 ?
Au17 Au19 Au41 95.16(5) . 2_666 ?
Au17 Au19 Au51 120.85(6) . 2_666 ?
Au17 Au19 Au54 120.09(6) . 2_666 ?
Au23 Au19 Au40 90.31(5) . 2_666 ?
Au23 Au19 Au17 121.79(6) . . ?
Au23 Au19 Au41 118.19(6) . 2_666 ?
Au23 Au19 Au51 117.34(6) . 2_666 ?
Au23 Au19 Au54 82.16(5) . 2_666 ?
Au16 Au19 Au20 121.88(6) . . ?
Au16 Au19 Au40 90.52(5) . 2_666 ?
Au16 Au19 Au17 61.71(5) . . ?
Au16 Au19 Au23 176.28(7) . . ?
Au16 Au19 Au35 118.11(5) . . ?
Au16 Au19 Au41 59.14(4) . 2_666 ?
Au16 Au19 Au51 59.22(5) . 2_666 ?
Au16 Au19 Au54 97.13(6) . 2_666 ?
Au35 Au19 Au20 89.79(5) . . ?
Au35 Au19 Au40 59.07(4) . 2_666 ?
Au35 Au19 Au17 121.56(6) . . ?
Au35 Au19 Au23 59.44(4) . . ?
Au35 Au19 Au41 59.06(4) . 2_666 ?
Au35 Au19 Au51 89.35(5) . 2_666 ?
Au35 Au19 Au54 117.79(6) . 2_666 ?
Au41 Au19 Au40 63.32(5) 2_666 2_666 ?
Au41 Au19 Au51 56.69(5) 2_666 2_666 ?
Au41 Au19 Au54 122.21(6) 2_666 2_666 ?
Au51 Au19 Au54 65.84(5) 2_666 2_666 ?
Au8 Au19 Au20 57.76(5) . . ?
Au8 Au19 Au40 117.82(6) . 2_666 ?
Au8 Au19 Au17 87.44(5) . . ?
Au8 Au19 Au23 59.87(4) . . ?
Au8 Au19 Au16 122.71(6) . . ?
Au8 Au19 Au35 119.17(6) . . ?
Au8 Au19 Au41 177.38(7) . 2_666 ?
Au8 Au19 Au51 122.13(6) . 2_666 ?
Au8 Au19 Au5 63.83(5) . . ?
Au8 Au19 Au54 56.40(5) . 2_666 ?
Au5 Au19 Au20 92.79(6) . . ?
Au5 Au19 Au40 120.93(6) . 2_666 ?
Au5 Au19 Au17 58.56(5) . . ?
Au5 Au19 Au23 123.46(6) . . ?
Au5 Au19 Au16 58.93(4) . . ?
Au5 Au19 Au35 176.86(6) . . ?
Au5 Au19 Au41 117.91(6) . 2_666 ?
Au5 Au19 Au51 88.09(6) . 2_666 ?
Au5 Au19 Au54 62.65(5) . 2_666 ?
Au22 Au19 Au20 120.70(6) . . ?
Au22 Au19 Au40 119.94(6) . 2_666 ?
Au22 Au19 Au17 177.56(7) . . ?
Au22 Au19 Au23 59.14(5) . . ?
Au22 Au19 Au16 117.41(6) . . ?
Au22 Au19 Au35 60.87(5) . . ?
Au22 Au19 Au41 86.08(5) . 2_666 ?
Au22 Au19 Au51 58.20(5) . 2_666 ?
Au22 Au19 Au8 91.34(5) . . ?
Au22 Au19 Au5 119.00(7) . . ?
Au22 Au19 Au54 57.53(5) . 2_666 ?
Au43 Au13 Au46 61.06(4) 2_666 2_666 ?
Au43 Au13 Au26 60.74(5) 2_666 . ?
Au43 Au13 Au14 87.65(5) 2_666 . ?
Au43 Au13 Au11 117.42(6) 2_666 . ?
Au43 Au13 Au53 91.20(6) 2_666 2_666 ?
Au43 Au13 Au2 144.44(8) 2_666 . ?
Au46 Au13 Au26 58.43(4) 2_666 . ?
Au46 Au13 Au14 117.40(6) 2_666 . ?
Au46 Au13 Au53 60.73(5) 2_666 2_666 ?
Au46 Au13 Au2 110.83(7) 2_666 . ?
Au26 Au13 Au2 148.45(6) . . ?
Au17 Au13 Au43 59.91(4) . 2_666 ?
Au17 Au13 Au46 120.94(6) . 2_666 ?
Au17 Au13 Au26 90.93(5) . . ?
Au17 Au13 Au16 62.37(5) . . ?
Au17 Au13 Au3 60.67(4) . . ?
Au17 Au13 Au14 58.81(5) . . ?
Au17 Au13 Au11 118.66(7) . . ?
Au17 Au13 Au53 121.75(6) . 2_666 ?
Au17 Au13 Au2 117.48(6) . . ?
Au16 Au13 Au43 60.13(5) . 2_666 ?
Au16 Au13 Au46 89.91(5) . 2_666 ?
Au16 Au13 Au26 120.76(6) . . ?
Au16 Au13 Au3 95.22(5) . . ?
Au16 Au13 Au14 121.10(6) . . ?
Au16 Au13 Au11 176.81(6) . . ?
Au16 Au13 Au53 59.38(5) . 2_666 ?
Au16 Au13 Au2 86.55(6) . . ?
Au3 Au13 Au43 120.46(6) . 2_666 ?
Au3 Au13 Au46 174.64(7) . 2_666 ?
Au3 Au13 Au26 117.20(7) . . ?
Au3 Au13 Au14 58.41(5) . . ?
Au3 Au13 Au11 87.82(6) . . ?
Au3 Au13 Au53 123.46(6) . 2_666 ?
Au3 Au13 Au2 71.13(6) . . ?
Au14 Au13 Au26 58.98(4) . . ?
Au14 Au13 Au2 122.79(7) . . ?
Au11 Au13 Au46 87.02(5) . 2_666 ?
Au11 Au13 Au26 56.69(5) . . ?
Au11 Au13 Au14 59.85(5) . . ?
Au11 Au13 Au53 119.55(6) . 2_666 ?
Au11 Au13 Au2 95.35(6) . . ?
Au10 Au13 Au43 121.02(6) . 2_666 ?
Au10 Au13 Au46 59.97(4) . 2_666 ?
Au10 Au13 Au26 87.57(5) . . ?
Au10 Au13 Au17 177.31(8) . . ?
Au10 Au13 Au16 120.32(7) . . ?
Au10 Au13 Au3 118.16(6) . . ?
Au10 Au13 Au14 118.51(7) . . ?
Au10 Au13 Au11 58.66(5) . . ?
Au10 Au13 Au53 60.94(5) . 2_666 ?
Au10 Au13 Au2 63.46(5) . . ?
Au53 Au13 Au26 119.15(5) 2_666 . ?
Au53 Au13 Au14 178.13(6) 2_666 . ?
Au53 Au13 Au2 58.80(6) 2_666 . ?
Au29 Au18 Au20 87.05(5) . . ?
Au29 Au18 Au17 60.68(4) . . ?
Au29 Au18 Au14 61.17(4) . . ?
Au29 Au18 Au6 116.88(6) . . ?
Au29 Au18 Au15 90.95(5) . . ?
Au29 Au18 Au7 143.95(7) . . ?
Au20 Au18 Au17 58.66(4) . . ?
Au20 Au18 Au7 123.98(5) . . ?
Au17 Au18 Au7 148.54(7) . . ?
Au32 Au18 Au29 59.92(4) . . ?
Au32 Au18 Au20 58.66(4) . . ?
Au32 Au18 Au17 91.06(5) . . ?
Au32 Au18 Au21 60.86(4) . . ?
Au32 Au18 Au14 121.07(5) . . ?
Au32 Au18 Au30 62.23(5) . . ?
Au32 Au18 Au6 118.21(6) . . ?
Au32 Au18 Au15 121.86(6) . . ?
Au32 Au18 Au7 117.60(6) . . ?
Au21 Au18 Au29 120.61(6) . . ?
Au21 Au18 Au20 58.51(5) . . ?
Au21 Au18 Au17 116.90(6) . . ?
Au21 Au18 Au14 173.86(7) . . ?
Au21 Au18 Au30 95.74(6) . . ?
Au21 Au18 Au6 87.32(5) . . ?
Au21 Au18 Au15 124.31(6) . . ?
Au21 Au18 Au7 71.81(5) . . ?
Au14 Au18 Au20 116.76(6) . . ?
Au14 Au18 Au17 58.12(5) . . ?
Au14 Au18 Au15 60.45(5) . . ?
Au14 Au18 Au7 110.42(6) . . ?
Au30 Au18 Au29 60.04(5) . . ?
Au30 Au18 Au20 120.78(6) . . ?
Au30 Au18 Au17 120.61(5) . . ?
Au30 Au18 Au14 90.16(5) . . ?
Au30 Au18 Au6 176.51(6) . . ?
Au30 Au18 Au15 59.63(5) . . ?
Au30 Au18 Au7 86.29(6) . . ?
Au6 Au18 Au20 59.55(5) . . ?
Au6 Au18 Au17 56.24(4) . . ?
Au6 Au18 Au14 86.74(5) . . ?
Au6 Au18 Au15 119.84(6) . . ?
Au6 Au18 Au7 96.29(6) . . ?
Au15 Au18 Au20 177.17(6) . . ?
Au15 Au18 Au17 118.56(6) . . ?
Au15 Au18 Au7 58.58(5) . . ?
Au4 Au18 Au29 121.24(6) . . ?
Au4 Au18 Au20 118.34(6) . . ?
Au4 Au18 Au17 87.37(6) . . ?
Au4 Au18 Au32 176.98(7) . . ?
Au4 Au18 Au21 117.68(5) . . ?
Au4 Au18 Au14 60.08(5) . . ?
Au4 Au18 Au30 120.79(6) . . ?
Au4 Au18 Au6 58.79(5) . . ?
Au4 Au18 Au15 61.15(5) . . ?
Au4 Au18 Au7 63.36(6) . . ?
Au29 Au17 Au40 57.41(4) . 2_666 ?
Au29 Au17 Au18 58.06(4) . . ?
Au29 Au17 Au16 118.72(5) . . ?
Au43 Au17 Au29 59.43(4) 2_666 . ?
Au43 Au17 Au20 116.22(5) 2_666 . ?
Au43 Au17 Au40 57.27(4) 2_666 2_666 ?
Au43 Au17 Au19 88.44(5) 2_666 . ?
Au43 Au17 Au18 117.49(6) 2_666 . ?
Au43 Au17 Au16 59.34(4) 2_666 . ?
Au43 Au17 Au3 120.78(6) 2_666 . ?
Au20 Au17 Au29 86.46(5) . . ?
Au20 Au17 Au40 58.95(4) . 2_666 ?
Au20 Au17 Au18 60.21(4) . . ?
Au20 Au17 Au16 118.47(6) . . ?
Au19 Au17 Au29 117.10(6) . . ?
Au19 Au17 Au20 59.69(4) . . ?
Au19 Au17 Au40 59.72(4) . 2_666 ?
Au19 Au17 Au18 119.89(5) . . ?
Au19 Au17 Au16 58.87(5) . . ?
Au13 Au17 Au29 92.65(5) . . ?
Au13 Au17 Au43 60.68(4) . 2_666 ?
Au13 Au17 Au20 176.67(6) . . ?
Au13 Au17 Au40 117.93(5) . 2_666 ?
Au13 Au17 Au19 118.13(6) . . ?
Au13 Au17 Au18 121.87(6) . . ?
Au13 Au17 Au16 59.26(5) . . ?
Au13 Au17 Au3 60.22(4) . . ?
Au13 Au17 Au14 62.47(5) . . ?
Au18 Au17 Au40 88.86(5) . 2_666 ?
Au16 Au17 Au40 87.42(5) . 2_666 ?
Au16 Au17 Au18 176.11(6) . . ?
Au3 Au17 Au29 120.12(6) . . ?
Au3 Au17 Au20 122.94(5) . . ?
Au3 Au17 Au40 177.25(6) . 2_666 ?
Au3 Au17 Au19 122.78(6) . . ?
Au3 Au17 Au18 90.60(6) . . ?
Au3 Au17 Au16 93.07(6) . . ?
Au14 Au17 Au29 60.68(5) . . ?
Au14 Au17 Au43 90.12(5) . 2_666 ?
Au14 Au17 Au20 119.60(6) . . ?
Au14 Au17 Au40 118.05(6) . 2_666 ?
Au14 Au17 Au19 177.77(6) . . ?
Au14 Au17 Au18 59.41(5) . . ?
Au14 Au17 Au16 121.66(6) . . ?
Au14 Au17 Au3 59.45(5) . . ?
Au6 Au17 Au29 118.20(6) . . ?
Au6 Au17 Au43 177.16(7) . 2_666 ?
Au6 Au17 Au20 61.45(4) . . ?
Au6 Au17 Au40 120.38(6) . 2_666 ?
Au6 Au17 Au19 91.51(5) . . ?
Au6 Au17 Au13 121.69(6) . . ?
Au6 Au17 Au18 60.17(5) . . ?
Au6 Au17 Au16 122.92(6) . . ?
Au6 Au17 Au3 61.50(5) . . ?
Au6 Au17 Au14 89.84(5) . . ?
Au6 Au17 Au5 64.52(5) . . ?
Au5 Au17 Au29 176.59(7) . . ?
Au5 Au17 Au43 117.78(6) . 2_666 ?
Au5 Au17 Au20 93.39(5) . . ?
Au5 Au17 Au40 119.70(6) . 2_666 ?
Au5 Au17 Au19 60.10(5) . . ?
Au5 Au17 Au13 87.31(5) . . ?
Au5 Au17 Au18 124.69(6) . . ?
Au5 Au17 Au16 58.44(5) . . ?
Au5 Au17 Au3 62.72(5) . . ?
Au5 Au17 Au14 122.11(6) . . ?
Au46 Au36 Au39 121.80(6) . . ?
Au20 Au36 Au46 117.61(6) . . ?
Au20 Au36 Au40 61.11(4) . 2_666 ?
Au20 Au36 Au23 61.51(5) . . ?
Au20 Au36 Au37 87.33(5) . . ?
Au20 Au36 Au35 89.96(5) . . ?
Au20 Au36 Au32 58.58(5) . . ?
Au20 Au36 Au49 174.92(7) . . ?
Au20 Au36 Au39 112.67(6) . . ?
Au40 Au36 Au46 88.05(5) 2_666 . ?
Au40 Au36 Au23 91.37(5) 2_666 . ?
Au40 Au36 Au37 118.36(6) 2_666 . ?
Au40 Au36 Au35 59.82(4) 2_666 . ?
Au40 Au36 Au32 61.44(4) 2_666 . ?
Au40 Au36 Au39 143.42(7) 2_666 . ?
Au26 Au36 Au46 58.92(4) 2_666 . ?
Au26 Au36 Au20 120.88(5) 2_666 . ?
Au26 Au36 Au40 59.80(4) 2_666 2_666 ?
Au26 Au36 Au23 121.30(6) 2_666 . ?
Au26 Au36 Au37 119.08(6) 2_666 . ?
Au26 Au36 Au35 62.19(5) 2_666 . ?
Au26 Au36 Au32 91.19(5) 2_666 . ?
Au26 Au36 Au49 60.50(4) 2_666 . ?
Au26 Au36 Au39 115.14(6) 2_666 . ?
Au23 Au36 Au46 179.12(7) . . ?
Au23 Au36 Au32 120.08(6) . . ?
Au23 Au36 Au39 58.99(5) . . ?
Au37 Au36 Au46 60.16(4) . . ?
Au37 Au36 Au23 119.62(5) . . ?
Au37 Au36 Au35 177.27(7) . . ?
Au37 Au36 Au32 56.93(4) . . ?
Au37 Au36 Au39 96.16(5) . . ?
Au35 Au36 Au46 121.05(5) . . ?
Au35 Au36 Au23 59.13(5) . . ?
Au35 Au36 Au32 121.17(6) . . ?
Au35 Au36 Au39 85.20(6) . . ?
Au24 Au36 Au46 118.97(6) . . ?
Au24 Au36 Au20 60.01(4) . . ?
Au24 Au36 Au40 121.13(6) . 2_666 ?
Au24 Au36 Au26 177.87(7) . 2_666 ?
Au24 Au36 Au23 60.82(5) . . ?
Au24 Au36 Au37 58.82(5) . . ?
Au24 Au36 Au35 119.93(6) . . ?
Au24 Au36 Au32 87.77(5) . . ?
Au24 Au36 Au49 118.43(6) . . ?
Au24 Au36 Au39 65.43(5) . . ?
Au32 Au36 Au46 59.05(4) . . ?
Au32 Au36 Au39 150.19(6) . . ?
Au49 Au36 Au46 58.31(5) . . ?
Au49 Au36 Au40 120.20(5) . 2_666 ?
Au49 Au36 Au23 122.57(6) . . ?
Au49 Au36 Au37 87.85(6) . . ?
Au49 Au36 Au35 94.85(6) . . ?
Au49 Au36 Au32 117.17(6) . . ?
Au49 Au36 Au39 69.46(5) . . ?
Au43 Au44 Au42 120.00(6) . . ?
Au43 Au44 Au45 175.10(7) . . ?
Au46 Au44 Au43 60.45(5) . . ?
Au46 Au44 Au16 89.93(5) . 2_666 ?
Au46 Au44 Au32 60.49(5) . . ?
Au46 Au44 Au41 123.88(6) . . ?
Au46 Au44 Au42 178.13(7) . . ?
Au46 Au44 Au53 61.34(5) . . ?
Au46 Au44 Au45 116.50(7) . . ?
Au16 Au44 Au43 59.20(4) 2_666 . ?
Au16 Au44 Au41 58.98(4) 2_666 . ?
Au16 Au44 Au42 88.88(5) 2_666 . ?
Au16 Au44 Au45 118.05(6) 2_666 . ?
Au32 Au44 Au43 62.56(5) . . ?
Au32 Au44 Au16 121.76(6) . 2_666 ?
Au32 Au44 Au41 95.52(6) . . ?
Au32 Au44 Au42 121.39(6) . . ?
Au32 Au44 Au53 121.79(6) . . ?
Au32 Au44 Au45 119.99(6) . . ?
Au41 Au44 Au43 63.47(5) . . ?
Au41 Au44 Au42 56.53(5) . . ?
Au41 Au44 Au45 119.27(7) . . ?
Au30 Au44 Au43 90.64(6) . . ?
Au30 Au44 Au46 122.48(6) . . ?
Au30 Au44 Au16 118.01(6) . 2_666 ?
Au30 Au44 Au32 62.08(5) . . ?
Au30 Au44 Au41 59.11(4) . . ?
Au30 Au44 Au33 59.05(5) . . ?
Au30 Au44 Au42 59.39(5) . . ?
Au30 Au44 Au53 176.01(7) . . ?
Au30 Au44 Au45 94.26(6) . . ?
Au33 Au44 Au43 120.83(6) . . ?
Au33 Au44 Au46 92.66(5) . . ?
Au33 Au44 Au16 176.89(7) . 2_666 ?
Au33 Au44 Au32 58.39(5) . . ?
Au33 Au44 Au41 118.03(6) . . ?
Au33 Au44 Au42 88.57(6) . . ?
Au33 Au44 Au53 123.22(6) . . ?
Au33 Au44 Au45 62.17(5) . . ?
Au47 Au44 Au43 118.55(6) . . ?
Au47 Au44 Au46 58.10(5) . . ?
Au47 Au44 Au16 119.61(6) . 2_666 ?
Au47 Au44 Au32 87.52(5) . . ?
Au47 Au44 Au41 176.93(7) . . ?
Au47 Au44 Au30 122.38(6) . . ?
Au47 Au44 Au33 63.34(5) . . ?
Au47 Au44 Au42 121.40(6) . . ?
Au47 Au44 Au53 60.08(5) . . ?
Au47 Au44 Au45 58.53(6) . . ?
Au42 Au44 Au45 62.90(6) . . ?
Au53 Au44 Au43 90.60(6) . . ?
Au53 Au44 Au16 59.64(5) . 2_666 ?
Au53 Au44 Au41 118.27(5) . . ?
Au53 Au44 Au42 116.79(6) . . ?
Au53 Au44 Au45 84.51(6) . . ?
Au52 Au44 Au43 120.03(6) . . ?
Au52 Au44 Au46 120.36(7) . . ?
Au52 Au44 Au16 60.83(5) . 2_666 ?
Au52 Au44 Au32 177.41(7) . . ?
Au52 Au44 Au41 85.93(5) . . ?
Au52 Au44 Au30 117.16(7) . . ?
Au52 Au44 Au33 119.02(7) . . ?
Au52 Au44 Au47 91.01(6) . . ?
Au52 Au44 Au42 57.77(5) . . ?
Au52 Au44 Au53 59.03(5) . . ?
Au52 Au44 Au45 57.42(5) . . ?
Au19 Au23 Au20 59.20(4) . . ?
Au19 Au23 Au36 89.56(5) . . ?
Au19 Au23 Au24 117.34(6) . . ?
Au19 Au23 Au39 146.12(6) . . ?
Au36 Au23 Au20 58.62(4) . . ?
Au36 Au23 Au39 62.81(5) . . ?
Au35 Au23 Au20 88.89(5) . . ?
Au35 Au23 Au19 60.24(4) . . ?
Au35 Au23 Au36 60.17(5) . . ?
Au35 Au23 Au24 118.20(6) . . ?
Au35 Au23 Au39 87.83(6) . . ?
Au24 Au23 Au20 58.14(5) . . ?
Au24 Au23 Au36 58.04(4) . . ?
Au24 Au23 Au39 65.93(5) . . ?
Au8 Au23 Au20 56.60(5) . . ?
Au8 Au23 Au19 58.61(4) . . ?
Au8 Au23 Au36 115.20(6) . . ?
Au8 Au23 Au35 118.70(6) . . ?
Au8 Au23 Au24 86.79(6) . . ?
Au8 Au23 Au39 149.33(7) . . ?
Au22 Au23 Au20 117.69(6) . . ?
Au22 Au23 Au19 58.49(5) . . ?
Au22 Au23 Au36 121.03(6) . . ?
Au22 Au23 Au35 60.94(5) . . ?
Au22 Au23 Au24 175.79(7) . . ?
Au22 Au23 Au8 90.18(6) . . ?
Au22 Au23 Au39 117.72(7) . . ?
Au39 Au23 Au20 113.47(6) . . ?
C121 Au23 Au20 131.0(11) . . ?
C121 Au23 Au19 168.0(11) . . ?
C121 Au23 Au36 101.4(11) . . ?
C121 Au23 Au35 121.4(10) . . ?
C121 Au23 Au24 73.2(11) . . ?
C121 Au23 Au8 119.2(10) . . ?
C121 Au23 Au22 110.9(11) . . ?
C121 Au23 Au39 41.5(11) . . ?
Au43 Au16 Au17 58.59(4) 2_666 . ?
Au43 Au16 Au44 61.47(5) 2_666 2_666 ?
Au43 Au16 Au51 123.20(6) 2_666 2_666 ?
Au43 Au16 Au55 162.46(7) 2_666 2_666 ?
Au19 Au16 Au43 88.32(5) . 2_666 ?
Au19 Au16 Au17 59.41(4) . . ?
Au19 Au16 Au44 121.59(6) . 2_666 ?
Au19 Au16 Au51 62.40(5) . 2_666 ?
Au19 Au16 Au55 107.87(6) . 2_666 ?
Au13 Au16 Au43 60.10(5) . 2_666 ?
Au13 Au16 Au19 117.78(6) . . ?
Au13 Au16 Au17 58.37(5) . . ?
Au13 Au16 Au44 90.24(5) . 2_666 ?
Au13 Au16 Au51 176.52(7) . 2_666 ?
Au13 Au16 Au55 105.02(7) . 2_666 ?
Au17 Au16 Au55 123.76(8) . 2_666 ?
Au44 Au16 Au17 120.01(6) 2_666 . ?
Au44 Au16 Au51 92.48(6) 2_666 2_666 ?
Au44 Au16 Au55 112.60(8) 2_666 2_666 ?
Au41 Au16 Au43 65.02(5) 2_666 2_666 ?
Au41 Au16 Au19 61.00(4) 2_666 . ?
Au41 Au16 Au13 125.08(6) 2_666 . ?
Au41 Au16 Au17 94.87(6) 2_666 . ?
Au41 Au16 Au44 61.02(4) 2_666 2_666 ?
Au41 Au16 Au51 58.28(5) 2_666 2_666 ?
Au41 Au16 Au53 120.78(6) 2_666 2_666 ?
Au41 Au16 Au52 85.37(6) 2_666 2_666 ?
Au41 Au16 Au55 128.50(8) 2_666 2_666 ?
Au51 Au16 Au17 121.73(6) 2_666 . ?
Au51 Au16 Au55 71.92(6) 2_666 2_666 ?
Au5 Au16 Au43 116.76(7) . 2_666 ?
Au5 Au16 Au19 60.21(4) . . ?
Au5 Au16 Au13 86.63(6) . . ?
Au5 Au16 Au17 58.18(5) . . ?
Au5 Au16 Au44 176.87(7) . 2_666 ?
Au5 Au16 Au41 121.04(6) . 2_666 ?
Au5 Au16 Au51 90.64(5) . 2_666 ?
Au5 Au16 Au53 118.04(6) . 2_666 ?
Au5 Au16 Au52 124.01(7) . 2_666 ?
Au5 Au16 Au55 68.27(7) . 2_666 ?
Au53 Au16 Au43 92.23(5) 2_666 2_666 ?
Au53 Au16 Au19 178.19(7) 2_666 . ?
Au53 Au16 Au13 61.15(5) 2_666 . ?
Au53 Au16 Au17 119.51(6) 2_666 . ?
Au53 Au16 Au44 60.13(5) 2_666 2_666 ?
Au53 Au16 Au51 118.57(7) 2_666 2_666 ?
Au53 Au16 Au55 71.39(6) 2_666 2_666 ?
Au52 Au16 Au43 119.18(6) 2_666 2_666 ?
Au52 Au16 Au19 122.93(7) 2_666 . ?
Au52 Au16 Au13 119.28(6) 2_666 . ?
Au52 Au16 Au17 177.18(6) 2_666 . ?
Au52 Au16 Au44 57.71(5) 2_666 2_666 ?
Au52 Au16 Au51 60.72(5) 2_666 2_666 ?
Au52 Au16 Au53 58.19(5) 2_666 2_666 ?
Au52 Au16 Au55 57.74(7) 2_666 2_666 ?
Au46 Au37 Au33 89.68(5) . . ?
Au46 Au37 Au50 68.39(5) . . ?
Au36 Au37 Au46 60.99(5) . . ?
Au36 Au37 Au21 91.79(6) . . ?
Au36 Au37 Au33 120.84(6) . . ?
Au36 Au37 Au50 99.18(6) . . ?
Au24 Au37 Au46 120.34(6) . . ?
Au24 Au37 Au36 59.35(5) . . ?
Au24 Au37 Au21 60.31(5) . . ?
Au24 Au37 Au33 121.05(6) . . ?
Au24 Au37 Au47 176.91(7) . . ?
Au24 Au37 Au50 121.01(6) . . ?
Au32 Au37 Au46 61.15(4) . . ?
Au32 Au37 Au36 62.58(5) . . ?
Au32 Au37 Au24 91.41(6) . . ?
Au32 Au37 Au21 61.48(4) . . ?
Au32 Au37 Au33 58.26(5) . . ?
Au32 Au37 Au47 88.30(5) . . ?
Au32 Au37 Au50 129.04(5) . . ?
Au21 Au37 Au46 122.62(6) . . ?
Au21 Au37 Au33 60.78(5) . . ?
Au21 Au37 Au50 167.63(6) . . ?
Au33 Au37 Au50 116.95(6) . . ?
Au47 Au37 Au46 56.93(5) . . ?
Au47 Au37 Au36 117.91(6) . . ?
Au47 Au37 Au21 122.05(7) . . ?
Au47 Au37 Au33 61.27(5) . . ?
Au47 Au37 Au50 57.20(5) . . ?
C161 Au37 Au46 112.5(10) . . ?
C161 Au37 Au36 114.7(11) . . ?
C161 Au37 Au24 91.7(10) . . ?
C161 Au37 Au32 173.7(10) . . ?
C161 Au37 Au21 124.8(10) . . ?
C161 Au37 Au33 124.1(11) . . ?
C161 Au37 Au47 88.3(10) . . ?
C161 Au37 Au50 44.8(10) . . ?
Au40 Au35 Au26 58.57(4) 2_666 2_666 ?
Au40 Au35 Au19 61.71(5) 2_666 . ?
Au40 Au35 Au36 59.94(4) 2_666 . ?
Au40 Au35 Au34 122.99(6) 2_666 . ?
Au40 Au35 Au38 162.92(6) 2_666 . ?
Au26 Au35 Au38 119.35(6) 2_666 . ?
Au19 Au35 Au26 120.21(6) . 2_666 ?
Au19 Au35 Au36 89.91(5) . . ?
Au19 Au35 Au34 92.01(6) . . ?
Au19 Au35 Au38 116.68(6) . . ?
Au36 Au35 Au26 58.38(4) . 2_666 ?
Au36 Au35 Au34 177.04(6) . . ?
Au36 Au35 Au38 103.79(6) . . ?
Au23 Au35 Au40 92.38(5) . 2_666 ?
Au23 Au35 Au26 119.06(6) . 2_666 ?
Au23 Au35 Au19 60.32(4) . . ?
Au23 Au35 Au36 60.70(5) . . ?
Au23 Au35 Au34 118.51(6) . . ?
Au23 Au35 Au22 58.43(5) . . ?
Au23 Au35 Au38 73.72(5) . . ?
Au27 Au35 Au40 88.21(5) 2_666 2_666 ?
Au27 Au35 Au26 59.32(5) 2_666 2_666 ?
Au27 Au35 Au19 121.99(6) 2_666 . ?
Au27 Au35 Au36 117.70(6) 2_666 . ?
Au27 Au35 Au23 177.51(7) 2_666 . ?
Au27 Au35 Au41 61.47(4) 2_666 2_666 ?
Au27 Au35 Au34 62.98(5) 2_666 . ?
Au27 Au35 Au22 123.24(6) 2_666 . ?
Au27 Au35 Au38 105.27(6) 2_666 . ?
Au41 Au35 Au40 64.95(5) 2_666 2_666 ?
Au41 Au35 Au26 95.19(5) 2_666 2_666 ?
Au41 Au35 Au19 60.96(4) 2_666 . ?
Au41 Au35 Au36 124.82(6) 2_666 . ?
Au41 Au35 Au23 120.94(6) 2_666 . ?
Au41 Au35 Au34 58.13(5) 2_666 . ?
Au41 Au35 Au22 85.43(5) 2_666 . ?
Au41 Au35 Au38 130.67(7) 2_666 . ?
Au34 Au35 Au26 122.24(5) . 2_666 ?
Au34 Au35 Au38 73.33(5) . . ?
Au22 Au35 Au40 119.44(6) . 2_666 ?
Au22 Au35 Au26 177.16(6) . 2_666 ?
Au22 Au35 Au19 57.74(5) . . ?
Au22 Au35 Au36 119.05(5) . . ?
Au22 Au35 Au34 60.39(5) . . ?
Au22 Au35 Au38 61.85(6) . . ?
Au48 Au35 Au40 116.66(6) . 2_666 ?
Au48 Au35 Au26 58.10(5) . 2_666 ?
Au48 Au35 Au19 176.37(7) . . ?
Au48 Au35 Au36 86.50(6) . . ?
Au48 Au35 Au23 117.17(6) . . ?
Au48 Au35 Au27 60.47(5) . 2_666 ?
Au48 Au35 Au41 121.78(6) . 2_666 ?
Au48 Au35 Au34 91.55(6) . . ?
Au48 Au35 Au22 123.82(6) . . ?
Au48 Au35 Au38 63.80(6) . . ?
Au29 Au27 Au34 119.95(6) . 2_666 ?
Au29 Au27 Au25 172.84(6) . . ?
Au26 Au27 Au29 62.62(5) . . ?
Au26 Au27 Au41 95.69(5) . . ?
Au26 Au27 Au14 60.51(5) . . ?
Au26 Au27 Au30 121.65(6) . . ?
Au26 Au27 Au34 121.63(5) . 2_666 ?
Au26 Au27 Au25 120.14(6) . . ?
Au35 Au27 Au29 90.99(5) 2_666 . ?
Au35 Au27 Au26 62.30(5) 2_666 . ?
Au35 Au27 Au41 59.27(4) 2_666 . ?
Au35 Au27 Au14 122.72(6) 2_666 . ?
Au35 Au27 Au30 117.95(6) 2_666 . ?
Au35 Au27 Au15 176.24(7) 2_666 . ?
Au35 Au27 Au34 59.39(5) 2_666 2_666 ?
Au35 Au27 Au48 59.10(4) 2_666 2_666 ?
Au35 Au27 Au25 96.10(5) 2_666 . ?
Au41 Au27 Au29 63.61(5) . . ?
Au41 Au27 Au34 56.34(5) . 2_666 ?
Au41 Au27 Au25 121.16(7) . . ?
Au14 Au27 Au29 60.29(5) . . ?
Au14 Au27 Au41 123.85(6) . . ?
Au14 Au27 Au30 89.84(5) . . ?
Au14 Au27 Au34 177.83(6) . 2_666 ?
Au14 Au27 Au25 114.48(6) . . ?
Au30 Au27 Au29 59.03(5) . . ?
Au30 Au27 Au41 58.76(4) . . ?
Au30 Au27 Au34 88.59(5) . 2_666 ?
Au30 Au27 Au25 117.78(6) . . ?
Au15 Au27 Au29 90.29(5) . . ?
Au15 Au27 Au26 121.37(6) . . ?
Au15 Au27 Au41 118.37(6) . . ?
Au15 Au27 Au14 60.91(5) . . ?
Au15 Au27 Au30 59.94(5) . . ?
Au15 Au27 Au34 116.97(6) . 2_666 ?
Au15 Au27 Au25 82.69(5) . . ?
Au34 Au27 Au25 65.07(6) 2_666 . ?
Au48 Au27 Au29 121.16(6) 2_666 . ?
Au48 Au27 Au26 58.67(5) 2_666 . ?
Au48 Au27 Au41 118.22(5) 2_666 . ?
Au48 Au27 Au14 92.90(6) 2_666 . ?
Au48 Au27 Au30 176.82(7) 2_666 . ?
Au48 Au27 Au15 122.93(6) 2_666 . ?
Au48 Au27 Au34 88.72(5) 2_666 2_666 ?
Au48 Au27 Au25 62.43(5) 2_666 . ?
Au28 Au27 Au29 119.56(6) . . ?
Au28 Au27 Au26 177.82(7) . . ?
Au28 Au27 Au35 117.10(6) . 2_666 ?
Au28 Au27 Au41 85.58(6) . . ?
Au28 Au27 Au14 120.17(6) . . ?
Au28 Au27 Au30 60.53(5) . . ?
Au28 Au27 Au15 59.26(5) . . ?
Au28 Au27 Au34 57.72(5) . 2_666 ?
Au28 Au27 Au48 119.16(6) . 2_666 ?
Au28 Au27 Au12 91.30(6) . . ?
Au28 Au27 Au25 57.70(5) . . ?
Au12 Au27 Au29 118.31(6) . . ?
Au12 Au27 Au26 87.43(6) . . ?
Au12 Au27 Au35 122.40(6) . 2_666 ?
Au12 Au27 Au41 176.88(7) . . ?
Au12 Au27 Au14 58.02(5) . . ?
Au12 Au27 Au30 119.65(6) . . ?
Au12 Au27 Au15 59.81(5) . . ?
Au12 Au27 Au34 121.67(6) . 2_666 ?
Au12 Au27 Au48 63.31(5) . 2_666 ?
Au12 Au27 Au25 56.67(6) . . ?
Au20 Au24 Au23 61.92(5) . . ?
Au20 Au24 Au21 59.83(5) . . ?
Au20 Au24 Au9 69.88(5) . . ?
Au20 Au24 Au39 109.67(6) . . ?
Au36 Au24 Au20 60.92(4) . . ?
Au36 Au24 Au23 61.14(5) . . ?
Au36 Au24 Au21 93.91(5) . . ?
Au36 Au24 Au9 130.35(6) . . ?
Au36 Au24 Au39 60.73(5) . . ?
Au23 Au24 Au9 90.85(5) . . ?
Au23 Au24 Au39 57.55(5) . . ?
Au37 Au24 Au20 89.49(5) . . ?
Au37 Au24 Au36 61.83(5) . . ?
Au37 Au24 Au23 122.96(6) . . ?
Au37 Au24 Au21 61.44(5) . . ?
Au37 Au24 Au9 126.25(6) . . ?
Au37 Au24 Au39 95.05(6) . . ?
Au21 Au24 Au23 121.55(6) . . ?
Au21 Au24 Au9 65.34(5) . . ?
Au21 Au24 Au39 152.59(6) . . ?
Au39 Au24 Au9 138.33(7) . . ?
C111 Au24 Au20 104.1(8) . . ?
C111 Au24 Au36 159.4(8) . . ?
C111 Au24 Au23 100.0(7) . . ?
C111 Au24 Au37 135.9(8) . . ?
C111 Au24 Au21 89.4(8) . . ?
C111 Au24 Au9 35.2(8) . . ?
C111 Au24 Au39 118.0(8) . . ?
C111 Au24 C112 30.2(9) . . ?
C112 Au24 Au20 134.0(7) . . ?
C112 Au24 Au36 157.8(8) . . ?
C112 Au24 Au23 108.0(7) . . ?
C112 Au24 Au37 125.6(7) . . ?
C112 Au24 Au21 108.0(8) . . ?
C112 Au24 Au9 65.3(7) . . ?
C112 Au24 Au39 97.0(8) . . ?
Au29 Au32 Au43 57.41(4) . . ?
Au29 Au32 Au46 116.70(5) . . ?
Au29 Au32 Au40 59.05(4) . 2_666 ?
Au29 Au32 Au36 117.33(6) . . ?
Au29 Au32 Au44 88.52(5) . . ?
Au29 Au32 Au21 120.14(6) . . ?
Au29 Au32 Au30 59.23(4) . . ?
Au46 Au32 Au43 59.29(4) . . ?
Au46 Au32 Au40 87.14(5) . 2_666 ?
Au46 Au32 Au36 60.57(5) . . ?
Au46 Au32 Au30 118.27(6) . . ?
Au20 Au32 Au29 89.37(5) . . ?
Au20 Au32 Au43 117.60(6) . . ?
Au20 Au32 Au46 119.96(6) . . ?
Au20 Au32 Au40 60.27(4) . 2_666 ?
Au20 Au32 Au18 62.31(5) . . ?
Au20 Au32 Au36 59.41(5) . . ?
Au20 Au32 Au44 177.32(6) . . ?
Au20 Au32 Au21 59.36(5) . . ?
Au20 Au32 Au30 121.46(6) . . ?
Au40 Au32 Au43 57.36(4) 2_666 . ?
Au18 Au32 Au29 60.46(4) . . ?
Au18 Au32 Au43 117.85(5) . . ?
Au18 Au32 Au46 176.77(6) . . ?
Au18 Au32 Au40 92.36(5) . 2_666 ?
Au18 Au32 Au36 121.72(6) . . ?
Au18 Au32 Au44 117.88(6) . . ?
Au18 Au32 Au21 59.84(4) . . ?
Au18 Au32 Au30 59.26(5) . . ?
Au36 Au32 Au43 88.93(5) . . ?
Au36 Au32 Au40 58.29(4) . 2_666 ?
Au36 Au32 Au30 175.91(6) . . ?
Au44 Au32 Au43 59.80(4) . . ?
Au44 Au32 Au46 59.73(5) . . ?
Au44 Au32 Au40 117.15(5) . 2_666 ?
Au44 Au32 Au36 120.29(6) . . ?
Au44 Au32 Au21 123.22(6) . . ?
Au44 Au32 Au30 58.62(5) . . ?
Au37 Au32 Au29 177.73(7) . . ?
Au37 Au32 Au43 121.17(6) . . ?
Au37 Au32 Au46 61.91(4) . . ?
Au37 Au32 Au20 89.91(5) . . ?
Au37 Au32 Au40 118.77(6) . 2_666 ?
Au37 Au32 Au18 120.98(5) . . ?
Au37 Au32 Au36 60.49(5) . . ?
Au37 Au32 Au44 92.13(6) . . ?
Au37 Au32 Au21 61.19(4) . . ?
Au37 Au32 Au30 122.91(6) . . ?
Au37 Au32 Au33 64.39(5) . . ?
Au21 Au32 Au43 176.62(7) . . ?
Au21 Au32 Au46 123.09(6) . . ?
Au21 Au32 Au40 119.62(6) . 2_666 ?
Au21 Au32 Au36 90.46(5) . . ?
Au21 Au32 Au30 93.30(5) . . ?
Au30 Au32 Au43 87.23(5) . . ?
Au30 Au32 Au40 118.21(5) . 2_666 ?
Au33 Au32 Au29 117.78(6) . . ?
Au33 Au32 Au43 120.24(6) . . ?
Au33 Au32 Au46 93.53(6) . . ?
Au33 Au32 Au20 121.97(6) . . ?
Au33 Au32 Au40 176.58(6) . 2_666 ?
Au33 Au32 Au18 86.79(6) . . ?
Au33 Au32 Au36 124.88(6) . . ?
Au33 Au32 Au44 60.57(5) . . ?
Au33 Au32 Au21 62.69(5) . . ?
Au33 Au32 Au30 58.57(5) . . ?
Au43 Au41 Au29 54.58(4) . . ?
Au40 Au41 Au29 54.48(4) . . ?
Au40 Au41 Au43 54.65(4) . . ?
Au19 Au41 Au29 113.32(6) 2_666 . ?
Au19 Au41 Au43 84.00(5) 2_666 . ?
Au19 Au41 Au40 59.04(4) 2_666 . ?
Au19 Au41 Au44 119.47(6) 2_666 . ?
Au19 Au41 Au27 118.84(6) 2_666 . ?
Au44 Au41 Au29 83.62(5) . . ?
Au44 Au41 Au43 58.78(4) . . ?
Au44 Au41 Au40 113.19(6) . . ?
Au44 Au41 Au27 119.19(5) . . ?
Au16 Au41 Au29 112.44(6) 2_666 . ?
Au16 Au41 Au43 57.90(5) 2_666 . ?
Au16 Au41 Au40 88.47(5) 2_666 . ?
Au16 Au41 Au19 59.87(4) 2_666 2_666 ?
Au16 Au41 Au44 60.00(4) 2_666 . ?
Au16 Au41 Au27 170.55(7) 2_666 . ?
Au35 Au41 Au29 88.16(5) 2_666 . ?
Au35 Au41 Au43 112.50(6) 2_666 . ?
Au35 Au41 Au40 57.88(4) 2_666 . ?
Au35 Au41 Au19 59.98(4) 2_666 2_666 ?
Au35 Au41 Au44 170.60(7) 2_666 . ?
Au35 Au41 Au16 119.76(5) 2_666 2_666 ?
Au35 Au41 Au27 59.26(4) 2_666 . ?
Au27 Au41 Au29 58.72(4) . . ?
Au27 Au41 Au43 113.08(6) . . ?
Au27 Au41 Au40 83.38(5) . . ?
Au51 Au41 Au29 174.00(7) . . ?
Au51 Au41 Au43 119.51(6) . . ?
Au51 Au41 Au40 122.21(6) . . ?
Au51 Au41 Au19 63.18(5) . 2_666 ?
Au51 Au41 Au44 93.93(6) . . ?
Au51 Au41 Au16 61.70(5) . 2_666 ?
Au51 Au41 Au35 93.80(5) . 2_666 ?
Au51 Au41 Au27 127.03(6) . . ?
Au51 Au41 Au30 125.44(7) . . ?
Au51 Au41 Au42 63.60(5) . . ?
Au30 Au41 Au29 57.76(4) . . ?
Au30 Au41 Au43 88.13(5) . . ?
Au30 Au41 Au40 112.21(6) . . ?
Au30 Au41 Au19 170.73(7) . 2_666 ?
Au30 Au41 Au44 59.48(4) . . ?
Au30 Au41 Au16 119.40(6) . 2_666 ?
Au30 Au41 Au35 119.32(6) . 2_666 ?
Au30 Au41 Au27 60.14(4) . . ?
Au34 Au41 Au29 122.23(6) 2_666 . ?
Au34 Au41 Au43 174.26(7) 2_666 . ?
Au34 Au41 Au40 119.70(6) 2_666 . ?
Au34 Au41 Au19 93.68(5) 2_666 2_666 ?
Au34 Au41 Au44 126.72(6) 2_666 . ?
Au34 Au41 Au16 125.21(7) 2_666 2_666 ?
Au34 Au41 Au35 61.90(5) 2_666 2_666 ?
Au34 Au41 Au27 63.51(5) 2_666 . ?
Au34 Au41 Au51 63.55(5) 2_666 . ?
Au34 Au41 Au30 93.70(6) 2_666 . ?
Au34 Au41 Au42 63.39(5) 2_666 . ?
Au42 Au41 Au29 119.58(5) . . ?
Au42 Au41 Au43 122.13(6) . . ?
Au42 Au41 Au40 173.99(6) . . ?
Au42 Au41 Au19 126.76(6) . 2_666 ?
Au42 Au41 Au44 63.35(5) . . ?
Au42 Au41 Au16 93.58(6) . 2_666 ?
Au42 Au41 Au35 125.24(7) . 2_666 ?
Au42 Au41 Au27 94.08(6) . . ?
Au42 Au41 Au30 61.90(5) . . ?
Au46 Au49 Au26 59.83(5) . 2_666 ?
Au46 Au49 Au36 62.11(5) . . ?
Au46 Au49 Au11 87.80(5) . 2_666 ?
Au46 Au49 Au48 117.22(6) . . ?
Au46 Au49 Au10 59.77(5) . 2_666 ?
Au46 Au49 Au50 67.74(5) . . ?
Au46 Au49 Au39 114.52(6) . . ?
Au26 Au49 Au11 57.24(4) 2_666 2_666 ?
Au26 Au49 Au48 57.45(5) 2_666 . ?
Au26 Au49 Au50 127.57(6) 2_666 . ?
Au26 Au49 Au39 105.11(6) 2_666 . ?
Au36 Au49 Au26 59.46(4) . 2_666 ?
Au36 Au49 Au11 116.67(6) . 2_666 ?
Au36 Au49 Au48 84.11(6) . . ?
Au36 Au49 Au10 121.70(6) . 2_666 ?
Au36 Au49 Au50 96.86(6) . . ?
Au36 Au49 Au39 57.58(4) . . ?
Au11 Au49 Au48 61.08(5) 2_666 . ?
Au11 Au49 Au50 122.67(7) 2_666 . ?
Au11 Au49 Au39 140.83(7) 2_666 . ?
Au48 Au49 Au50 174.55(6) . . ?
Au48 Au49 Au39 79.86(6) . . ?
Au10 Au49 Au26 87.41(5) 2_666 2_666 ?
Au10 Au49 Au11 57.64(5) 2_666 2_666 ?
Au10 Au49 Au48 118.69(6) 2_666 . ?
Au10 Au49 Au50 65.32(5) 2_666 . ?
Au10 Au49 Au39 161.42(7) 2_666 . ?
Au50 Au49 Au39 96.10(5) . . ?
C202 Au49 Au46 135.7(6) . . ?
C202 Au49 Au26 161.9(8) . 2_666 ?
C202 Au49 Au36 115.6(10) . . ?
C202 Au49 Au11 123.6(9) . 2_666 ?
C202 Au49 Au48 105.8(7) . . ?
C202 Au49 Au10 108.4(10) . 2_666 ?
C202 Au49 Au50 68.9(7) . . ?
C202 Au49 Au39 62.1(10) . . ?
C201 Au49 Au46 132.9(9) . . ?
C201 Au49 Au26 140.3(10) . 2_666 ?
C201 Au49 Au36 91.6(10) . . ?
C201 Au49 Au11 139.0(9) . 2_666 ?
C201 Au49 Au48 96.0(9) . . ?
C201 Au49 Au10 132.3(10) . 2_666 ?
C201 Au49 Au50 78.6(9) . . ?
C201 Au49 Au39 36.6(10) . . ?
C201 Au49 C202 25.5(11) . . ?
Au20 Au21 Au18 62.11(5) . . ?
Au20 Au21 Au37 87.66(5) . . ?
Au20 Au21 Au24 59.79(5) . . ?
Au20 Au21 Au32 59.34(4) . . ?
Au20 Au21 Au33 116.38(5) . . ?
Au18 Au21 Au37 116.58(5) . . ?
Au18 Au21 Au32 59.30(4) . . ?
Au18 Au21 Au33 83.50(5) . . ?
Au37 Au21 Au32 57.32(4) . . ?
Au37 Au21 Au33 61.00(5) . . ?
Au24 Au21 Au18 121.78(6) . . ?
Au24 Au21 Au37 58.25(5) . . ?
Au24 Au21 Au32 87.75(5) . . ?
Au24 Au21 Au33 119.20(6) . . ?
Au32 Au21 Au33 57.11(4) . . ?
C101 Au21 Au20 130.7(10) . . ?
C101 Au21 Au18 85.9(11) . . ?
C101 Au21 Au37 141.6(10) . . ?
C101 Au21 Au24 137.1(11) . . ?
C101 Au21 Au32 134.9(11) . . ?
C101 Au21 Au33 94.0(10) . . ?
C102 Au21 Au20 136.8(13) . . ?
C102 Au21 Au18 115.1(15) . . ?
C102 Au21 Au37 123.7(14) . . ?
C102 Au21 Au24 109.0(15) . . ?
C102 Au21 Au32 161.0(15) . . ?
C102 Au21 Au33 105.4(14) . . ?
C102 Au21 C101 30.7(16) . . ?
Au13 Au3 Au17 59.10(4) . . ?
Au13 Au3 Au6 116.10(6) . . ?
Au13 Au3 Au5 83.82(6) . . ?
Au13 Au3 Au4 121.61(7) . . ?
Au13 Au3 Au1 98.05(5) . . ?
Au17 Au3 Au6 57.03(4) . . ?
Au17 Au3 Au5 57.38(5) . . ?
Au17 Au3 Au1 127.96(7) . . ?
Au14 Au3 Au13 62.10(5) . . ?
Au14 Au3 Au17 59.52(5) . . ?
Au14 Au3 Au6 87.30(6) . . ?
Au14 Au3 Au5 116.84(6) . . ?
Au14 Au3 Au4 59.68(5) . . ?
Au14 Au3 Au1 68.44(5) . . ?
Au6 Au3 Au5 61.00(5) . . ?
Au6 Au3 Au1 122.05(7) . . ?
Au5 Au3 Au1 174.53(7) . . ?
Au4 Au3 Au17 87.53(6) . . ?
Au4 Au3 Au6 57.81(5) . . ?
Au4 Au3 Au5 118.80(6) . . ?
Au4 Au3 Au1 64.57(6) . . ?
C32 Au3 Au13 115.5(5) . . ?
C32 Au3 Au17 158.5(10) . . ?
C32 Au3 Au14 139.4(10) . . ?
C32 Au3 Au6 122.7(7) . . ?
C32 Au3 Au5 102.4(10) . . ?
C32 Au3 Au4 110.7(7) . . ?
C32 Au3 Au1 72.1(10) . . ?
C31 Au3 Au13 87.8(5) . . ?
C31 Au3 Au17 133.9(9) . . ?
C31 Au3 Au14 134.3(17) . . ?
C31 Au3 Au6 138.3(17) . . ?
C31 Au3 Au5 90.7(18) . . ?
C31 Au3 Au4 138.5(10) . . ?
C31 Au3 Au1 84.3(18) . . ?
C31 Au3 C32 29.4(6) . . ?
Au29 Au14 Au13 90.98(5) . . ?
Au26 Au14 Au29 62.56(4) . . ?
Au26 Au14 Au13 60.56(4) . . ?
Au26 Au14 Au15 118.81(6) . . ?
Au26 Au14 Au11 56.90(4) . . ?
Au18 Au14 Au29 59.26(4) . . ?
Au18 Au14 Au26 121.79(6) . . ?
Au18 Au14 Au13 121.17(6) . . ?
Au18 Au14 Au27 89.92(6) . . ?
Au18 Au14 Au15 60.15(5) . . ?
Au18 Au14 Au11 178.61(6) . . ?
Au17 Au14 Au29 61.50(5) . . ?
Au17 Au14 Au26 91.85(5) . . ?
Au17 Au14 Au13 58.72(5) . . ?
Au17 Au14 Au18 62.47(5) . . ?
Au17 Au14 Au27 122.38(6) . . ?
Au17 Au14 Au15 122.61(6) . . ?
Au17 Au14 Au11 117.61(6) . . ?
Au17 Au14 Au4 88.96(5) . . ?
Au27 Au14 Au29 60.93(5) . . ?
Au27 Au14 Au26 59.66(4) . . ?
Au27 Au14 Au13 120.22(5) . . ?
Au27 Au14 Au15 59.19(5) . . ?
Au27 Au14 Au11 88.92(5) . . ?
Au3 Au14 Au29 122.52(6) . . ?
Au3 Au14 Au26 119.84(7) . . ?
Au3 Au14 Au13 59.49(5) . . ?
Au3 Au14 Au18 93.31(5) . . ?
Au3 Au14 Au17 61.03(5) . . ?
Au3 Au14 Au27 176.24(7) . . ?
Au3 Au14 Au15 121.01(6) . . ?
Au3 Au14 Au11 87.88(6) . . ?
Au3 Au14 Au4 60.76(5) . . ?
Au15 Au14 Au29 89.69(6) . . ?
Au15 Au14 Au13 178.67(6) . . ?
Au11 Au14 Au29 119.44(5) . . ?
Au11 Au14 Au13 58.89(5) . . ?
Au11 Au14 Au15 119.78(6) . . ?
Au4 Au14 Au29 117.74(6) . . ?
Au4 Au14 Au26 179.16(7) . . ?
Au4 Au14 Au13 120.08(6) . . ?
Au4 Au14 Au18 58.49(5) . . ?
Au4 Au14 Au27 119.70(7) . . ?
Au4 Au14 Au15 60.53(5) . . ?
Au4 Au14 Au11 122.81(6) . . ?
Au12 Au14 Au29 120.44(6) . . ?
Au12 Au14 Au26 87.78(5) . . ?
Au12 Au14 Au13 118.99(6) . . ?
Au12 Au14 Au18 119.83(7) . . ?
Au12 Au14 Au17 177.41(8) . . ?
Au12 Au14 Au27 59.51(5) . . ?
Au12 Au14 Au3 117.02(7) . . ?
Au12 Au14 Au15 59.68(5) . . ?
Au12 Au14 Au11 60.12(5) . . ?
Au12 Au14 Au4 91.41(6) . . ?
Au16 Au51 Au19 58.39(5) 2_666 2_666 ?
Au16 Au51 Au34 118.15(6) 2_666 2_666 ?
Au16 Au51 Au42 89.53(5) 2_666 . ?
Au16 Au51 Au52 59.06(5) 2_666 . ?
Au41 Au51 Au19 60.13(5) . 2_666 ?
Au41 Au51 Au16 60.02(5) . 2_666 ?
Au41 Au51 Au34 58.15(5) . 2_666 ?
Au41 Au51 Au42 58.21(5) . . ?
Au41 Au51 Au22 87.42(6) . 2_666 ?
Au41 Au51 Au52 85.40(5) . . ?
Au34 Au51 Au19 88.95(6) 2_666 2_666 ?
Au34 Au51 Au42 59.81(5) 2_666 . ?
Au42 Au51 Au19 118.32(6) . 2_666 ?
Au22 Au51 Au19 57.01(5) 2_666 2_666 ?
Au22 Au51 Au16 115.39(6) 2_666 2_666 ?
Au22 Au51 Au34 60.48(5) 2_666 2_666 ?
Au22 Au51 Au42 120.17(7) 2_666 . ?
Au22 Au51 Au52 172.58(7) 2_666 . ?
Au52 Au51 Au19 117.28(6) . 2_666 ?
Au52 Au51 Au34 116.64(6) . 2_666 ?
Au52 Au51 Au42 56.95(5) . . ?
C222 Au51 Au19 123.3(4) . 2_666 ?
C222 Au51 Au16 126.0(7) . 2_666 ?
C222 Au51 Au41 173.8(7) . . ?
C222 Au51 Au34 115.9(7) . 2_666 ?
C222 Au51 Au42 118.2(4) . . ?
C222 Au51 Au22 90.7(6) . 2_666 ?
C222 Au51 Au52 96.6(6) . . ?
C221 Au51 Au19 93.8(5) . 2_666 ?
C221 Au51 Au16 111.4(10) . 2_666 ?
C221 Au51 Au41 153.7(5) . . ?
C221 Au51 Au34 122.7(11) . 2_666 ?
C221 Au51 Au42 147.7(5) . . ?
C221 Au51 Au22 73.8(9) . 2_666 ?
C221 Au51 Au52 112.3(9) . . ?
C221 Au51 C222 29.5(6) . . ?
Au29 Au30 Au27 61.54(5) . . ?
Au29 Au30 Au32 58.68(4) . . ?
Au29 Au30 Au42 123.57(6) . . ?
Au29 Au30 Au31 161.42(7) . . ?
Au18 Au30 Au29 60.01(5) . . ?
Au18 Au30 Au27 90.09(6) . . ?
Au18 Au30 Au32 58.51(5) . . ?
Au18 Au30 Au15 60.75(5) . . ?
Au18 Au30 Au42 176.34(6) . . ?
Au18 Au30 Au31 103.51(6) . . ?
Au44 Au30 Au29 88.60(5) . . ?
Au44 Au30 Au18 117.80(6) . . ?
Au44 Au30 Au27 122.05(5) . . ?
Au44 Au30 Au32 59.30(5) . . ?
Au44 Au30 Au15 178.07(6) . . ?
Au44 Au30 Au42 62.78(5) . . ?
Au44 Au30 Au31 107.88(6) . . ?
Au27 Au30 Au32 120.18(6) . . ?
Au27 Au30 Au42 92.50(5) . . ?
Au27 Au30 Au31 113.42(6) . . ?
Au32 Au30 Au31 122.26(6) . . ?
Au41 Au30 Au29 65.37(5) . . ?
Au41 Au30 Au18 125.33(6) . . ?
Au41 Au30 Au44 61.40(4) . . ?
Au41 Au30 Au27 61.10(4) . . ?
Au41 Au30 Au32 95.21(5) . . ?
Au41 Au30 Au15 120.39(6) . . ?
Au41 Au30 Au42 58.29(5) . . ?
Au41 Au30 Au28 85.32(5) . . ?
Au41 Au30 Au31 129.84(7) . . ?
Au33 Au30 Au29 116.62(6) . . ?
Au33 Au30 Au18 86.00(5) . . ?
Au33 Au30 Au44 60.60(5) . . ?
Au33 Au30 Au27 176.05(7) . . ?
Au33 Au30 Au32 57.95(5) . . ?
Au33 Au30 Au41 121.85(6) . . ?
Au33 Au30 Au15 117.66(6) . . ?
Au33 Au30 Au42 91.39(6) . . ?
Au33 Au30 Au28 124.06(7) . . ?
Au33 Au30 Au31 67.11(5) . . ?
Au15 Au30 Au29 91.59(6) . . ?
Au15 Au30 Au27 59.63(5) . . ?
Au15 Au30 Au32 119.26(6) . . ?
Au15 Au30 Au42 118.57(7) . . ?
Au15 Au30 Au31 71.64(6) . . ?
Au42 Au30 Au32 122.00(6) . . ?
Au42 Au30 Au31 73.07(6) . . ?
Au28 Au30 Au29 119.21(6) . . ?
Au28 Au30 Au18 118.94(7) . . ?
Au28 Au30 Au44 123.25(7) . . ?
Au28 Au30 Au27 57.66(5) . . ?
Au28 Au30 Au32 177.12(7) . . ?
Au28 Au30 Au15 58.22(5) . . ?
Au28 Au30 Au42 60.64(5) . . ?
Au28 Au30 Au31 58.97(5) . . ?
Au44 Au33 Au37 88.44(5) . . ?
Au44 Au33 Au21 121.20(6) . . ?
Au44 Au33 Au47 57.20(5) . . ?
Au44 Au33 Au31 104.25(6) . . ?
Au44 Au33 Au45 66.74(5) . . ?
Au37 Au33 Au47 57.54(5) . . ?
Au37 Au33 Au31 165.51(7) . . ?
Au37 Au33 Au45 115.13(7) . . ?
Au32 Au33 Au44 61.03(5) . . ?
Au32 Au33 Au37 57.35(5) . . ?
Au32 Au33 Au21 60.20(5) . . ?
Au32 Au33 Au30 63.48(5) . . ?
Au32 Au33 Au47 85.59(6) . . ?
Au32 Au33 Au31 122.83(6) . . ?
Au32 Au33 Au45 127.11(6) . . ?
Au21 Au33 Au37 58.22(5) . . ?
Au21 Au33 Au47 115.76(6) . . ?
Au21 Au33 Au31 108.28(6) . . ?
Au21 Au33 Au45 167.46(7) . . ?
Au30 Au33 Au44 60.34(5) . . ?
Au30 Au33 Au37 120.79(6) . . ?
Au30 Au33 Au21 94.71(6) . . ?
Au30 Au33 Au47 117.53(6) . . ?
Au30 Au33 Au31 62.20(5) . . ?
Au30 Au33 Au45 97.79(6) . . ?
Au47 Au33 Au31 135.58(7) . . ?
Au47 Au33 Au45 58.71(6) . . ?
Au45 Au33 Au31 76.99(7) . . ?
C152 Au33 Au44 149.7(9) . . ?
C152 Au33 Au37 101.5(6) . . ?
C152 Au33 Au32 147.2(9) . . ?
C152 Au33 Au21 87.7(9) . . ?
C152 Au33 Au30 131.5(5) . . ?
C152 Au33 Au47 104.4(7) . . ?
C152 Au33 Au31 71.0(5) . . ?
C152 Au33 Au45 83.2(9) . . ?
C151 Au33 Au44 137.4(11) . . ?
C151 Au33 Au37 131.0(6) . . ?
C151 Au33 Au32 148.6(14) . . ?
C151 Au33 Au21 96.7(15) . . ?
C151 Au33 Au30 101.0(5) . . ?
C151 Au33 Au47 125.3(13) . . ?
C151 Au33 Au31 40.1(4) . . ?
C151 Au33 Au45 79.9(15) . . ?
C151 Au33 C152 31.0(5) . . ?
Au20 Au6 Au5 90.21(5) . . ?
Au20 Au6 Au9 71.18(5) . . ?
Au18 Au6 Au20 61.37(5) . . ?
Au18 Au6 Au3 92.49(5) . . ?
Au18 Au6 Au5 122.21(5) . . ?
Au18 Au6 Au9 101.11(6) . . ?
Au17 Au6 Au20 61.67(4) . . ?
Au17 Au6 Au18 63.59(5) . . ?
Au17 Au6 Au3 61.47(4) . . ?
Au17 Au6 Au8 89.27(6) . . ?
Au17 Au6 Au5 58.62(5) . . ?
Au17 Au6 Au9 132.16(6) . . ?
Au17 Au6 Au4 91.98(5) . . ?
Au3 Au6 Au20 123.13(5) . . ?
Au3 Au6 Au5 60.80(5) . . ?
Au3 Au6 Au9 164.22(6) . . ?
Au8 Au6 Au20 57.20(5) . . ?
Au8 Au6 Au18 118.51(6) . . ?
Au8 Au6 Au3 122.66(7) . . ?
Au8 Au6 Au5 61.86(5) . . ?
Au8 Au6 Au9 57.05(5) . . ?
Au5 Au6 Au9 116.51(6) . . ?
Au4 Au6 Au20 120.58(7) . . ?
Au4 Au6 Au18 59.21(5) . . ?
Au4 Au6 Au3 60.89(5) . . ?
Au4 Au6 Au8 176.33(8) . . ?
Au4 Au6 Au5 121.66(6) . . ?
Au4 Au6 Au9 119.89(6) . . ?
C51 Au6 Au20 113.3(12) . . ?
C51 Au6 Au18 117.1(12) . . ?
C51 Au6 Au17 174.3(13) . . ?
C51 Au6 Au3 123.5(12) . . ?
C51 Au6 Au8 85.6(13) . . ?
C51 Au6 Au5 120.3(12) . . ?
C51 Au6 Au9 42.5(12) . . ?
C51 Au6 Au4 93.0(13) . . ?
Au20 Au8 Au19 62.62(5) . . ?
Au20 Au8 Au23 63.79(5) . . ?
Au20 Au8 Au6 62.34(5) . . ?
Au20 Au8 Au5 92.76(5) . . ?
Au20 Au8 Au9 78.53(6) . . ?
Au20 Au8 Au54 133.93(6) . 2_666 ?
Au19 Au8 Au23 61.52(5) . . ?
Au19 Au8 Au6 91.74(5) . . ?
Au19 Au8 Au5 59.03(4) . . ?
Au19 Au8 Au9 141.15(7) . . ?
Au19 Au8 Au54 71.60(5) . 2_666 ?
Au23 Au8 Au6 126.09(6) . . ?
Au23 Au8 Au5 120.32(6) . . ?
Au23 Au8 Au9 102.17(6) . . ?
Au23 Au8 Au54 90.75(6) . 2_666 ?
Au6 Au8 Au5 61.24(5) . . ?
Au6 Au8 Au9 69.02(5) . . ?
Au6 Au8 Au54 126.25(7) . 2_666 ?
Au9 Au8 Au5 127.26(7) . . ?
Au9 Au8 Au54 146.96(6) . 2_666 ?
Au54 Au8 Au5 66.62(5) 2_666 . ?
C61 Au8 Au20 168(2) . . ?
C61 Au8 Au19 115(2) . . ?
C61 Au8 Au23 105(2) . . ?
C61 Au8 Au6 129(2) . . ?
C61 Au8 Au5 96(2) . . ?
C61 Au8 Au9 103(2) . . ?
C61 Au8 Au54 44(2) . 2_666 ?
Au19 Au5 Au3 121.19(6) . . ?
Au19 Au5 Au6 87.93(6) . . ?
Au19 Au5 Au8 57.15(4) . . ?
Au19 Au5 Au54 66.39(5) . 2_666 ?
Au17 Au5 Au19 61.34(5) . . ?
Au17 Au5 Au16 63.38(5) . . ?
Au17 Au5 Au3 59.90(5) . . ?
Au17 Au5 Au6 56.86(5) . . ?
Au17 Au5 Au8 85.32(5) . . ?
Au17 Au5 Au54 126.45(6) . 2_666 ?
Au16 Au5 Au19 60.86(5) . . ?
Au16 Au5 Au3 94.29(5) . . ?
Au16 Au5 Au6 120.20(6) . . ?
Au16 Au5 Au8 117.97(6) . . ?
Au16 Au5 Au54 100.66(6) . 2_666 ?
Au3 Au5 Au6 58.20(5) . . ?
Au3 Au5 Au8 115.09(7) . . ?
Au3 Au5 Au54 164.99(6) . 2_666 ?
Au6 Au5 Au8 56.89(5) . . ?
Au6 Au5 Au54 111.91(6) . 2_666 ?
Au8 Au5 Au54 56.22(5) . 2_666 ?
C42 Au5 Au19 145.2(11) . . ?
C42 Au5 Au17 153.2(11) . . ?
C42 Au5 Au16 125.5(5) . . ?
C42 Au5 Au3 93.4(11) . . ?
C42 Au5 Au6 109.5(5) . . ?
C42 Au5 Au8 106.8(9) . . ?
C42 Au5 Au54 79.0(11) . 2_666 ?
C42 Au5 C41 33.0(6) . 2_666 ?
C41 Au5 Au19 130.6(12) 2_666 . ?
C41 Au5 Au17 145.0(14) 2_666 . ?
C41 Au5 Au16 92.6(7) 2_666 . ?
C41 Au5 Au3 100.1(15) 2_666 . ?
C41 Au5 Au6 139.9(8) 2_666 . ?
C41 Au5 Au8 129.6(14) 2_666 . ?
C41 Au5 Au54 80.7(16) 2_666 2_666 ?
Au46 Au47 Au44 62.41(5) . . ?
Au46 Au47 Au37 62.61(5) . . ?
Au46 Au47 Au33 92.87(6) . . ?
Au46 Au47 Au53 63.26(5) . . ?
Au46 Au47 Au50 74.74(6) . . ?
Au46 Au47 Au45 132.59(7) . . ?
Au44 Au47 Au37 92.03(6) . . ?
Au44 Au47 Au33 59.46(5) . . ?
Au44 Au47 Au53 61.44(5) . . ?
Au44 Au47 Au50 137.15(7) . . ?
Au44 Au47 Au45 70.36(6) . . ?
Au37 Au47 Au33 61.19(5) . . ?
Au37 Au47 Au50 67.15(5) . . ?
Au37 Au47 Au45 125.09(7) . . ?
Au33 Au47 Au45 65.28(6) . . ?
Au53 Au47 Au37 125.85(7) . . ?
Au53 Au47 Au33 120.72(6) . . ?
Au53 Au47 Au50 99.90(6) . . ?
Au53 Au47 Au45 91.36(6) . . ?
Au50 Au47 Au33 126.48(6) . . ?
Au50 Au47 Au45 152.24(8) . . ?
C192 Au47 Au46 158(2) . . ?
C192 Au47 Au44 136(3) . . ?
C192 Au47 Au37 119(3) . . ?
C192 Au47 Au33 107.1(19) . . ?
C192 Au47 Au53 112(3) . . ?
C192 Au47 Au50 86(3) . . ?
C192 Au47 Au45 67(3) . . ?
C191 Au47 Au46 171(4) . . ?
C191 Au47 Au44 114(4) . . ?
C191 Au47 Au37 126(4) . . ?
C191 Au47 Au33 92(3) . . ?
C191 Au47 Au53 108(4) . . ?
C191 Au47 Au50 109(4) . . ?
C191 Au47 Au45 44(4) . . ?
C191 Au47 C192 23(5) . . ?
Au18 Au15 Au14 59.40(5) . . ?
Au18 Au15 Au7 63.44(5) . . ?
Au27 Au15 Au18 89.89(5) . . ?
Au27 Au15 Au14 59.90(5) . . ?
Au27 Au15 Au30 60.43(5) . . ?
Au27 Au15 Au4 118.45(7) . . ?
Au27 Au15 Au7 147.57(7) . . ?
Au14 Au15 Au7 113.63(7) . . ?
Au30 Au15 Au18 59.61(5) . . ?
Au30 Au15 Au14 89.54(6) . . ?
Au30 Au15 Au4 117.22(6) . . ?
Au30 Au15 Au7 88.98(6) . . ?
Au4 Au15 Au18 57.61(5) . . ?
Au4 Au15 Au14 58.57(5) . . ?
Au4 Au15 Au7 64.00(6) . . ?
Au28 Au15 Au18 120.08(7) . . ?
Au28 Au15 Au27 58.65(5) . . ?
Au28 Au15 Au14 118.55(6) . . ?
Au28 Au15 Au30 60.51(5) . . ?
Au28 Au15 Au4 176.79(7) . . ?
Au28 Au15 Au12 90.45(6) . . ?
Au28 Au15 Au7 117.51(7) . . ?
Au12 Au15 Au18 116.85(7) . . ?
Au12 Au15 Au27 59.03(5) . . ?
Au12 Au15 Au14 57.45(5) . . ?
Au12 Au15 Au30 119.36(6) . . ?
Au12 Au15 Au4 88.89(6) . . ?
Au12 Au15 Au7 148.34(8) . . ?
C91 Au15 Au18 98.0(13) . . ?
C91 Au15 Au27 168.8(12) . . ?
C91 Au15 Au14 131.2(12) . . ?
C91 Au15 Au30 117.0(12) . . ?
C91 Au15 Au4 72.7(12) . . ?
C91 Au15 Au28 110.2(12) . . ?
C91 Au15 Au12 123.0(12) . . ?
C91 Au15 Au7 36.2(13) . . ?
Au35 Au34 Au27 57.63(4) . 2_666 ?
Au35 Au34 Au51 89.68(6) . 2_666 ?
Au35 Au34 Au42 118.30(6) . 2_666 ?
Au41 Au34 Au35 59.97(5) 2_666 . ?
Au41 Au34 Au27 60.15(5) 2_666 2_666 ?
Au41 Au34 Au51 58.29(5) 2_666 2_666 ?
Au41 Au34 Au42 58.38(5) 2_666 2_666 ?
Au41 Au34 Au22 85.71(6) 2_666 . ?
Au51 Au34 Au27 118.41(6) 2_666 2_666 ?
Au42 Au34 Au27 89.38(5) 2_666 2_666 ?
Au42 Au34 Au51 60.17(5) 2_666 2_666 ?
Au22 Au34 Au35 59.10(5) . . ?
Au22 Au34 Au27 116.61(6) . 2_666 ?
Au22 Au34 Au51 57.40(5) . 2_666 ?
Au22 Au34 Au42 117.45(7) . 2_666 ?
Au28 Au34 Au35 114.46(7) 2_666 . ?
Au28 Au34 Au27 56.83(5) 2_666 2_666 ?
Au28 Au34 Au41 87.34(6) 2_666 2_666 ?
Au28 Au34 Au51 120.82(6) 2_666 2_666 ?
Au28 Au34 Au42 60.82(5) 2_666 2_666 ?
Au28 Au34 Au22 172.39(7) 2_666 . ?
C172 Au34 Au35 123.4(9) . . ?
C172 Au34 Au27 121.7(6) . 2_666 ?
C172 Au34 Au41 176.5(9) . 2_666 ?
C172 Au34 Au51 119.9(6) . 2_666 ?
C172 Au34 Au42 118.2(9) . 2_666 ?
C172 Au34 Au22 95.6(8) . . ?
C172 Au34 Au28 91.5(8) . 2_666 ?
C171 Au34 Au35 110.3(9) . . ?
C171 Au34 Au27 91.6(7) . 2_666 ?
C171 Au34 Au41 151.4(7) . 2_666 ?
C171 Au34 Au51 149.9(7) . 2_666 ?
C171 Au34 Au42 122.3(10) . 2_666 ?
C171 Au34 Au22 113.2(9) . . ?
C171 Au34 Au28 72.1(9) . 2_666 ?
C171 Au34 C172 30.1(6) . . ?
Au44 Au42 Au45 64.12(6) . . ?
Au41 Au42 Au44 60.12(5) . . ?
Au41 Au42 Au51 58.20(5) . . ?
Au41 Au42 Au30 59.81(5) . . ?
Au41 Au42 Au34 58.23(5) . 2_666 ?
Au41 Au42 Au28 85.12(6) . . ?
Au41 Au42 Au45 124.06(7) . . ?
Au51 Au42 Au44 89.09(6) . . ?
Au51 Au42 Au45 118.12(7) . . ?
Au30 Au42 Au44 57.83(5) . . ?
Au30 Au42 Au51 117.96(6) . . ?
Au30 Au42 Au34 89.53(6) . 2_666 ?
Au30 Au42 Au28 58.77(5) . . ?
Au30 Au42 Au45 94.13(6) . . ?
Au34 Au42 Au44 118.33(6) 2_666 . ?
Au34 Au42 Au51 60.03(5) 2_666 . ?
Au34 Au42 Au45 176.33(7) 2_666 . ?
Au28 Au42 Au44 116.45(7) . . ?
Au28 Au42 Au51 116.97(6) . . ?
Au28 Au42 Au34 57.10(5) . 2_666 ?
Au28 Au42 Au45 124.90(6) . . ?
Au52 Au42 Au44 57.04(5) . . ?
Au52 Au42 Au41 87.65(6) . . ?
Au52 Au42 Au51 60.85(5) . . ?
Au52 Au42 Au30 114.87(7) . . ?
Au52 Au42 Au34 120.75(6) . 2_666 ?
Au52 Au42 Au28 172.25(8) . . ?
Au52 Au42 Au45 57.74(5) . . ?
C182 Au42 Au44 126.3(4) . . ?
C182 Au42 Au41 173.0(5) . . ?
C182 Au42 Au51 117.1(8) . . ?
C182 Au42 Au30 124.8(8) . . ?
C182 Au42 Au34 115.3(4) . 2_666 ?
C182 Au42 Au28 93.2(7) . . ?
C182 Au42 Au52 94.3(7) . . ?
C182 Au42 Au45 62.2(4) . . ?
C181 Au42 Au44 98.8(4) . . ?
C181 Au42 Au41 158.7(4) . . ?
C181 Au42 Au51 123.1(10) . . ?
C181 Au42 Au30 113.5(9) . . ?
C181 Au42 Au34 142.8(4) . 2_666 ?
C181 Au42 Au28 109.2(8) . . ?
C181 Au42 Au52 77.0(8) . . ?
C181 Au42 Au45 34.7(4) . . ?
C181 Au42 C182 27.5(5) . . ?
Au19 Au22 Au23 62.36(5) . . ?
Au19 Au22 Au35 61.39(5) . . ?
Au19 Au22 Au51 64.80(5) . 2_666 ?
Au19 Au22 Au34 94.29(5) . . ?
Au19 Au22 Au54 71.27(5) . 2_666 ?
Au19 Au22 Au38 123.01(7) . . ?
Au23 Au22 Au35 60.63(5) . . ?
Au23 Au22 Au51 127.15(7) . 2_666 ?
Au23 Au22 Au34 120.80(7) . . ?
Au23 Au22 Au54 90.68(6) . 2_666 ?
Au23 Au22 Au38 75.95(6) . . ?
Au35 Au22 Au34 60.51(5) . . ?
Au35 Au22 Au54 131.84(7) . 2_666 ?
Au35 Au22 Au38 64.95(5) . . ?
Au51 Au22 Au35 93.34(5) 2_666 . ?
Au51 Au22 Au34 62.12(5) 2_666 . ?
Au51 Au22 Au54 73.28(6) 2_666 2_666 ?
Au51 Au22 Au38 136.80(6) 2_666 . ?
Au34 Au22 Au54 134.91(7) . 2_666 ?
Au34 Au22 Au38 74.71(6) . . ?
Au54 Au22 Au38 149.02(6) 2_666 . ?
C131 Au22 Au19 159.0(10) . . ?
C131 Au22 Au23 96.6(10) . . ?
C131 Au22 Au35 110.4(10) . . ?
C131 Au22 Au51 136.2(10) . 2_666 ?
C131 Au22 Au34 97.7(9) . . ?
C131 Au22 Au54 110.6(9) . 2_666 ?
C131 Au22 Au38 45.5(10) . . ?
C131 Au22 C132 25.2(11) . . ?
C132 Au22 Au19 154.8(10) . . ?
C132 Au22 Au23 106.5(10) . . ?
C132 Au22 Au35 135.5(10) . . ?
C132 Au22 Au51 122.0(10) . 2_666 ?
C132 Au22 Au34 110.4(10) . . ?
C132 Au22 Au54 87.1(10) . 2_666 ?
C132 Au22 Au38 70.7(10) . . ?
Au26 Au11 Au13 62.97(5) . . ?
Au26 Au11 Au49 61.17(5) . 2_666 ?
Au26 Au11 Au14 61.48(4) . . ?
Au26 Au11 Au48 58.41(5) . 2_666 ?
Au26 Au11 Au10 91.62(6) . . ?
Au26 Au11 Au12 88.86(6) . . ?
Au26 Au11 Au1 129.13(6) . . ?
Au13 Au11 Au49 92.02(6) . 2_666 ?
Au13 Au11 Au14 61.26(5) . . ?
Au13 Au11 Au48 121.38(6) . 2_666 ?
Au13 Au11 Au1 98.49(5) . . ?
Au49 Au11 Au14 122.65(6) 2_666 . ?
Au49 Au11 Au48 60.48(5) 2_666 2_666 ?
Au49 Au11 Au1 168.02(6) 2_666 . ?
Au14 Au11 Au48 89.95(6) . 2_666 ?
Au14 Au11 Au1 68.07(5) . . ?
Au48 Au11 Au1 117.45(7) 2_666 . ?
Au10 Au11 Au13 59.24(5) . . ?
Au10 Au11 Au49 60.83(5) . 2_666 ?
Au10 Au11 Au14 120.49(7) . . ?
Au10 Au11 Au48 121.28(6) . 2_666 ?
Au10 Au11 Au12 177.08(7) . . ?
Au10 Au11 Au1 120.26(7) . . ?
Au12 Au11 Au13 118.59(6) . . ?
Au12 Au11 Au49 121.81(7) . 2_666 ?
Au12 Au11 Au14 57.35(5) . . ?
Au12 Au11 Au48 61.33(5) . 2_666 ?
Au12 Au11 Au1 57.49(5) . . ?
C11 Au11 Au26 170.3(14) . . ?
C11 Au11 Au13 117.3(15) . . ?
C11 Au11 Au49 127.6(14) . 2_666 ?
C11 Au11 Au14 109.6(14) . . ?
C11 Au11 Au48 120.3(15) . 2_666 ?
C11 Au11 Au10 96.6(14) . . ?
C11 Au11 Au12 82.7(14) . . ?
C11 Au11 Au1 41.6(14) . . ?
Au26 Au48 Au35 63.66(5) 2_666 . ?
Au26 Au48 Au27 61.15(5) 2_666 2_666 ?
Au26 Au48 Au49 59.96(5) 2_666 . ?
Au26 Au48 Au11 57.12(5) 2_666 2_666 ?
Au26 Au48 Au12 85.63(5) 2_666 2_666 ?
Au26 Au48 Au38 125.31(6) 2_666 . ?
Au26 Au48 Au25 126.92(6) 2_666 2_666 ?
Au35 Au48 Au27 60.43(4) . 2_666 ?
Au35 Au48 Au49 94.52(6) . . ?
Au35 Au48 Au11 120.73(6) . 2_666 ?
Au35 Au48 Au12 117.96(6) . 2_666 ?
Au35 Au48 Au38 64.57(5) . . ?
Au35 Au48 Au25 99.67(7) . 2_666 ?
Au27 Au48 Au49 121.09(6) 2_666 . ?
Au27 Au48 Au11 88.22(5) 2_666 2_666 ?
Au27 Au48 Au12 57.54(5) 2_666 2_666 ?
Au27 Au48 Au38 105.77(6) 2_666 . ?
Au27 Au48 Au25 66.88(5) 2_666 2_666 ?
Au49 Au48 Au11 58.43(5) . 2_666 ?
Au49 Au48 Au12 115.56(7) . 2_666 ?
Au49 Au48 Au38 108.70(6) . . ?
Au49 Au48 Au25 165.81(7) . 2_666 ?
Au11 Au48 Au38 165.14(7) 2_666 . ?
Au11 Au48 Au25 112.88(6) 2_666 2_666 ?
Au12 Au48 Au11 57.13(5) 2_666 2_666 ?
Au12 Au48 Au38 134.95(7) 2_666 . ?
Au12 Au48 Au25 56.95(6) 2_666 2_666 ?
Au38 Au48 Au25 78.03(6) . 2_666 ?
C212 Au48 Au26 150.05(7) . 2_666 ?
C212 Au48 Au35 127.03(6) . . ?
C212 Au48 Au27 148.30(7) . 2_666 ?
C212 Au48 Au49 90.23(5) . . ?
C212 Au48 Au11 106.43(6) . 2_666 ?
C212 Au48 Au12 106.82(6) . 2_666 ?
C212 Au48 Au38 64.01(5) . . ?
C212 Au48 Au25 81.47(5) . 2_666 ?
C211 Au48 Au26 150.72(7) . 2_666 ?
C211 Au48 Au35 101.61(6) . . ?
C211 Au48 Au27 135.96(8) . 2_666 ?
C211 Au48 Au49 98.78(6) . . ?
C211 Au48 Au11 131.61(7) . 2_666 ?
C211 Au48 Au12 123.23(7) . 2_666 ?
C211 Au48 Au38 37.98(5) . . ?
C211 Au48 Au25 78.70(6) . 2_666 ?
C211 Au48 C212 26.03(3) . . ?
Au46 Au10 Au49 59.37(5) 2_666 2_666 ?
Au46 Au10 Au53 61.46(5) 2_666 2_666 ?
Au46 Au10 Au50 66.87(5) 2_666 2_666 ?
Au46 Au10 Au2 111.45(6) 2_666 . ?
Au13 Au10 Au46 61.61(5) . 2_666 ?
Au13 Au10 Au49 94.11(6) . 2_666 ?
Au13 Au10 Au53 61.53(5) . 2_666 ?
Au13 Au10 Au50 128.12(6) . 2_666 ?
Au13 Au10 Au2 62.63(5) . . ?
Au49 Au10 Au53 120.58(6) 2_666 2_666 ?
Au49 Au10 Au50 63.49(5) 2_666 2_666 ?
Au49 Au10 Au2 154.81(7) 2_666 . ?
Au11 Au10 Au46 89.81(6) . 2_666 ?
Au11 Au10 Au13 62.10(5) . . ?
Au11 Au10 Au49 61.54(5) . 2_666 ?
Au11 Au10 Au53 123.58(6) . 2_666 ?
Au11 Au10 Au50 124.72(7) . 2_666 ?
Au11 Au10 Au2 96.86(7) . . ?
Au53 Au10 Au50 89.24(6) 2_666 2_666 ?
Au53 Au10 Au2 58.69(6) 2_666 . ?
Au2 Au10 Au50 137.88(8) . 2_666 ?
C72 Au10 Au46 134(2) . 2_666 ?
C72 Au10 Au13 155.7(18) . . ?
C72 Au10 Au49 110.0(17) . 2_666 ?
C72 Au10 Au11 126.9(17) . . ?
C72 Au10 Au53 106.0(15) . 2_666 ?
C72 Au10 Au50 69(2) . 2_666 ?
C72 Au10 Au2 93.1(18) . . ?
C71 Au10 Au46 102.2(13) . 2_666 ?
C71 Au10 Au13 156.7(13) . . ?
C71 Au10 Au49 90.6(13) . 2_666 ?
C71 Au10 Au11 138.5(13) . . ?
C71 Au10 Au53 96.6(13) . 2_666 ?
C71 Au10 Au50 37.1(13) . 2_666 ?
C71 Au10 Au2 114.6(13) . . ?
C71 Au10 C72 32(2) . . ?
Au6 Au9 Au24 96.82(5) . . ?
Au8 Au9 Au24 76.16(5) . . ?
Au8 Au9 Au6 53.93(4) . . ?
C111 Au9 Au24 39.1(8) . . ?
C111 Au9 Au6 135.3(8) . . ?
C111 Au9 Au8 97.3(8) . . ?
C111 Au9 C51 172.6(13) . . ?
C111 Au9 C52 156.6(11) . . ?
C51 Au9 Au24 133.5(11) . . ?
C51 Au9 Au6 37.7(11) . . ?
C51 Au9 Au8 79.4(11) . . ?
C51 Au9 C52 30.3(12) . . ?
C52 Au9 Au24 161.2(8) . . ?
C52 Au9 Au6 68.0(8) . . ?
C52 Au9 Au8 101.5(7) . . ?
Au18 Au4 Au3 94.38(6) . . ?
Au18 Au4 Au14 61.43(5) . . ?
Au18 Au4 Au15 61.23(5) . . ?
Au18 Au4 Au7 62.53(5) . . ?
Au18 Au4 Au1 129.08(6) . . ?
Au3 Au4 Au15 120.20(6) . . ?
Au3 Au4 Au7 155.26(7) . . ?
Au3 Au4 Au1 63.62(5) . . ?
Au14 Au4 Au3 59.56(5) . . ?
Au14 Au4 Au15 60.90(5) . . ?
Au14 Au4 Au7 110.81(6) . . ?
Au14 Au4 Au1 68.02(5) . . ?
Au6 Au4 Au18 62.00(5) . . ?
Au6 Au4 Au3 61.30(5) . . ?
Au6 Au4 Au14 89.22(6) . . ?
Au6 Au4 Au15 123.13(7) . . ?
Au6 Au4 Au7 97.69(6) . . ?
Au6 Au4 Au1 124.57(7) . . ?
Au15 Au4 Au7 58.34(5) . . ?
Au15 Au4 Au1 89.70(6) . . ?
Au7 Au4 Au1 137.26(7) . . ?
C21 Au4 Au18 160.7(10) . . ?
C21 Au4 Au3 87.4(10) . . ?
C21 Au4 Au14 103.8(10) . . ?
C21 Au4 Au6 133.8(10) . . ?
C21 Au4 Au15 101.4(10) . . ?
C21 Au4 Au7 117.4(10) . . ?
C21 Au4 Au1 36.4(10) . . ?
C21 Au4 C22 30.2(15) . . ?
C22 Au4 Au18 158.3(14) . . ?
C22 Au4 Au3 106.9(14) . . ?
C22 Au4 Au14 133.6(15) . . ?
C22 Au4 Au6 125.2(15) . . ?
C22 Au4 Au15 109.1(15) . . ?
C22 Au4 Au7 95.8(14) . . ?
C22 Au4 Au1 66.7(15) . . ?
Au27 Au28 Au30 61.81(5) . . ?
Au27 Au28 Au15 62.10(5) . . ?
Au27 Au28 Au34 65.45(5) . 2_666 ?
Au27 Au28 Au42 94.98(6) . . ?
Au27 Au28 Au31 124.46(7) . . ?
Au27 Au28 Au25 71.56(6) . . ?
Au30 Au28 Au42 60.58(5) . . ?
Au30 Au28 Au31 66.70(5) . . ?
Au30 Au28 Au25 132.75(8) . . ?
Au15 Au28 Au30 61.27(5) . . ?
Au15 Au28 Au34 127.55(7) . 2_666 ?
Au15 Au28 Au42 121.53(7) . . ?
Au15 Au28 Au31 76.22(6) . . ?
Au15 Au28 Au25 91.16(7) . . ?
Au34 Au28 Au30 93.62(6) 2_666 . ?
Au34 Au28 Au42 62.07(5) 2_666 . ?
Au34 Au28 Au31 138.35(8) 2_666 . ?
Au34 Au28 Au25 72.79(6) 2_666 . ?
Au42 Au28 Au31 76.38(6) . . ?
Au42 Au28 Au25 134.26(7) . . ?
Au31 Au28 Au25 147.33(8) . . ?
C141 Au28 Au27 161.0(8) . . ?
C141 Au28 Au30 103.7(5) . . ?
C141 Au28 Au15 100.9(12) . . ?
C141 Au28 Au34 130.8(13) . 2_666 ?
C141 Au28 Au42 87.1(14) . . ?
C141 Au28 Au31 37.9(4) . . ?
C141 Au28 Au25 119.6(8) . . ?
Au27 Au12 Au15 61.16(5) . . ?
Au27 Au12 Au11 91.89(6) . . ?
Au27 Au12 Au48 59.15(5) . 2_666 ?
Au27 Au12 Au1 136.92(7) . . ?
Au27 Au12 Au25 71.63(6) . . ?
Au14 Au12 Au27 62.46(5) . . ?
Au14 Au12 Au15 62.87(5) . . ?
Au14 Au12 Au11 62.53(5) . . ?
Au14 Au12 Au48 93.02(6) . 2_666 ?
Au14 Au12 Au1 74.48(6) . . ?
Au14 Au12 Au25 133.78(7) . . ?
Au15 Au12 Au11 125.37(7) . . ?
Au15 Au12 Au48 120.12(7) . 2_666 ?
Au15 Au12 Au1 98.74(6) . . ?
Au15 Au12 Au25 91.11(7) . . ?
Au11 Au12 Au48 61.55(5) . 2_666 ?
Au11 Au12 Au1 68.30(6) . . ?
Au11 Au12 Au25 126.54(6) . . ?
Au48 Au12 Au25 66.59(6) 2_666 . ?
Au1 Au12 Au48 128.14(7) . 2_666 ?
Au1 Au12 Au25 150.76(7) . . ?
C82 Au12 Au27 136.3(5) . . ?
C82 Au12 Au14 158.8(8) . . ?
C82 Au12 Au15 113.6(7) . . ?
C82 Au12 Au11 117.7(6) . . ?
C82 Au12 Au48 105.6(9) . 2_666 ?
C82 Au12 Au1 85.9(6) . . ?
C82 Au12 Au25 64.9(6) . . ?
C81 Au12 Au27 101.1(3) . . ?
C81 Au12 Au14 161.5(8) . . ?
C81 Au12 Au15 102.8(14) . . ?
C81 Au12 Au11 129.9(15) . . ?
C81 Au12 Au48 84.3(11) . 2_666 ?
C81 Au12 Au1 121.2(2) . . ?
C81 Au12 Au25 29.60(19) . . ?
C81 Au12 C82 35.3(6) . . ?
Au46 Au53 Au2 113.34(8) . 2_666 ?
Au13 Au53 Au46 59.20(5) 2_666 . ?
Au13 Au53 Au2 63.30(6) 2_666 2_666 ?
Au44 Au53 Au46 59.26(5) . . ?
Au44 Au53 Au13 89.33(6) . 2_666 ?
Au44 Au53 Au10 117.58(6) . 2_666 ?
Au44 Au53 Au2 147.26(7) . 2_666 ?
Au16 Au53 Au46 89.07(5) 2_666 . ?
Au16 Au53 Au13 59.47(5) 2_666 2_666 ?
Au16 Au53 Au44 60.22(5) 2_666 . ?
Au16 Au53 Au10 116.99(7) 2_666 2_666 ?
Au16 Au53 Au2 89.13(6) 2_666 2_666 ?
Au47 Au53 Au46 56.92(5) . . ?
Au47 Au53 Au13 116.12(6) . 2_666 ?
Au47 Au53 Au44 58.48(5) . . ?
Au47 Au53 Au16 118.60(6) . 2_666 ?
Au47 Au53 Au10 88.56(6) . 2_666 ?
Au47 Au53 Au2 148.45(7) . 2_666 ?
Au10 Au53 Au46 58.34(5) 2_666 . ?
Au10 Au53 Au13 57.52(5) 2_666 2_666 ?
Au10 Au53 Au2 64.02(6) 2_666 2_666 ?
Au52 Au53 Au46 117.85(7) . . ?
Au52 Au53 Au13 120.31(6) . 2_666 ?
Au52 Au53 Au44 58.59(5) . . ?
Au52 Au53 Au16 60.90(5) . 2_666 ?
Au52 Au53 Au47 89.79(6) . . ?
Au52 Au53 Au10 176.08(7) . 2_666 ?
Au52 Au53 Au2 118.51(7) . 2_666 ?
C241 Au53 Au46 129(3) . . ?
C241 Au53 Au13 107(3) . 2_666 ?
C241 Au53 Au44 164(3) . . ?
C241 Au53 Au16 128(3) . 2_666 ?
C241 Au53 Au47 112(3) . . ?
C241 Au53 Au10 73(3) . 2_666 ?
C241 Au53 Au52 111(3) . . ?
C241 Au53 Au2 47(2) . 2_666 ?
Au44 Au52 Au16 61.45(5) . 2_666 ?
Au44 Au52 Au51 94.44(6) . . ?
Au44 Au52 Au42 65.19(6) . . ?
Au44 Au52 Au53 62.38(5) . . ?
Au44 Au52 Au45 71.51(6) . . ?
Au44 Au52 Au55 125.20(9) . . ?
Au16 Au52 Au51 60.21(5) 2_666 . ?
Au16 Au52 Au45 132.68(7) 2_666 . ?
Au16 Au52 Au55 67.46(7) 2_666 . ?
Au51 Au52 Au45 131.92(8) . . ?
Au51 Au52 Au55 75.87(6) . . ?
Au42 Au52 Au16 93.38(6) . 2_666 ?
Au42 Au52 Au51 62.20(5) . . ?
Au42 Au52 Au45 70.35(7) . . ?
Au42 Au52 Au55 137.88(7) . . ?
Au53 Au52 Au16 60.91(5) . 2_666 ?
Au53 Au52 Au51 120.76(7) . . ?
Au53 Au52 Au42 127.56(7) . . ?
Au53 Au52 Au45 93.67(7) . . ?
Au53 Au52 Au55 76.77(7) . . ?
Au55 Au52 Au45 149.60(8) . . ?
C231 Au52 Au44 158.4(8) . . ?
C231 Au52 Au16 116(2) . 2_666 ?
C231 Au52 Au51 102.2(9) . . ?
C231 Au52 Au42 135.3(13) . . ?
C231 Au52 Au53 96.9(12) . . ?
C231 Au52 Au45 106.0(18) . . ?
C231 Au52 Au55 48(2) . . ?
Au37 Au50 Au49 75.78(5) . . ?
Au37 Au50 Au10 101.32(5) . 2_666 ?
Au49 Au50 Au10 51.19(4) . 2_666 ?
Au47 Au50 Au37 55.65(5) . . ?
Au47 Au50 Au49 100.16(6) . . ?
Au47 Au50 Au10 79.23(5) . 2_666 ?
C161 Au50 Au37 38.8(10) . . ?
C161 Au50 Au49 96.5(9) . . ?
C161 Au50 Au47 82.5(10) . . ?
C161 Au50 Au10 138.3(10) . 2_666 ?
C161 Au50 C162 33.5(11) . . ?
C162 Au50 Au37 72.3(8) . . ?
C162 Au50 Au49 114.7(8) . . ?
C162 Au50 Au47 105.9(8) . . ?
C162 Au50 Au10 165.9(8) . 2_666 ?
C71 Au50 Au37 140.6(15) 2_666 . ?
C71 Au50 Au49 82.9(14) 2_666 . ?
C71 Au50 Au47 97.3(14) 2_666 . ?
C71 Au50 Au10 41.0(15) 2_666 2_666 ?
C71 Au50 C161 179.3(19) 2_666 . ?
C71 Au50 C162 147.1(17) 2_666 . ?
Au18 Au7 Au4 54.11(5) . . ?
Au15 Au7 Au18 57.98(5) . . ?
Au15 Au7 Au4 57.67(5) . . ?
C101 Au7 Au18 86.0(11) . . ?
C101 Au7 Au15 142.1(11) . . ?
C101 Au7 Au4 112.4(12) . . ?
C91 Au7 Au18 106.8(15) . . ?
C91 Au7 Au15 50.9(15) . . ?
C91 Au7 Au4 74.5(15) . . ?
C91 Au7 C101 166.9(18) . . ?
Au8 Au54 Au19 52.01(4) 2_666 2_666 ?
Au8 Au54 Au5 57.16(5) 2_666 2_666 ?
Au8 Au54 Au22 83.95(6) 2_666 2_666 ?
Au5 Au54 Au19 50.96(4) 2_666 2_666 ?
Au22 Au54 Au19 51.21(4) 2_666 2_666 ?
Au22 Au54 Au5 101.33(6) 2_666 2_666 ?
C221 Au54 Au19 87.5(12) . 2_666 ?
C221 Au54 Au8 139.1(13) . 2_666 ?
C221 Au54 Au5 94.9(13) . 2_666 ?
C221 Au54 Au22 72.2(12) . 2_666 ?
C221 Au54 C61 173(3) . 2_666 ?
C61 Au54 Au19 99(2) 2_666 2_666 ?
C61 Au54 Au8 48(2) 2_666 2_666 ?
C61 Au54 Au5 90(3) 2_666 2_666 ?
C61 Au54 Au22 111(2) 2_666 2_666 ?
Au3 Au1 Au4 51.80(5) . . ?
Au11 Au1 Au3 75.27(5) . . ?
Au11 Au1 Au4 100.70(5) . . ?
Au12 Au1 Au3 99.92(6) . . ?
Au12 Au1 Au11 54.21(5) . . ?
Au12 Au1 Au4 79.51(6) . . ?
C11 Au1 Au3 101.9(16) . . ?
C11 Au1 Au11 42.9(15) . . ?
C11 Au1 Au4 143.0(15) . . ?
C11 Au1 Au12 80.9(14) . . ?
C11 Au1 C12 30.7(16) . . ?
C21 Au1 Au3 80.7(11) . . ?
C21 Au1 Au11 141.4(10) . . ?
C21 Au1 Au4 41.2(11) . . ?
C21 Au1 Au12 102.2(10) . . ?
C21 Au1 C11 175.7(18) . . ?
C21 Au1 C12 144.9(17) . . ?
C12 Au1 Au3 117.7(14) . . ?
C12 Au1 Au11 73.6(13) . . ?
C12 Au1 Au4 169.5(14) . . ?
C12 Au1 Au12 103.3(13) . . ?
Au36 Au39 Au24 53.84(4) . . ?
Au36 Au39 Au49 52.96(4) . . ?
Au23 Au39 Au36 58.20(5) . . ?
Au23 Au39 Au24 56.52(5) . . ?
Au23 Au39 Au49 106.88(6) . . ?
Au24 Au39 Au49 96.62(6) . . ?
C121 Au39 Au36 106.6(14) . . ?
C121 Au39 Au23 51.7(14) . . ?
C121 Au39 Au24 71.1(14) . . ?
C121 Au39 Au49 158.5(14) . . ?
C121 Au39 C201 160.5(17) . . ?
C201 Au39 Au36 91.2(10) . . ?
C201 Au39 Au23 147.7(10) . . ?
C201 Au39 Au24 115.6(10) . . ?
C201 Au39 Au49 40.9(10) . . ?
Au30 Au31 Au33 50.69(4) . . ?
Au28 Au31 Au30 54.33(5) . . ?
Au28 Au31 Au33 103.66(6) . . ?
C141 Au31 Au30 100.2(16) . . ?
C141 Au31 Au33 143.1(16) . . ?
C141 Au31 Au28 46.8(16) . . ?
C141 Au31 C151 161(2) . . ?
C151 Au31 Au30 91.7(16) . . ?
C151 Au31 Au33 42.2(15) . . ?
C151 Au31 Au28 145.8(16) . . ?
Au22 Au38 Au35 53.20(4) . . ?
Au22 Au38 Au48 103.60(6) . . ?
Au48 Au38 Au35 51.63(4) . . ?
C131 Au38 Au35 98.3(10) . . ?
C131 Au38 Au22 45.1(10) . . ?
C131 Au38 Au48 147.5(10) . . ?
C211 Au38 Au35 88.64(7) . . ?
C211 Au38 Au22 141.38(8) . . ?
C211 Au38 Au48 37.81(4) . . ?
C211 Au38 C131 171.4(10) . . ?
Au48 Au25 Au27 50.69(4) 2_666 . ?
Au28 Au25 Au27 50.74(5) . . ?
Au28 Au25 Au48 100.75(6) . 2_666 ?
Au12 Au25 Au27 51.70(5) . . ?
Au12 Au25 Au48 56.47(5) . 2_666 ?
Au12 Au25 Au28 83.10(6) . . ?
C81 Au25 Au27 85.9(2) . . ?
C81 Au25 Au48 78.4(12) . 2_666 ?
C81 Au25 Au28 104.8(13) . . ?
C81 Au25 Au12 34.32(18) . . ?
C81 Au25 C171 177.5(14) . 2_666 ?
C171 Au25 Au27 91.7(14) 2_666 . ?
C171 Au25 Au48 99.5(13) 2_666 2_666 ?
C171 Au25 Au28 74.1(14) 2_666 . ?
C171 Au25 Au12 143.2(14) 2_666 . ?
Au13 Au2 Au10 53.92(5) . . ?
Au53 Au2 Au13 57.90(5) 2_666 . ?
Au53 Au2 Au10 57.29(5) 2_666 . ?
C31 Au2 Au13 82.4(4) . . ?
C31 Au2 Au10 115.2(16) . . ?
C31 Au2 Au53 136.1(5) . 2_666 ?
C31 Au2 C241 173(3) . 2_666 ?
C241 Au2 Au13 105(3) 2_666 . ?
C241 Au2 Au10 70(3) 2_666 . ?
C241 Au2 Au53 50(3) 2_666 2_666 ?
Au33 Au45 Au44 51.08(4) . . ?
Au33 Au45 Au42 76.70(6) . . ?
Au47 Au45 Au44 51.11(5) . . ?
Au47 Au45 Au33 56.01(5) . . ?
Au47 Au45 Au42 104.07(7) . . ?
Au42 Au45 Au44 52.98(5) . . ?
Au52 Au45 Au44 51.07(5) . . ?
Au52 Au45 Au33 101.74(7) . . ?
Au52 Au45 Au47 81.80(7) . . ?
Au52 Au45 Au42 51.91(5) . . ?
C181 Au45 Au44 93.6(11) . . ?
C181 Au45 Au33 101.9(11) . . ?
C181 Au45 Au47 144.6(11) . . ?
C181 Au45 Au42 40.6(11) . . ?
C181 Au45 Au52 76.0(11) . . ?
C181 Au45 C191 166(4) . . ?
C191 Au45 Au44 100(4) . . ?
C191 Au45 Au33 88(4) . . ?
C191 Au45 Au47 49(4) . . ?
C191 Au45 Au42 153(4) . . ?
C191 Au45 Au52 112(4) . . ?
Au52 Au55 Au16 54.80(5) . 2_666 ?
C41 Au55 Au16 86.0(17) . 2_666 ?
C41 Au55 Au52 140.4(17) . . ?
C41 Au55 C231 169(2) . . ?
C231 Au55 Au16 104.9(17) . 2_666 ?
C231 Au55 Au52 50.2(18) . . ?
Au9 C111 Au24 105.6(13) . . ?
C112 C111 Au24 80.0(19) . . ?
C112 C111 Au9 172(3) . . ?
C181 C182 Au42 61(2) . . ?
C181 C182 C183 166(3) . . ?
C183 C182 Au42 131.8(15) . . ?
Au37 C161 Au50 96.4(15) . . ?
C162 C161 Au37 173(3) . . ?
C162 C161 Au50 78(2) . . ?
C111 C112 Au24 69.8(19) . . ?
C111 C112 C113 166(3) . . ?
C113 C112 Au24 123.3(18) . . ?
C221 C222 Au51 65(2) . . ?
C221 C222 C223 163(3) . . ?
C223 C222 Au51 128.6(12) . . ?
C153 C152 Au33 139(3) . . ?
C153 C152 C151 153(5) . . ?
C151 C152 Au33 68(3) . . ?
Au1 C11 Au11 95(2) . . ?
C12 C11 Au11 178(5) . . ?
C12 C11 Au1 84(4) . . ?
Au22 C131 Au38 89.4(14) . . ?
C132 C131 Au22 100(3) . . ?
C132 C131 Au38 170(4) . . ?
Au6 C51 Au9 99.8(17) . . ?
C52 C51 Au6 177(4) . . ?
C52 C51 Au9 83(3) . . ?
C201 C202 Au49 68(3) . . ?
C201 C202 C203 176(4) . . ?
C203 C202 Au49 116(2) . . ?
Au54 C221 Au51 112.7(16) . . ?
C222 C221 Au51 86(2) . . ?
C222 C221 Au54 160(3) . . ?
Au1 C21 Au4 102.4(16) . . ?
C22 C21 Au4 82(4) . . ?
C22 C21 Au1 175(4) . . ?
C224 C225 H225 120.0 . . ?
C224 C225 C226 120.0 . . ?
C226 C225 H225 120.0 . . ?
C225 C224 H224 120.0 . . ?
C225 C224 C223 120.0 . . ?
C223 C224 H224 120.0 . . ?
C224 C223 C222 119.9(11) . . ?
C228 C223 C222 118.0(11) . . ?
C228 C223 C224 120.0 . . ?
C223 C228 H228 120.0 . . ?
C223 C228 C227 120.0 . . ?
C227 C228 H228 120.0 . . ?
C228 C227 H227 120.0 . . ?
C226 C227 C228 120.0 . . ?
C226 C227 H227 120.0 . . ?
C225 C226 C229 118.7(10) . . ?
C227 C226 C225 120.0 . . ?
C227 C226 C229 121.3(10) . . ?
C121 C122 C123 169(4) . . ?
C51 C52 Au9 67(2) . . ?
C51 C52 C53 172(4) . . ?
C53 C52 Au9 121(2) . . ?
Au31 C141 Au28 95.3(17) . . ?
C142 C141 Au28 103(2) . . ?
C142 C141 Au31 156(3) . . ?
Au7 C101 Au21 112.0(18) . . ?
C102 C101 Au21 73(3) . . ?
C102 C101 Au7 174(4) . . ?
C33 C32 Au3 116(2) . . ?
C31 C32 Au3 54.3(14) . . ?
C31 C32 C33 167(3) . . ?
Au39 C121 Au23 86.9(17) . . ?
C122 C121 Au23 108(3) . . ?
C122 C121 Au39 162(4) . . ?
Au7 C91 Au15 93(2) . . ?
C92 C91 Au15 98(3) . . ?
C92 C91 Au7 169(4) . . ?
C161 C162 Au50 68.3(19) . . ?
C161 C162 C163 171(3) . . ?
C163 C162 Au50 121(2) . . ?
Au39 C201 Au49 102.6(17) . . ?
C202 C201 Au49 86(3) . . ?
C202 C201 Au39 171(3) . . ?
C211 C212 Au48 54.00(4) . . ?
C211 C212 C213 174.86(4) . . ?
C213 C212 Au48 130.95(4) . . ?
Au45 C181 Au42 104.6(13) . . ?
C182 C181 Au42 91(2) . . ?
C182 C181 Au45 164(3) . . ?
C58 C53 C52 125(2) . . ?
C58 C53 C54 120.0 . . ?
C54 C53 C52 115(2) . . ?
C53 C58 H58 120.0 . . ?
C53 C58 C57 120.0 . . ?
C57 C58 H58 120.0 . . ?
C58 C57 H57 120.0 . . ?
C56 C57 C58 120.0 . . ?
C56 C57 H57 120.0 . . ?
C57 C56 C55 120.0 . . ?
C57 C56 C59 121.2(9) . . ?
C55 C56 C59 118.8(9) . . ?
C56 C55 H55 120.0 . . ?
C54 C55 C56 120.0 . . ?
C54 C55 H55 120.0 . . ?
C53 C54 H54 120.0 . . ?
C55 C54 C53 120.0 . . ?
C55 C54 H54 120.0 . . ?
C173 C172 Au34 125.8(14) . . ?
C171 C172 Au34 73(2) . . ?
C171 C172 C173 161(3) . . ?
C94 C93 C98 120.0 . . ?
C94 C93 C92 124(3) . . ?
C98 C93 C92 116(3) . . ?
C93 C94 H94 120.0 . . ?
C95 C94 C93 120.0 . . ?
C95 C94 H94 120.0 . . ?
C94 C95 H95 120.0 . . ?
C94 C95 C96 120.0 . . ?
C96 C95 H95 120.0 . . ?
C95 C96 C99 119.6(11) . . ?
C97 C96 C95 120.0 . . ?
C97 C96 C99 120.4(11) . . ?
C96 C97 H97 120.0 . . ?
C96 C97 C98 120.0 . . ?
C98 C97 H97 120.0 . . ?
C93 C98 H98 120.0 . . ?
C97 C98 C93 120.0 . . ?
C97 C98 H98 120.0 . . ?
C91 C92 C93 170(4) . . ?
C133 C138 H138 120.0 . . ?
C133 C138 C137 120.0 . . ?
C137 C138 H138 120.0 . . ?
C138 C133 C134 120.0 . . ?
C132 C133 C138 119(3) . . ?
C132 C133 C134 121(3) . . ?
C133 C134 H134 120.0 . . ?
C135 C134 C133 120.0 . . ?
C135 C134 H134 120.0 . . ?
C134 C135 H135 120.0 . . ?
C136 C135 C134 120.0 . . ?
C136 C135 H135 120.0 . . ?
C135 C136 C137 120.0 . . ?
C135 C136 C139 119.9(11) . . ?
C137 C136 C139 120.1(11) . . ?
C138 C137 H137 120.0 . . ?
C136 C137 C138 120.0 . . ?
C136 C137 H137 120.0 . . ?
Au54 C61 Au8 88(3) 2_666 . ?
C62 C61 Au8 108(7) . . ?
C62 C61 Au54 162(8) . 2_666 ?
C141 C142 C143 179(3) . . ?
C131 C132 Au22 54(3) . . ?
C131 C132 C133 162(5) . . ?
C133 C132 Au22 143(3) . . ?
C152 C153 C158 118(3) . . ?
C152 C153 C154 122(3) . . ?
C158 C153 C154 120.0 . . ?
C153 C158 H158 120.0 . . ?
C157 C158 C153 120.0 . . ?
C157 C158 H158 120.0 . . ?
C158 C157 H157 120.0 . . ?
C158 C157 C156 120.0 . . ?
C156 C157 H157 120.0 . . ?
C155 C156 C157 120.0 . . ?
C159 C156 C157 119.8(11) . . ?
C159 C156 C155 120.2(11) . . ?
C156 C155 H155 120.0 . . ?
C154 C155 C156 120.0 . . ?
C154 C155 H155 120.0 . . ?
C153 C154 H154 120.0 . . ?
C155 C154 C153 120.0 . . ?
C155 C154 H154 120.0 . . ?
C175 C174 H174 120.0 . . ?
C175 C174 C173 120.0 . . ?
C173 C174 H174 120.0 . . ?
C174 C175 H175 120.0 . . ?
C174 C175 C176 120.0 . . ?
C176 C175 H175 120.0 . . ?
C175 C176 C179 120.3(10) . . ?
C177 C176 C175 120.0 . . ?
C177 C176 C179 119.7(10) . . ?
C176 C177 H177 120.0 . . ?
C176 C177 C178 120.0 . . ?
C178 C177 H177 120.0 . . ?
C177 C178 H178 120.0 . . ?
C177 C178 C173 120.0 . . ?
C173 C178 H178 120.0 . . ?
C174 C173 C172 120.8(10) . . ?
C178 C173 C172 119.1(10) . . ?
C178 C173 C174 120.0 . . ?
C11 C12 Au1 65(4) . . ?
C11 C12 C13 167(6) . . ?
C13 C12 Au1 126(3) . . ?
C43 C42 Au5 137.0(10) . . ?
C41 C42 Au5 75(3) 2_666 . ?
C41 C42 C43 147(4) 2_666 . ?
Au48 C211 Au38 104.21(7) . . ?
C212 C211 Au48 99.97(5) . . ?
C212 C211 Au38 155.79(6) . . ?
C12 C13 C18 118(2) . . ?
C12 C13 C14 122(2) . . ?
C18 C13 C14 120.0 . . ?
C13 C18 H18 120.0 . . ?
C17 C18 C13 120.0 . . ?
C17 C18 H18 120.0 . . ?
C18 C17 H17 120.0 . . ?
C18 C17 C16 120.0 . . ?
C16 C17 H17 120.0 . . ?
C17 C16 C19 121.0(7) . . ?
C15 C16 C17 120.0 . . ?
C15 C16 C19 119.0(7) . . ?
C16 C15 H15 120.0 . . ?
C14 C15 C16 120.0 . . ?
C14 C15 H15 120.0 . . ?
C13 C14 H14 120.0 . . ?
C15 C14 C13 120.0 . . ?
C15 C14 H14 120.0 . . ?
C104 C103 C108 120.0 . . ?
C104 C103 C102 117(2) . . ?
C108 C103 C102 123(2) . . ?
C103 C104 H104 120.0 . . ?
C105 C104 C103 120.0 . . ?
C105 C104 H104 120.0 . . ?
C104 C105 H105 120.0 . . ?
C104 C105 C106 120.0 . . ?
C106 C105 H105 120.0 . . ?
C105 C106 C107 120.0 . . ?
C109 C106 C105 119.9(12) . . ?
C109 C106 C107 120.1(12) . . ?
C106 C107 H107 120.0 . . ?
C108 C107 C106 120.0 . . ?
C108 C107 H107 120.0 . . ?
C103 C108 H108 120.0 . . ?
C107 C108 C103 120.0 . . ?
C107 C108 H108 120.0 . . ?
C208 C203 C202 129(2) . . ?
C208 C203 C204 120.0 . . ?
C204 C203 C202 110(2) . . ?
C203 C208 H208 120.0 . . ?
C203 C208 C207 120.0 . . ?
C207 C208 H208 120.0 . . ?
C208 C207 H207 120.0 . . ?
C208 C207 C206 120.0 . . ?
C206 C207 H207 120.0 . . ?
C207 C206 C209 120.3(11) . . ?
C205 C206 C207 120.0 . . ?
C205 C206 C209 118.5(11) . . ?
C206 C205 H205 120.0 . . ?
C206 C205 C204 120.0 . . ?
C204 C205 H205 120.0 . . ?
C203 C204 H204 120.0 . . ?
C205 C204 C203 120.0 . . ?
C205 C204 H204 120.0 . . ?
C184 C183 C182 119.5(11) . . ?
C184 C183 C188 120.0 . . ?
C188 C183 C182 120.5(11) . . ?
C183 C184 H184 120.0 . . ?
C183 C184 C185 120.0 . . ?
C185 C184 H184 120.0 . . ?
C184 C185 H185 120.0 . . ?
C184 C185 C186 120.0 . . ?
C186 C185 H185 120.0 . . ?
C185 C186 C189 118.7(9) . . ?
C187 C186 C185 120.0 . . ?
C187 C186 C189 121.3(9) . . ?
C186 C187 H187 120.0 . . ?
C188 C187 C186 120.0 . . ?
C188 C187 H187 120.0 . . ?
C183 C188 H188 120.0 . . ?
C187 C188 C183 120.0 . . ?
C187 C188 H188 120.0 . . ?
C116 C115 H115 120.0 . . ?
C116 C115 C114 120.0 . . ?
C114 C115 H115 120.0 . . ?
C115 C116 C117 120.0 . . ?
C115 C116 C119 120.6(10) . . ?
C117 C116 C119 119.3(10) . . ?
C116 C117 H117 120.0 . . ?
C118 C117 C116 120.0 . . ?
C118 C117 H117 120.0 . . ?
C117 C118 H118 120.0 . . ?
C117 C118 C113 120.0 . . ?
C113 C118 H118 120.0 . . ?
C118 C113 C112 124.2(17) . . ?
C114 C113 C112 115.8(17) . . ?
C114 C113 C118 120.0 . . ?
C115 C114 H114 120.0 . . ?
C113 C114 C115 120.0 . . ?
C113 C114 H114 120.0 . . ?
F183 C189 C186 113.1(16) . . ?
F183 C189 F181 107.2(17) . . ?
F183 C189 F182 107.8(17) . . ?
F181 C189 C186 111.2(16) . . ?
F182 C189 C186 110.5(16) . . ?
F182 C189 F181 106.7(16) . . ?
C156 C159 F152 118.5(18) . . ?
C156 C159 F151 118.1(17) . . ?
C156 C159 F153 118.1(18) . . ?
F151 C159 F152 98.7(15) . . ?
F151 C159 F153 100.4(15) . . ?
F153 C159 F152 99.2(15) . . ?
C81 C82 Au12 44.9(8) . . ?
C83 C82 Au12 137.0(14) . . ?
C83 C82 C81 177(3) . . ?
Au25 C81 Au12 116.1(4) . . ?
C82 C81 Au12 99.8(13) . . ?
C82 C81 Au25 144.1(15) . . ?
F161 C169 C166 108(4) . . ?
F163 C169 F161 107(2) . . ?
F163 C169 C166 104(4) . . ?
F163 C169 F162 106.8(18) . . ?
F162 C169 F161 107(2) . . ?
F162 C169 C166 123(4) . . ?
C163 C164 H164 120.0 . . ?
C163 C164 C165 120.0 . . ?
C165 C164 H164 120.0 . . ?
C162 C163 C164 122(2) . . ?
C162 C163 C168 118(2) . . ?
C164 C163 C168 120.0 . . ?
C163 C168 H168 120.0 . . ?
C167 C168 C163 120.0 . . ?
C167 C168 H168 120.0 . . ?
C168 C167 H167 120.0 . . ?
C168 C167 C166 120.0 . . ?
C166 C167 H167 120.0 . . ?
C167 C166 C169 118(3) . . ?
C165 C166 C169 121(3) . . ?
C165 C166 C167 120.0 . . ?
C164 C165 H165 120.0 . . ?
C166 C165 C164 120.0 . . ?
C166 C165 H165 120.0 . . ?
C125 C126 C127 120.0 . . ?
C125 C126 C129 119.6(10) . . ?
C127 C126 C129 120.4(10) . . ?
C126 C125 H125 120.0 . . ?
C126 C125 C124 120.0 . . ?
C124 C125 H125 120.0 . . ?
C125 C124 H124 120.0 . . ?
C125 C124 C123 120.0 . . ?
C123 C124 H124 120.0 . . ?
C124 C123 C122 121(2) . . ?
C124 C123 C128 120.0 . . ?
C128 C123 C122 119(2) . . ?
C123 C128 H128 120.0 . . ?
C127 C128 C123 120.0 . . ?
C127 C128 H128 120.0 . . ?
C126 C127 H127 120.0 . . ?
C128 C127 C126 120.0 . . ?
C128 C127 H127 120.0 . . ?
F62 C69 F61 93(3) . . ?
F62 C69 C66 115.5(18) . . ?
F63 C69 F62 100(3) . . ?
F63 C69 F61 107.9(17) . . ?
F63 C69 C66 119.5(18) . . ?
F61 C69 C66 116.1(19) . . ?
C43 C44 H44 120.0 . . ?
C43 C44 C45 120.0 . . ?
C45 C44 H44 120.0 . . ?
C44 C43 C42 122.9(8) . . ?
C44 C43 C48 120.0 . . ?
C48 C43 C42 114.3(9) . . ?
C43 C48 H48 120.0 . . ?
C47 C48 C43 120.0 . . ?
C47 C48 H48 120.0 . . ?
C48 C47 H47 120.0 . . ?
C48 C47 C46 120.0 . . ?
C46 C47 H47 120.0 . . ?
C47 C46 C49 124.6(9) . . ?
C45 C46 C47 120.0 . . ?
C45 C46 C49 114.3(10) . . ?
C44 C45 H45 120.0 . . ?
C46 C45 C44 120.0 . . ?
C46 C45 H45 120.0 . . ?
C191 C192 Au47 65(10) . . ?
C191 C192 C193 152(10) . . ?
C193 C192 Au47 143(7) . . ?
F133 C139 C136 111.9(16) . . ?
F133 C139 F131 107.8(17) . . ?
F133 C139 F132 107.9(17) . . ?
F131 C139 C136 111.5(16) . . ?
F132 C139 C136 110.7(16) . . ?
F132 C139 F131 106.9(17) . . ?
C64 C65 H65 120.0 . . ?
C64 C65 C66 120.0 . . ?
C66 C65 H65 120.0 . . ?
C65 C64 H64 120.0 . . ?
C63 C64 C65 120.0 . . ?
C63 C64 H64 120.0 . . ?
C64 C63 C62 112(4) . . ?
C68 C63 C64 120.0 . . ?
C68 C63 C62 128(4) . . ?
C63 C68 H68 120.0 . . ?
C63 C68 C67 120.0 . . ?
C67 C68 H68 120.0 . . ?
C68 C67 H67 120.0 . . ?
C66 C67 C68 120.0 . . ?
C66 C67 H67 120.0 . . ?
C65 C66 C69 131.9(11) . . ?
C67 C66 C69 108.1(11) . . ?
C67 C66 C65 120.0 . . ?
Au55 C41 Au5 111(2) . 2_666 ?
C42 C41 Au5 71(3) 2_666 2_666 ?
C42 C41 Au55 170(5) 2_666 . ?
F73 C79 C76 108.4(16) . . ?
F72 C79 F73 110.4(18) . . ?
F72 C79 F71 109.6(18) . . ?
F72 C79 C76 109.3(17) . . ?
F71 C79 F73 111.2(18) . . ?
F71 C79 C76 107.9(16) . . ?
Au45 C191 Au47 87(5) . . ?
C192 C191 Au47 92(10) . . ?
C192 C191 Au45 176(10) . . ?
F11 C19 C16 110.1(14) . . ?
F11 C19 F13 107.7(15) . . ?
F13 C19 C16 108.5(14) . . ?
F12 C19 C16 111.3(14) . . ?
F12 C19 F11 110.2(15) . . ?
F12 C19 F13 109.0(15) . . ?
F42 C49 C46 116.3(15) . . ?
F42 C49 F43 106.2(10) . . ?
F42 C49 F41 108.3(10) . . ?
F43 C49 C46 109.0(14) . . ?
F41 C49 C46 112.1(15) . . ?
F41 C49 F43 104.2(14) . . ?
C106 C109 F102 118(3) . . ?
C106 C109 F101 114(3) . . ?
C106 C109 F103 119(4) . . ?
F102 C109 F103 99.4(16) . . ?
F101 C109 F102 101.7(17) . . ?
F101 C109 F103 102.1(17) . . ?
C21 C22 Au4 67(3) . . ?
C21 C22 C23 167(6) . . ?
C23 C22 Au4 125(4) . . ?
F23 C29 F21 107.7(17) . . ?
F23 C29 C26 110.8(16) . . ?
F21 C29 C26 110.1(16) . . ?
F22 C29 F23 108.5(17) . . ?
F22 C29 F21 107.9(17) . . ?
F22 C29 C26 111.7(16) . . ?
C23 C24 H24 120.0 . . ?
C23 C24 C25 120.0 . . ?
C25 C24 H24 120.0 . . ?
C24 C23 C22 113(4) . . ?
C28 C23 C22 127(4) . . ?
C28 C23 C24 120.0 . . ?
C23 C28 H28 120.0 . . ?
C27 C28 C23 120.0 . . ?
C27 C28 H28 120.0 . . ?
C28 C27 H27 120.0 . . ?
C26 C27 C28 120.0 . . ?
C26 C27 H27 120.0 . . ?
C27 C26 C29 120.9(11) . . ?
C27 C26 C25 120.0 . . ?
C25 C26 C29 119.0(11) . . ?
C24 C25 H25 120.0 . . ?
C26 C25 C24 120.0 . . ?
C26 C25 H25 120.0 . . ?
C101 C102 Au21 76(3) . . ?
C101 C102 C103 156(5) . . ?
C103 C102 Au21 128(3) . . ?
C33 C34 H34 120.0 . . ?
C33 C34 C35 120.0 . . ?
C35 C34 H34 120.0 . . ?
C34 C33 C32 105(2) . . ?
C34 C33 C38 120.0 . . ?
C38 C33 C32 133(2) . . ?
C33 C38 H38 120.0 . . ?
C33 C38 C37 120.0 . . ?
C37 C38 H38 120.0 . . ?
C38 C37 H37 120.0 . . ?
C36 C37 C38 120.0 . . ?
C36 C37 H37 120.0 . . ?
C37 C36 C35 120.0 . . ?
C37 C36 C39 119.9(10) . . ?
C35 C36 C39 119.6(10) . . ?
C34 C35 H35 120.0 . . ?
C36 C35 C34 120.0 . . ?
C36 C35 H35 120.0 . . ?
C73 C78 H78 120.0 . . ?
C73 C78 C77 120.0 . . ?
C77 C78 H78 120.0 . . ?
C74 C73 C78 120.0 . . ?
C72 C73 C78 117(5) . . ?
C72 C73 C74 123(5) . . ?
C73 C74 H74 120.0 . . ?
C75 C74 C73 120.0 . . ?
C75 C74 H74 120.0 . . ?
C74 C75 H75 120.0 . . ?
C74 C75 C76 120.0 . . ?
C76 C75 H75 120.0 . . ?
C75 C76 C79 120(3) . . ?
C75 C76 C77 120.0 . . ?
C77 C76 C79 120(3) . . ?
C78 C77 H77 120.0 . . ?
C76 C77 C78 120.0 . . ?
C76 C77 H77 120.0 . . ?
F33 C39 C36 110.7(16) . . ?
F31 C39 C36 111.3(15) . . ?
F31 C39 F33 108.4(17) . . ?
F31 C39 F32 107.6(17) . . ?
F32 C39 C36 110.9(17) . . ?
F32 C39 F33 107.8(17) . . ?
C73 C72 Au10 132(6) . . ?
C73 C72 C71 163(9) . . ?
C71 C72 Au10 65(5) . . ?
Au50 C71 Au10 102(2) 2_666 . ?
C72 C71 Au10 83(5) . . ?
C72 C71 Au50 169(4) . 2_666 ?
F53 C59 C56 109.7(15) . . ?
F53 C59 F51 110.8(17) . . ?
F53 C59 F52 110.0(17) . . ?
F51 C59 C56 109.0(15) . . ?
F51 C59 F52 108.4(16) . . ?
F52 C59 C56 108.9(15) . . ?
Au55 C231 Au52 82(3) . . ?
C232 C231 Au52 112(4) . . ?
C232 C231 Au55 166(4) . . ?
Au25 C171 Au34 111.6(18) 2_666 . ?
C172 C171 Au34 77(2) . . ?
C172 C171 Au25 171(4) . 2_666 ?
Au31 C151 Au33 97.7(17) . . ?
C152 C151 Au33 81(3) . . ?
C152 C151 Au31 175(5) . . ?
C231 C232 C233 171(4) . . ?
F113 C119 C116 110.0(15) . . ?
F113 C119 F111 107.8(16) . . ?
F112 C119 C116 111.2(15) . . ?
F112 C119 F113 109.5(16) . . ?
F112 C119 F111 107.4(16) . . ?
F111 C119 C116 110.9(16) . . ?
C232 C233 C234 119.8(9) . . ?
C232 C233 C238 120.2(9) . . ?
C234 C233 C238 120.0 . . ?
C233 C234 H234 120.0 . . ?
C235 C234 C233 120.0 . . ?
C235 C234 H234 120.0 . . ?
C234 C235 H235 120.0 . . ?
C234 C235 C236 120.0 . . ?
C236 C235 H235 120.0 . . ?
C235 C236 C239 119.3(11) . . ?
C237 C236 C235 120.0 . . ?
C237 C236 C239 120.0(11) . . ?
C236 C237 H237 120.0 . . ?
C236 C237 C238 120.0 . . ?
C238 C237 H237 120.0 . . ?
C233 C238 H238 120.0 . . ?
C237 C238 C233 120.0 . . ?
C237 C238 H238 120.0 . . ?
C61 C62 C63 174(9) . . ?
F91 C99 C96 110.7(15) . . ?
F91 C99 F92 108.4(17) . . ?
F91 C99 F93 109.3(17) . . ?
F92 C99 C96 110.2(16) . . ?
F93 C99 C96 109.7(16) . . ?
F93 C99 F92 108.6(17) . . ?
F191 C199 C196 110.6(16) . . ?
F193 C199 F191 108.2(17) . . ?
F193 C199 C196 110.3(17) . . ?
F193 C199 F192 108.7(17) . . ?
F192 C199 F191 108.5(17) . . ?
F192 C199 C196 110.5(16) . . ?
C196 C197 H197 120.0 . . ?
C196 C197 C198 120.0 . . ?
C198 C197 H197 120.0 . . ?
C197 C196 C199 120.2(11) . . ?
C197 C196 C195 120.0 . . ?
C195 C196 C199 119.7(11) . . ?
C196 C195 H195 120.0 . . ?
C194 C195 C196 120.0 . . ?
C194 C195 H195 120.0 . . ?
C195 C194 H194 120.0 . . ?
C195 C194 C193 120.0 . . ?
C193 C194 H194 120.0 . . ?
C194 C193 C192 119.5(14) . . ?
C198 C193 C192 119.5(14) . . ?
C198 C193 C194 120.0 . . ?
C197 C198 H198 120.0 . . ?
C193 C198 C197 120.0 . . ?
C193 C198 H198 120.0 . . ?
C214 C215 H215 119.8 . . ?
C216 C215 H215 119.8 . . ?
C216 C215 C214 120.48(2) . . ?
C215 C214 H214 120.2 . . ?
C213 C214 C215 119.52(2) . . ?
C213 C214 H214 120.2 . . ?
C214 C213 C212 119.39(2) . . ?
C214 C213 C218 120.48(2) . . ?
C218 C213 C212 120.13(2) . . ?
C213 C218 H218 120.2 . . ?
C217 C218 C213 119.52(2) . . ?
C217 C218 H218 120.2 . . ?
C218 C217 H217 119.8 . . ?
C216 C217 C218 120.48(2) . . ?
C216 C217 H217 119.8 . . ?
C215 C216 C219 121.0(8) . . ?
C217 C216 C215 119.52(2) . . ?
C217 C216 C219 119.5(9) . . ?
Au2 C31 Au3 117.1(4) . . ?
C32 C31 Au3 96.3(19) . . ?
C32 C31 Au2 146.1(17) . . ?
F83 C89 C86 107.5(14) . . ?
F83 C89 F82 107.3(16) . . ?
F82 C89 C86 120(2) . . ?
F81 C89 C86 108(2) . . ?
F81 C89 F83 106.9(17) . . ?
F81 C89 F82 107.0(16) . . ?
C82 C83 C88 120.0(12) . . ?
C82 C83 C84 120.0(12) . . ?
C88 C83 C84 120.0 . . ?
C83 C88 H88 120.0 . . ?
C83 C88 C87 120.0 . . ?
C87 C88 H88 120.0 . . ?
C88 C87 H87 120.0 . . ?
C86 C87 C88 120.0 . . ?
C86 C87 H87 120.0 . . ?
C87 C86 C89 119.6(10) . . ?
C85 C86 C89 119.3(10) . . ?
C85 C86 C87 120.0 . . ?
C86 C85 H85 120.0 . . ?
C86 C85 C84 120.0 . . ?
C84 C85 H85 120.0 . . ?
C83 C84 H84 120.0 . . ?
C85 C84 C83 120.0 . . ?
C85 C84 H84 120.0 . . ?
F213 C219 C216 110.3(16) . . ?
F211 C219 C216 110.2(16) . . ?
F211 C219 F213 107.0(16) . . ?
F212 C219 C216 111.4(15) . . ?
F212 C219 F213 108.6(17) . . ?
F212 C219 F211 109.2(17) . . ?
F233 C239 C236 111.6(16) . . ?
F233 C239 F231 107.3(17) . . ?
F233 C239 F232 107.8(17) . . ?
F231 C239 C236 111.0(16) . . ?
F231 C239 F232 107.9(17) . . ?
F232 C239 C236 111.1(16) . . ?
F222 C229 C226 111.7(15) . . ?
F222 C229 F221 108.3(16) . . ?
F222 C229 F223 108.3(17) . . ?
F221 C229 C226 110.9(15) . . ?
F221 C229 F223 107.3(16) . . ?
F223 C229 C226 110.2(16) . . ?
F121 C129 C126 110.8(16) . . ?
F122 C129 C126 111.6(16) . . ?
F122 C129 F121 107.1(17) . . ?
F122 C129 F123 108.9(17) . . ?
F123 C129 C126 110.6(16) . . ?
F123 C129 F121 107.8(17) . . ?
F202 C209 C206 112.3(15) . . ?
F202 C209 F203 108.0(15) . . ?
F202 C209 F201 108.2(15) . . ?
F203 C209 C206 110.8(16) . . ?
F201 C209 C206 110.2(16) . . ?
F201 C209 F203 107.2(16) . . ?
F171 C179 C176 111.0(16) . . ?
F171 C179 F173 107.2(17) . . ?
F172 C179 C176 112.9(16) . . ?
F172 C179 F171 106.9(17) . . ?
F172 C179 F173 107.0(16) . . ?
F173 C179 C176 111.5(16) . . ?
C148 C143 C142 122.0(11) . . ?
C148 C143 C144 120.0 . . ?
C144 C143 C142 118.0(11) . . ?
C143 C148 H148 120.0 . . ?
C143 C148 C147 120.0 . . ?
C147 C148 H148 120.0 . . ?
C148 C147 H147 120.0 . . ?
C148 C147 C146 120.0 . . ?
C146 C147 H147 120.0 . . ?
C147 C146 C145 120.0 . . ?
C147 C146 C149 110.3(10) . . ?
C145 C146 C149 129.7(10) . . ?
C146 C145 H145 120.0 . . ?
C144 C145 C146 120.0 . . ?
C144 C145 H145 120.0 . . ?
C143 C144 H144 120.0 . . ?
C145 C144 C143 120.0 . . ?
C145 C144 H144 120.0 . . ?
F143 C149 C146 117.1(18) . . ?
F143 C149 F142 103.4(15) . . ?
F143 C149 F141 109.9(19) . . ?
F142 C149 C146 105.7(15) . . ?
F141 C149 C146 117(3) . . ?
F141 C149 F142 101.0(17) . . ?
C241 C242 C243 165(10) . . ?
Au53 C241 H241 100.3 . . ?
Au2 C241 Au53 83(3) 2_666 . ?
Au2 C241 H241 100.3 2_666 . ?
C242 C241 Au53 117(10) . . ?
C242 C241 Au2 148(10) . 2_666 ?
C242 C241 H241 100.3 . . ?
F241 C249 F243 107.9(17) . . ?
F241 C249 C246 110.1(17) . . ?
F243 C249 C246 109.5(17) . . ?
F242 C249 F241 109.4(18) . . ?
F242 C249 F243 108.3(18) . . ?
F242 C249 C246 111.5(16) . . ?
C246 C245 H245 120.0 . . ?
C246 C245 C244 120.0 . . ?
C244 C245 H245 120.0 . . ?
C245 C246 C249 118.5(18) . . ?
C245 C246 C247 120.0 . . ?
C247 C246 C249 121.4(18) . . ?
C246 C247 H247 120.0 . . ?
C248 C247 C246 120.0 . . ?
C248 C247 H247 120.0 . . ?
C247 C248 H248 120.0 . . ?
C243 C248 C247 120.0 . . ?
C243 C248 H248 120.0 . . ?
C248 C243 C242 127(6) . . ?
C248 C243 C244 120.0 . . ?
C244 C243 C242 113(6) . . ?
C245 C244 H244 120.0 . . ?
C243 C244 C245 120.0 . . ?
C243 C244 H244 120.0 . . ?

loop_
_geom_bond_atom_site_label_1
_geom_bond_atom_site_label_2
_geom_bond_distance
_geom_bond_site_symmetry_2
_geom_bond_publ_flag
Au29 Au43 2.8580(19) 2_666 ?
Au29 Au43 2.8067(17) . ?
Au29 Au40 2.7993(15) . ?
Au29 Au40 2.8517(18) 2_666 ?
Au29 Au26 3.0051(17) . ?
Au29 Au18 2.8516(16) . ?
Au29 Au17 2.9297(18) . ?
Au29 Au27 2.9248(19) . ?
Au29 Au32 2.8362(17) . ?
Au29 Au41 3.0654(19) . ?
Au29 Au14 2.9065(18) . ?
Au29 Au30 2.852(2) . ?
Au43 Au29 2.8581(19) 2_666 ?
Au43 Au46 2.9075(17) . ?
Au43 Au40 2.8027(16) . ?
Au43 Au40 2.8545(18) 2_666 ?
Au43 Au26 2.9247(18) 2_666 ?
Au43 Au13 2.8555(18) 2_666 ?
Au43 Au17 2.8334(16) 2_666 ?
Au43 Au44 2.921(2) . ?
Au43 Au16 2.8560(19) 2_666 ?
Au43 Au32 2.9995(16) . ?
Au43 Au41 3.0561(19) . ?
Au46 Au26 2.8296(19) 2_666 ?
Au46 Au13 2.8684(17) 2_666 ?
Au46 Au36 2.9196(19) . ?
Au46 Au44 2.853(2) . ?
Au46 Au37 2.8957(17) . ?
Au46 Au32 2.8749(18) . ?
Au46 Au49 2.811(2) . ?
Au46 Au47 2.733(2) . ?
Au46 Au10 2.8228(19) 2_666 ?
Au46 Au53 2.913(2) . ?
Au20 Au40 2.8956(16) 2_666 ?
Au20 Au19 2.8573(19) . ?
Au20 Au18 2.9200(19) . ?
Au20 Au17 2.8738(17) . ?
Au20 Au36 2.8411(18) . ?
Au20 Au23 2.9250(19) . ?
Au20 Au24 2.8156(17) . ?
Au20 Au32 2.8165(18) . ?
Au20 Au21 2.817(2) . ?
Au20 Au6 2.8679(18) . ?
Au20 Au8 2.7216(19) . ?
Au40 Au29 2.8517(18) 2_666 ?
Au40 Au43 2.8544(18) 2_666 ?
Au40 Au20 2.8956(16) 2_666 ?
Au40 Au26 2.8344(18) . ?
Au40 Au19 2.9269(18) 2_666 ?
Au40 Au17 3.0063(18) 2_666 ?
Au40 Au36 2.8545(17) 2_666 ?
Au40 Au35 2.8513(18) 2_666 ?
Au40 Au32 2.9472(19) 2_666 ?
Au40 Au41 3.0499(19) . ?
Au26 Au43 2.9248(18) 2_666 ?
Au26 Au46 2.8297(19) 2_666 ?
Au26 Au13 2.9280(19) . ?
Au26 Au36 2.8318(16) 2_666 ?
Au26 Au35 2.9414(19) 2_666 ?
Au26 Au27 2.857(2) . ?
Au26 Au49 2.8618(18) 2_666 ?
Au26 Au14 2.8813(16) . ?
Au26 Au11 2.7472(18) . ?
Au26 Au48 2.7862(19) 2_666 ?
Au19 Au40 2.9268(18) 2_666 ?
Au19 Au17 2.8677(19) . ?
Au19 Au23 2.8582(17) . ?
Au19 Au16 2.8515(17) . ?
Au19 Au35 2.8557(18) . ?
Au19 Au41 2.8835(17) 2_666 ?
Au19 Au51 2.967(2) 2_666 ?
Au19 Au8 2.7760(17) . ?
Au19 Au5 2.8332(19) . ?
Au19 Au22 2.7507(19) . ?
Au19 Au54 3.342(2) 2_666 ?
Au13 Au43 2.8555(18) 2_666 ?
Au13 Au46 2.8682(17) 2_666 ?
Au13 Au17 2.8190(17) . ?
Au13 Au16 2.846(2) . ?
Au13 Au3 2.8514(18) . ?
Au13 Au14 2.925(2) . ?
Au13 Au11 2.856(2) . ?
Au13 Au10 2.7772(18) . ?
Au13 Au53 2.894(2) 2_666 ?
Au13 Au2 3.052(2) . ?
Au18 Au17 2.946(2) . ?
Au18 Au32 2.8272(18) . ?
Au18 Au21 2.8428(18) . ?
Au18 Au14 2.8604(18) . ?
Au18 Au30 2.8496(19) . ?
Au18 Au6 2.854(2) . ?
Au18 Au15 2.882(2) . ?
Au18 Au4 2.7766(19) . ?
Au18 Au7 3.041(2) . ?
Au17 Au43 2.8335(16) 2_666 ?
Au17 Au40 3.0062(18) 2_666 ?
Au17 Au16 2.933(2) . ?
Au17 Au3 2.8642(18) . ?
Au17 Au14 2.8216(19) . ?
Au17 Au6 2.7348(16) . ?
Au17 Au5 2.7882(19) . ?
Au36 Au40 2.8545(17) 2_666 ?
Au36 Au26 2.8318(16) 2_666 ?
Au36 Au23 2.8782(19) . ?
Au36 Au37 2.857(2) . ?
Au36 Au35 2.8632(19) . ?
Au36 Au24 2.7883(16) . ?
Au36 Au32 2.9140(19) . ?
Au36 Au49 2.8487(19) . ?
Au36 Au39 3.0123(19) . ?
Au44 Au16 2.8601(17) 2_666 ?
Au44 Au32 2.8547(19) . ?
Au44 Au41 2.8890(17) . ?
Au44 Au30 2.8346(19) . ?
Au44 Au33 2.8419(17) . ?
Au44 Au47 2.7734(18) . ?
Au44 Au42 2.978(2) . ?
Au44 Au53 2.857(2) . ?
Au44 Au52 2.753(2) . ?
Au44 Au45 3.356(2) . ?
Au23 Au35 2.8329(16) . ?
Au23 Au24 2.869(2) . ?
Au23 Au8 2.8124(19) . ?
Au23 Au22 2.770(2) . ?
Au23 Au39 2.903(2) . ?
Au23 C121 2.28(5) . ?
Au16 Au43 2.8561(19) 2_666 ?
Au16 Au44 2.8602(17) 2_666 ?
Au16 Au41 2.8301(19) 2_666 ?
Au16 Au51 2.877(2) 2_666 ?
Au16 Au5 2.7961(18) . ?
Au16 Au53 2.8434(18) 2_666 ?
Au16 Au52 2.843(2) 2_666 ?
Au16 Au55 3.213(2) 2_666 ?
Au37 Au24 2.7727(19) . ?
Au37 Au32 2.7511(17) . ?
Au37 Au21 2.8638(19) . ?
Au37 Au33 2.946(2) . ?
Au37 Au47 2.837(2) . ?
Au37 Au50 3.167(2) . ?
Au37 C161 2.00(4) . ?
Au35 Au40 2.8512(18) 2_666 ?
Au35 Au26 2.9414(19) 2_666 ?
Au35 Au27 2.8288(16) 2_666 ?
Au35 Au41 2.8290(17) 2_666 ?
Au35 Au34 2.883(2) . ?
Au35 Au22 2.8416(19) . ?
Au35 Au48 2.7908(19) . ?
Au35 Au38 3.215(2) . ?
Au27 Au35 2.8288(16) 2_666 ?
Au27 Au41 2.8915(19) . ?
Au27 Au14 2.8620(19) . ?
Au27 Au30 2.8642(18) . ?
Au27 Au15 2.8413(17) . ?
Au27 Au34 2.984(2) 2_666 ?
Au27 Au48 2.8300(18) 2_666 ?
Au27 Au28 2.746(2) . ?
Au27 Au12 2.781(2) . ?
Au27 Au25 3.364(2) . ?
Au24 Au21 2.832(2) . ?
Au24 Au9 3.378(2) . ?
Au24 Au39 3.141(2) . ?
Au24 C111 2.21(3) . ?
Au24 C112 2.32(3) . ?
Au32 Au40 2.9472(19) 2_666 ?
Au32 Au21 2.8718(16) . ?
Au32 Au30 2.9337(19) . ?
Au32 Au33 2.7789(19) . ?
Au41 Au19 2.8834(17) 2_666 ?
Au41 Au16 2.8301(19) 2_666 ?
Au41 Au35 2.8289(17) 2_666 ?
Au41 Au51 2.7790(19) . ?
Au41 Au30 2.8238(17) . ?
Au41 Au34 2.775(2) 2_666 ?
Au41 Au42 2.779(2) . ?
Au49 Au26 2.8618(17) 2_666 ?
Au49 Au11 2.8730(18) 2_666 ?
Au49 Au48 2.935(2) . ?
Au49 Au10 2.853(2) 2_666 ?
Au49 Au50 3.277(2) . ?
Au49 Au39 3.342(2) . ?
Au49 C202 2.40(4) . ?
Au49 C201 2.24(4) . ?
Au21 Au33 2.940(2) . ?
Au21 C101 2.23(4) . ?
Au21 C102 2.21(5) . ?
Au3 Au14 2.820(2) . ?
Au3 Au6 2.8649(19) . ?
Au3 Au5 2.942(2) . ?
Au3 Au4 2.854(2) . ?
Au3 Au1 3.253(2) . ?
Au3 C32 2.47(3) . ?
Au3 C31 2.015(5) . ?
Au14 Au15 2.891(2) . ?
Au14 Au11 2.8848(18) . ?
Au14 Au4 2.8228(17) . ?
Au14 Au12 2.738(2) . ?
Au51 Au19 2.967(2) 2_666 ?
Au51 Au16 2.877(2) 2_666 ?
Au51 Au34 2.925(2) 2_666 ?
Au51 Au42 2.9288(19) . ?
Au51 Au22 2.7874(18) 2_666 ?
Au51 Au52 2.8913(19) . ?
Au51 C222 2.40(3) . ?
Au51 C221 2.18(4) . ?
Au30 Au33 2.7975(18) . ?
Au30 Au15 2.850(2) . ?
Au30 Au42 2.882(2) . ?
Au30 Au28 2.829(2) . ?
Au30 Au31 3.198(2) . ?
Au33 Au47 2.949(2) . ?
Au33 Au31 3.331(2) . ?
Au33 Au45 3.230(3) . ?
Au33 C152 2.41(4) . ?
Au33 C151 2.26(6) . ?
Au6 Au8 2.817(2) . ?
Au6 Au5 2.948(2) . ?
Au6 Au9 3.2543(19) . ?
Au6 Au4 2.764(2) . ?
Au6 C51 2.02(4) . ?
Au8 Au5 2.9656(19) . ?
Au8 Au9 2.925(2) . ?
Au8 Au54 2.934(2) 2_666 ?
Au8 C61 2.17(9) . ?
Au5 Au54 3.240(2) 2_666 ?
Au5 C42 2.14(3) . ?
Au5 C41 2.19(5) 2_666 ?
Au47 Au53 2.8197(18) . ?
Au47 Au50 2.889(2) . ?
Au47 Au45 3.039(3) . ?
Au47 C192 2.55(9) . ?
Au47 C191 2.30(15) . ?
Au15 Au4 2.880(2) . ?
Au15 Au28 2.763(2) . ?
Au15 Au12 2.804(2) . ?
Au15 Au7 2.901(2) . ?
Au15 C91 2.26(4) . ?
Au34 Au27 2.984(2) 2_666 ?
Au34 Au41 2.775(2) 2_666 ?
Au34 Au51 2.925(2) 2_666 ?
Au34 Au42 2.918(2) 2_666 ?
Au34 Au22 2.8793(18) . ?
Au34 Au28 2.7730(19) 2_666 ?
Au34 C172 2.40(3) . ?
Au34 C171 2.35(4) . ?
Au42 Au34 2.918(2) 2_666 ?
Au42 Au28 2.884(2) . ?
Au42 Au52 2.775(2) . ?
Au42 Au45 3.320(3) . ?
Au42 C182 2.55(3) . ?
Au42 C181 2.23(4) . ?
Au22 Au51 2.7872(19) 2_666 ?
Au22 Au54 2.977(2) 2_666 ?
Au22 Au38 3.129(2) . ?
Au22 C131 2.22(4) . ?
Au22 C132 2.68(5) . ?
Au11 Au49 2.8731(18) 2_666 ?
Au11 Au48 2.952(2) 2_666 ?
Au11 Au10 2.761(2) . ?
Au11 Au12 2.819(2) . ?
Au11 Au1 3.229(2) . ?
Au11 C11 2.21(5) . ?
Au48 Au26 2.7863(19) 2_666 ?
Au48 Au27 2.8300(18) 2_666 ?
Au48 Au11 2.952(2) 2_666 ?
Au48 Au12 2.9452(18) 2_666 ?
Au48 Au38 3.194(2) . ?
Au48 Au25 3.242(2) 2_666 ?
Au48 C212 2.4590(14) . ?
Au48 C211 2.0199(14) . ?
Au10 Au46 2.8228(19) 2_666 ?
Au10 Au49 2.854(2) 2_666 ?
Au10 Au53 2.878(2) 2_666 ?
Au10 Au50 3.327(2) 2_666 ?
Au10 Au2 3.074(2) . ?
Au10 C72 2.45(9) . ?
Au10 C71 2.23(5) . ?
Au9 C111 2.02(3) . ?
Au9 C51 2.23(4) . ?
Au9 C52 2.40(3) . ?
Au4 Au7 3.064(2) . ?
Au4 Au1 3.279(2) . ?
Au4 C21 2.21(4) . ?
Au4 C22 2.38(6) . ?
Au28 Au34 2.7731(19) 2_666 ?
Au28 Au31 2.984(2) . ?
Au28 Au25 2.997(2) . ?
Au28 C141 2.18(5) . ?
Au12 Au48 2.9453(18) 2_666 ?
Au12 Au1 2.931(2) . ?
Au12 Au25 2.962(3) . ?
Au12 C82 2.60(3) . ?
Au12 C81 1.859(4) . ?
Au53 Au13 2.894(2) 2_666 ?
Au53 Au16 2.8433(18) 2_666 ?
Au53 Au10 2.878(2) 2_666 ?
Au53 Au52 2.765(2) . ?
Au53 Au2 2.922(2) 2_666 ?
Au53 C241 2.27(10) . ?
Au52 Au16 2.843(2) 2_666 ?
Au52 Au45 2.982(2) . ?
Au52 Au55 2.942(3) . ?
Au52 C231 2.29(7) . ?
Au50 Au10 3.327(2) 2_666 ?
Au50 C161 2.25(3) . ?
Au50 C162 2.37(3) . ?
Au50 C71 2.05(5) 2_666 ?
Au7 C101 1.93(4) . ?
Au7 C91 1.71(5) . ?
Au54 Au19 3.342(2) 2_666 ?
Au54 Au8 2.934(2) 2_666 ?
Au54 Au5 3.240(2) 2_666 ?
Au54 Au22 2.977(2) 2_666 ?
Au54 C221 1.956(16) . ?
Au54 C61 2.05(8) 2_666 ?
Au1 C11 2.16(5) . ?
Au1 C21 1.99(4) . ?
Au1 C12 2.37(6) . ?
Au39 C121 1.93(4) . ?
Au39 C201 2.04(4) . ?
Au31 C141 1.841(16) . ?
Au31 C151 2.165(15) . ?
Au38 C131 2.23(4) . ?
Au38 C211 2.028(2) . ?
Au25 Au48 3.242(2) 2_666 ?
Au25 C81 1.629(5) . ?
Au25 C171 1.77(3) 2_666 ?
Au2 Au53 2.922(2) 2_666 ?
Au2 C31 2.014(5) . ?
Au2 C241 2.16(9) 2_666 ?
Au45 C181 1.956(16) . ?
Au45 C191 2.10(15) . ?
Au55 Au16 3.213(2) 2_666 ?
Au55 C41 1.922(16) . ?
Au55 C231 2.22(8) . ?
C111 C112 1.19(4) . ?
C182 C181 1.177(16) . ?
C182 C183 1.494(15) . ?
C161 C162 1.33(4) . ?
C112 C113 1.45(3) . ?
C222 C221 1.185(16) . ?
C222 C223 1.538(12) . ?
C152 C153 1.24(3) . ?
C152 C151 1.255(16) . ?
C11 C12 1.21(6) . ?
C131 C132 1.16(5) . ?
C51 C52 1.22(5) . ?
C202 C201 1.04(4) . ?
C202 C203 1.53(5) . ?
C21 C22 1.21(6) . ?
C225 H225 0.9300 . ?
C225 C224 1.3900 . ?
C225 C226 1.3900 . ?
C224 H224 0.9300 . ?
C224 C223 1.3900 . ?
C223 C228 1.3900 . ?
C228 H228 0.9300 . ?
C228 C227 1.3900 . ?
C227 H227 0.9300 . ?
C227 C226 1.3900 . ?
C226 C229 1.507(12) . ?
C122 C121 1.23(5) . ?
C122 C123 1.49(4) . ?
C52 C53 1.43(3) . ?
C141 C142 1.219(14) . ?
C101 C102 1.17(6) . ?
C32 C33 1.539(5) . ?
C32 C31 1.217(5) . ?
C91 C92 1.39(6) . ?
C162 C163 1.35(4) . ?
C212 C211 1.0956(9) . ?
C212 C213 1.5438(6) . ?
C53 C58 1.3900 . ?
C53 C54 1.3900 . ?
C58 H58 0.9300 . ?
C58 C57 1.3900 . ?
C57 H57 0.9300 . ?
C57 C56 1.3900 . ?
C56 C55 1.3900 . ?
C56 C59 1.522(11) . ?
C55 H55 0.9300 . ?
C55 C54 1.3900 . ?
C54 H54 0.9300 . ?
C172 C173 1.542(12) . ?
C172 C171 1.237(18) . ?
C93 C94 1.3900 . ?
C93 C98 1.3900 . ?
C93 C92 1.52(5) . ?
C94 H94 0.9300 . ?
C94 C95 1.3900 . ?
C95 H95 0.9300 . ?
C95 C96 1.3900 . ?
C96 C97 1.3900 . ?
C96 C99 1.516(12) . ?
C97 H97 0.9300 . ?
C97 C98 1.3900 . ?
C98 H98 0.9300 . ?
C138 H138 0.9300 . ?
C138 C133 1.3900 . ?
C138 C137 1.3900 . ?
C133 C134 1.3900 . ?
C133 C132 1.30(5) . ?
C134 H134 0.9300 . ?
C134 C135 1.3900 . ?
C135 H135 0.9300 . ?
C135 C136 1.3900 . ?
C136 C137 1.3900 . ?
C136 C139 1.503(12) . ?
C137 H137 0.9300 . ?
C61 Au54 2.05(8) 2_666 ?
C61 C62 1.20(9) . ?
C142 C143 1.488(13) . ?
C153 C158 1.3900 . ?
C153 C154 1.3900 . ?
C158 H158 0.9300 . ?
C158 C157 1.3900 . ?
C157 H157 0.9300 . ?
C157 C156 1.3900 . ?
C156 C155 1.3900 . ?
C156 C159 1.285(12) . ?
C155 H155 0.9300 . ?
C155 C154 1.3900 . ?
C154 H154 0.9300 . ?
C174 H174 0.9300 . ?
C174 C175 1.3900 . ?
C174 C173 1.3900 . ?
C175 H175 0.9300 . ?
C175 C176 1.3900 . ?
C176 C177 1.3900 . ?
C176 C179 1.502(12) . ?
C177 H177 0.9300 . ?
C177 C178 1.3900 . ?
C178 H178 0.9300 . ?
C178 C173 1.3900 . ?
C12 C13 1.30(6) . ?
C42 C43 1.480(10) . ?
C42 C41 1.231(16) 2_666 ?
C13 C18 1.3900 . ?
C13 C14 1.3900 . ?
C18 H18 0.9300 . ?
C18 C17 1.3900 . ?
C17 H17 0.9300 . ?
C17 C16 1.3900 . ?
C16 C15 1.3900 . ?
C16 C19 1.505(11) . ?
C15 H15 0.9300 . ?
C15 C14 1.3900 . ?
C14 H14 0.9300 . ?
C103 C104 1.3900 . ?
C103 C108 1.3900 . ?
C103 C102 1.65(6) . ?
C104 H104 0.9300 . ?
C104 C105 1.3900 . ?
C105 H105 0.9300 . ?
C105 C106 1.3900 . ?
C106 C107 1.3900 . ?
C106 C109 1.219(16) . ?
C107 H107 0.9300 . ?
C107 C108 1.3900 . ?
C108 H108 0.9300 . ?
F152 C159 1.422(18) . ?
F161 C169 1.37(2) . ?
C203 C208 1.3900 . ?
C203 C204 1.3900 . ?
C208 H208 0.9300 . ?
C208 C207 1.3900 . ?
C207 H207 0.9300 . ?
C207 C206 1.3900 . ?
C206 C205 1.3900 . ?
C206 C209 1.509(12) . ?
C205 H205 0.9300 . ?
C205 C204 1.3900 . ?
C204 H204 0.9300 . ?
C183 C184 1.3900 . ?
C183 C188 1.3900 . ?
C184 H184 0.9300 . ?
C184 C185 1.3900 . ?
C185 H185 0.9300 . ?
C185 C186 1.3900 . ?
C186 C187 1.3900 . ?
C186 C189 1.502(10) . ?
C187 H187 0.9300 . ?
C187 C188 1.3900 . ?
C188 H188 0.9300 . ?
F151 C159 1.415(17) . ?
C115 H115 0.9300 . ?
C115 C116 1.3900 . ?
C115 C114 1.3900 . ?
C116 C117 1.3900 . ?
C116 C119 1.504(12) . ?
C117 H117 0.9300 . ?
C117 C118 1.3900 . ?
C118 H118 0.9300 . ?
C118 C113 1.3900 . ?
C113 C114 1.3900 . ?
C114 H114 0.9300 . ?
C189 F183 1.351(17) . ?
C189 F181 1.363(18) . ?
C189 F182 1.360(17) . ?
C159 F153 1.418(18) . ?
C82 C81 1.525(4) . ?
C82 C83 1.221(10) . ?
F163 C169 1.367(14) . ?
C169 C166 1.47(5) . ?
C169 F162 1.367(14) . ?
C164 H164 0.9300 . ?
C164 C163 1.3900 . ?
C164 C165 1.3900 . ?
C163 C168 1.3900 . ?
C168 H168 0.9300 . ?
C168 C167 1.3900 . ?
C167 H167 0.9300 . ?
C167 C166 1.3900 . ?
C166 C165 1.3900 . ?
C165 H165 0.9300 . ?
C126 C125 1.3900 . ?
C126 C127 1.3900 . ?
C126 C129 1.504(12) . ?
C125 H125 0.9300 . ?
C125 C124 1.3900 . ?
C124 H124 0.9300 . ?
C124 C123 1.3900 . ?
C123 C128 1.3900 . ?
C128 H128 0.9300 . ?
C128 C127 1.3900 . ?
C127 H127 0.9300 . ?
F62 C69 1.365(18) . ?
F63 C69 1.351(17) . ?
F61 C69 1.367(18) . ?
C69 C66 1.404(10) . ?
C44 H44 0.9300 . ?
C44 C43 1.3900 . ?
C44 C45 1.3900 . ?
C43 C48 1.3900 . ?
C48 H48 0.9300 . ?
C48 C47 1.3900 . ?
C47 H47 0.9300 . ?
C47 C46 1.3900 . ?
C46 C45 1.3900 . ?
C46 C49 1.472(10) . ?
C45 H45 0.9300 . ?
C192 C191 1.01(16) . ?
C192 C193 1.55(2) . ?
C139 F133 1.349(18) . ?
C139 F131 1.363(17) . ?
C139 F132 1.360(18) . ?
C65 H65 0.9300 . ?
C65 C64 1.3900 . ?
C65 C66 1.3900 . ?
C64 H64 0.9300 . ?
C64 C63 1.3900 . ?
C63 C68 1.3900 . ?
C63 C62 1.43(8) . ?
C68 H68 0.9300 . ?
C68 C67 1.3900 . ?
C67 H67 0.9300 . ?
C67 C66 1.3900 . ?
F102 C109 1.411(18) . ?
F53 C59 1.338(17) . ?
F101 C109 1.392(19) . ?
F51 C59 1.342(17) . ?
F103 C109 1.411(19) . ?
F202 C209 1.346(17) . ?
F52 C59 1.354(18) . ?
F203 C209 1.365(18) . ?
F23 C29 1.358(18) . ?
C41 Au5 2.19(5) 2_666 ?
C41 C42 1.231(16) 2_666 ?
F113 C119 1.353(17) . ?
F112 C119 1.347(17) . ?
C79 F73 1.344(18) . ?
C79 F72 1.341(18) . ?
C79 F71 1.343(18) . ?
C79 C76 1.552(18) . ?
C19 F11 1.353(16) . ?
C19 F13 1.371(16) . ?
C19 F12 1.343(16) . ?
C49 F42 1.351(5) . ?
C49 F43 1.395(17) . ?
C49 F41 1.365(16) . ?
F121 C129 1.364(17) . ?
F122 C129 1.352(17) . ?
F21 C29 1.367(17) . ?
F111 C119 1.361(17) . ?
C22 C23 1.51(6) . ?
C29 C26 1.508(12) . ?
C29 F22 1.350(17) . ?
C24 H24 0.9300 . ?
C24 C23 1.3900 . ?
C24 C25 1.3900 . ?
C23 C28 1.3900 . ?
C28 H28 0.9300 . ?
C28 C27 1.3900 . ?
C27 H27 0.9300 . ?
C27 C26 1.3900 . ?
C26 C25 1.3900 . ?
C25 H25 0.9300 . ?
C34 H34 0.9300 . ?
C34 C33 1.3900 . ?
C34 C35 1.3900 . ?
C33 C38 1.3900 . ?
C38 H38 0.9300 . ?
C38 C37 1.3900 . ?
C37 H37 0.9300 . ?
C37 C36 1.3900 . ?
C36 C35 1.3900 . ?
C36 C39 1.504(12) . ?
C35 H35 0.9300 . ?
C78 H78 0.9300 . ?
C78 C73 1.3900 . ?
C78 C77 1.3900 . ?
C73 C74 1.3900 . ?
C73 C72 1.29(9) . ?
C74 H74 0.9300 . ?
C74 C75 1.3900 . ?
C75 H75 0.9300 . ?
C75 C76 1.3900 . ?
C76 C77 1.3900 . ?
C77 H77 0.9300 . ?
C39 F33 1.363(18) . ?
C39 F31 1.351(17) . ?
C39 F32 1.360(18) . ?
C72 C71 1.30(9) . ?
C71 Au50 2.05(5) 2_666 ?
F91 C99 1.353(17) . ?
F123 C129 1.360(18) . ?
C231 C232 1.19(9) . ?
C171 Au25 1.77(3) 2_666 ?
C232 C233 1.25(6) . ?
F92 C99 1.362(17) . ?
C233 C234 1.3900 . ?
C233 C238 1.3900 . ?
C234 H234 0.9300 . ?
C234 C235 1.3900 . ?
C235 H235 0.9300 . ?
C235 C236 1.3900 . ?
C236 C237 1.3900 . ?
C236 C239 1.506(12) . ?
C237 H237 0.9300 . ?
C237 C238 1.3900 . ?
C238 H238 0.9300 . ?
F191 C199 1.360(18) . ?
C99 F93 1.358(18) . ?
C199 C196 1.502(12) . ?
C199 F193 1.353(18) . ?
C199 F192 1.355(18) . ?
C197 H197 0.9300 . ?
C197 C196 1.3900 . ?
C197 C198 1.3900 . ?
C196 C195 1.3900 . ?
C195 H195 0.9300 . ?
C195 C194 1.3900 . ?
C194 H194 0.9300 . ?
C194 C193 1.3900 . ?
C193 C198 1.3900 . ?
C198 H198 0.9300 . ?
C215 H215 0.9300 . ?
C215 C214 1.39001(8) . ?
C215 C216 1.39001(10) . ?
C214 H214 0.9300 . ?
C214 C213 1.39001(10) . ?
C213 C218 1.39000(9) . ?
C218 H218 0.9300 . ?
C218 C217 1.39000(7) . ?
C217 H217 0.9300 . ?
C217 C216 1.39001(11) . ?
C216 C219 1.503(12) . ?
C89 C86 1.580(12) . ?
C89 F83 1.363(18) . ?
C89 F82 1.370(17) . ?
C89 F81 1.362(18) . ?
C83 C88 1.3900 . ?
C83 C84 1.3900 . ?
C88 H88 0.9300 . ?
C88 C87 1.3900 . ?
C87 H87 0.9300 . ?
C87 C86 1.3900 . ?
C86 C85 1.3900 . ?
C85 H85 0.9300 . ?
C85 C84 1.3900 . ?
C84 H84 0.9300 . ?
F213 C219 1.359(17) . ?
F211 C219 1.357(17) . ?
F212 C219 1.347(17) . ?
C239 F233 1.354(17) . ?
C239 F231 1.361(18) . ?
C239 F232 1.362(18) . ?
F222 C229 1.343(17) . ?
F221 C229 1.358(17) . ?
C229 F223 1.362(17) . ?
F201 C209 1.365(18) . ?
F171 C179 1.361(18) . ?
C179 F172 1.356(17) . ?
C179 F173 1.362(18) . ?
C143 C148 1.3900 . ?
C143 C144 1.3900 . ?
C148 H148 0.9300 . ?
C148 C147 1.3900 . ?
C147 H147 0.9300 . ?
C147 C146 1.3900 . ?
C146 C145 1.3900 . ?
C146 C149 1.505(12) . ?
C145 H145 0.9300 . ?
C145 C144 1.3900 . ?
C144 H144 0.9300 . ?
F143 C149 1.315(18) . ?
C149 F142 1.441(18) . ?
C149 F141 1.341(19) . ?
C242 C241 1.09(12) . ?
C242 C243 1.51(10) . ?
C241 Au2 2.16(9) 2_666 ?
C241 H241 0.9800 . ?
C249 F241 1.355(18) . ?
C249 F243 1.358(18) . ?
C249 F242 1.343(18) . ?
C249 C246 1.497(17) . ?
C245 H245 0.9300 . ?
C245 C246 1.3900 . ?
C245 C244 1.3900 . ?
C246 C247 1.3900 . ?
C247 H247 0.9300 . ?
C247 C248 1.3900 . ?
C248 H248 0.9300 . ?
C248 C243 1.3900 . ?
C243 C244 1.3900 . ?
C244 H244 0.9300 . ?

loop_
_platon_squeeze_void_nr
_platon_squeeze_void_average_x
_platon_squeeze_void_average_y
_platon_squeeze_void_average_z
_platon_squeeze_void_volume
_platon_squeeze_void_count_electrons
_platon_squeeze_void_content
1 -0.006 0.001 0.000 5243 2061 ' '
2 0.136 0.814 0.323 8 1 ' '
3 0.864 0.186 0.677 7 1 ' '
